data_7012281
loop_
_publ_author_name
'Hermans, Sophie'
'Khimyak, Tetyana'
'Feeder, Neil'
'Teat, Simon J.'
'Johnson, Brian F. G.'

_publ_section_title
;
 Ligand substitutions in Ru--Pt clusters: isolation of compounds with
 unusual geometries
;
_journal_issue 4
_journal_name_full 'Dalton Transactions'
_journal_page_first 672
_journal_paper_doi 10.1039/b209592k
_journal_year 2003
_chemical_formula_sum 'C67 H44 O16 P4 Pt3 Ru6'
_chemical_formula_weight 2420.59
_chemical_name_systematic
; 
? 
;
_space_group_IT_number 14
_symmetry_cell_setting monoclinic
_symmetry_space_group_name_Hall '-P 2ybc'
_symmetry_space_group_name_H-M 'P 1 21/c 1'
_atom_sites_solution_hydrogens geom
_atom_sites_solution_primary direct
_atom_sites_solution_secondary difmap
_audit_creation_method SHELXL-97
_cell_angle_alpha 90.00
_cell_angle_beta 90.600(10)
_cell_angle_gamma 90.00
_cell_formula_units_Z 8
_cell_length_a 26.9740(10)
_cell_length_b 25.6280(10)
_cell_length_c 22.1060(10)
_cell_measurement_reflns_used 56806
_cell_measurement_temperature 180(2)
_cell_measurement_theta_max 25.00
_cell_measurement_theta_min 2.93
_cell_volume 15280.8(11)
_computing_cell_refinement 'LSCELL (CLEGG, 1997)'
_computing_data_collection 'Bruker SMART'
_computing_data_reduction 'Bruker SAINT'
_computing_molecular_graphics 'XP (Sheldrick, 1996)'
_computing_publication_material 'SHELXL-97 (Sheldrick, 1997)'
_computing_structure_refinement 'SHELXL-97 (Sheldrick, 1997)'
_computing_structure_solution 'SHELXS-97 (Sheldrick, 1990)'
_diffrn_ambient_temperature 180(2)
_diffrn_measured_fraction_theta_full 0.993
_diffrn_measured_fraction_theta_max 0.993
_diffrn_measurement_device_type 'Bruker SMART CCD'
_diffrn_measurement_method 'Thin slice, \w-scans'
_diffrn_radiation_monochromator 'Silicon 111'
_diffrn_radiation_source 'Daresbury SRS, Station 9.8'
_diffrn_radiation_type Synchrotron
_diffrn_radiation_wavelength 0.68910
_diffrn_reflns_av_R_equivalents 0.1138
_diffrn_reflns_av_sigmaI/netI 0.1286
_diffrn_reflns_limit_h_max 33
_diffrn_reflns_limit_h_min -27
_diffrn_reflns_limit_k_max 29
_diffrn_reflns_limit_k_min -31
_diffrn_reflns_limit_l_max 27
_diffrn_reflns_limit_l_min -27
_diffrn_reflns_number 82603
_diffrn_reflns_theta_full 25.00
_diffrn_reflns_theta_max 25.00
_diffrn_reflns_theta_min 3.41
_exptl_absorpt_coefficient_mu 6.764
_exptl_absorpt_correction_T_max 0.9670
_exptl_absorpt_correction_T_min 0.6870
_exptl_absorpt_correction_type multiscans
_exptl_crystal_colour red
_exptl_crystal_density_diffrn 2.104
_exptl_crystal_density_method 'not measured'
_exptl_crystal_description plate
_exptl_crystal_F_000 9056
_exptl_crystal_size_max 0.06
_exptl_crystal_size_mid 0.04
_exptl_crystal_size_min 0.01
_refine_diff_density_max 5.736
_refine_diff_density_min -3.385
_refine_diff_density_rms 0.424
_refine_ls_extinction_method none
_refine_ls_goodness_of_fit_ref 1.151
_refine_ls_hydrogen_treatment mixed
_refine_ls_matrix_type full
_refine_ls_number_parameters 738
_refine_ls_number_reflns 29326
_refine_ls_number_restraints 0
_refine_ls_restrained_S_all 1.151
_refine_ls_R_factor_all 0.1540
_refine_ls_R_factor_gt 0.1166
_refine_ls_shift/su_max 0.122
_refine_ls_shift/su_mean 0.003
_refine_ls_structure_factor_coef Fsqd
_refine_ls_weighting_details 'calc w=1/[\s^2^(Fo^2^)+(0.0495P)^2^+1595.8707P] where P=(Fo^2^+2Fc^2^)/3'
_refine_ls_weighting_scheme calc
_refine_ls_wR_factor_gt 0.2418
_refine_ls_wR_factor_ref 0.2549
_reflns_number_gt 20610
_reflns_number_total 29326
_reflns_threshold_expression >2sigma(I)
_cod_data_source_file b209592k.txt
_cod_data_source_block compound_21
_cod_depositor_comments
;
The following automatic conversions were performed:
'_symmetry_cell_setting' value 'Monoclinic' changed to 'monoclinic'
according to '/home/saulius/struct/CIF-dictionaries/cif_core.dic'
dictionary named 'cif_core.dic' version 2.4.1 from 2010-06-29.

Automatic conversion script
Id: cif_fix_enum 1527 2010-12-29 10:47:43Z saulius 
;
_cod_original_sg_symbol_H-M P2(1)/c
_cod_database_code 7012281

loop_
_symmetry_equiv_pos_as_xyz
'x, y, z'
'-x, y+1/2, -z+1/2'
'-x, -y, -z'
'x, -y-1/2, z-1/2'

loop_
_atom_site_label
_atom_site_type_symbol
_atom_site_fract_x
_atom_site_fract_y
_atom_site_fract_z
_atom_site_U_iso_or_equiv
_atom_site_adp_type
_atom_site_occupancy
_atom_site_symmetry_multiplicity
_atom_site_calc_flag
_atom_site_refinement_flags
_atom_site_disorder_assembly
_atom_site_disorder_group
Pt1 Pt 0.26289(4) 0.36954(4) 0.30819(4) 0.0187(2) Uani 1 1 d . . .
Pt2 Pt 0.33508(4) 0.35977(4) 0.40622(4) 0.0177(2) Uani 1 1 d . . .
Pt3 Pt 0.25153(4) 0.30755(4) 0.40057(4) 0.0182(2) Uani 1 1 d . . .
Pt4 Pt 0.24001(4) -0.12490(3) 0.32184(4) 0.01372(19) Uani 1 1 d . . .
Pt5 Pt 0.16078(4) -0.17798(4) 0.25812(4) 0.0159(2) Uani 1 1 d . . .
Pt6 Pt 0.25239(4) -0.17575(3) 0.22008(4) 0.01358(19) Uani 1 1 d . . .
Ru1 Ru 0.35791(8) 0.33964(7) 0.28904(8) 0.0170(4) Uani 1 1 d . . .
Ru2 Ru 0.32750(9) 0.44965(8) 0.33924(9) 0.0208(4) Uani 1 1 d . . .
Ru3 Ru 0.32484(8) 0.42104(8) 0.20823(9) 0.0208(4) Uani 1 1 d . . .
Ru4 Ru 0.39664(9) 0.49321(8) 0.26295(10) 0.0244(5) Uani 1 1 d . . .
Ru5 Ru 0.42785(9) 0.39599(9) 0.21370(10) 0.0249(5) Uani 1 1 d . . .
Ru6 Ru 0.42979(9) 0.40842(8) 0.34225(9) 0.0224(5) Uani 1 1 d . . .
Ru7 Ru 0.15836(8) -0.07430(7) 0.27782(8) 0.0163(4) Uani 1 1 d . . .
Ru8 Ru 0.15599(8) -0.15735(8) 0.38118(8) 0.0186(4) Uani 1 1 d . . .
Ru9 Ru 0.17788(8) -0.04464(8) 0.40099(9) 0.0203(4) Uani 1 1 d . . .
Ru10 Ru 0.08645(9) -0.09660(9) 0.43919(9) 0.0254(5) Uani 1 1 d . . .
Ru11 Ru 0.08490(9) -0.01736(9) 0.34667(10) 0.0262(5) Uani 1 1 d . . .
Ru12 Ru 0.06718(8) -0.12334(9) 0.31230(9) 0.0231(5) Uani 1 1 d . . .
P1 P 0.1806(3) 0.3662(3) 0.2918(3) 0.0250(15) Uani 1 1 d . . .
P2 P 0.1866(3) 0.2644(3) 0.3607(3) 0.0231(14) Uani 1 1 d . . .
P3 P 0.3414(3) 0.3442(3) 0.5061(3) 0.0197(14) Uani 1 1 d . . .
P4 P 0.2607(3) 0.2646(3) 0.4890(3) 0.0230(15) Uani 1 1 d . . .
P5 P 0.3207(2) -0.1319(2) 0.3430(2) 0.0148(12) Uani 1 1 d . . .
P6 P 0.3360(3) -0.1637(3) 0.2126(3) 0.0185(13) Uani 1 1 d . . .
P7 P 0.1479(3) -0.2498(2) 0.2019(3) 0.0180(13) Uani 1 1 d . . .
P8 P 0.2344(3) -0.2109(2) 0.1283(3) 0.0159(13) Uani 1 1 d . . .
O1 O 0.3756(9) 0.2537(10) 0.3840(11) 0.0460(10) Uiso 1 1 d . . .
O2 O 0.2758(9) 0.2707(10) 0.2373(11) 0.0460(10) Uiso 1 1 d . . .
O3 O 0.4084(9) 0.2520(10) 0.2198(11) 0.0460(10) Uiso 1 1 d . . .
O4 O 0.2237(9) 0.4954(10) 0.3383(11) 0.0460(10) Uiso 1 1 d . . .
O5 O 0.3417(9) 0.4847(10) 0.4689(11) 0.0460(10) Uiso 1 1 d . . .
O6 O 0.3384(9) 0.5689(10) 0.3364(11) 0.0460(10) Uiso 1 1 d . . .
O7 O 0.2727(9) 0.5132(10) 0.1474(11) 0.0460(10) Uiso 1 1 d . . .
O8 O 0.2513(9) 0.3491(9) 0.1449(11) 0.0460(10) Uiso 1 1 d . . .
O9 O 0.3752(9) 0.4029(10) 0.0899(11) 0.0460(10) Uiso 1 1 d . . .
O10 O 0.4848(9) 0.5561(10) 0.3014(11) 0.0460(10) Uiso 1 1 d . . .
O11 O 0.3835(9) 0.5637(10) 0.1549(11) 0.0460(10) Uiso 1 1 d . . .
O12 O 0.4902(9) 0.4763(10) 0.1514(11) 0.0460(10) Uiso 1 1 d . . .
O13 O 0.4894(9) 0.3145(10) 0.1474(11) 0.0460(10) Uiso 1 1 d . . .
O14 O 0.5310(9) 0.4073(10) 0.2848(11) 0.0460(10) Uiso 1 1 d . . .
O15 O 0.4694(9) 0.4860(10) 0.4337(11) 0.0460(10) Uiso 1 1 d . . .
O16 O 0.4722(9) 0.3195(10) 0.4173(11) 0.0460(10) Uiso 1 1 d . . .
O67 O 0.1425(9) -0.1135(10) 0.1493(11) 0.0460(10) Uiso 1 1 d . . .
O68 O 0.2619(9) -0.0354(10) 0.2406(11) 0.0460(10) Uiso 1 1 d . . .
O69 O 0.1367(9) 0.0190(10) 0.1967(11) 0.0460(10) Uiso 1 1 d . . .
O70 O 0.2395(9) -0.1811(10) 0.4701(11) 0.0460(10) Uiso 1 1 d . . .
O71 O 0.1374(9) -0.2737(10) 0.3650(11) 0.0460(10) Uiso 1 1 d . . .
O72 O 0.1080(9) -0.2021(10) 0.4944(11) 0.0460(10) Uiso 1 1 d . . .
O73 O 0.2124(9) -0.0462(10) 0.5322(11) 0.0460(10) Uiso 1 1 d . . .
O74 O 0.2725(9) 0.0129(10) 0.3671(11) 0.0460(10) Uiso 1 1 d . . .
O75 O 0.1437(9) 0.0670(10) 0.4194(11) 0.0460(10) Uiso 1 1 d . . .
O76 O 0.1008(9) -0.0596(10) 0.5689(11) 0.0460(10) Uiso 1 1 d . . .
O77 O -0.0208(9) -0.1126(9) 0.4705(11) 0.0460(10) Uiso 1 1 d . . .
O78 O 0.0572(9) 0.0781(10) 0.2728(11) 0.0460(10) Uiso 1 1 d . . .
O79 O 0.0100(9) 0.0203(10) 0.4346(11) 0.0460(10) Uiso 1 1 d . . .
O80 O -0.0179(9) -0.0488(10) 0.2854(11) 0.0460(10) Uiso 1 1 d . . .
O81 O -0.0059(9) -0.2011(10) 0.3598(11) 0.0460(10) Uiso 1 1 d . . .
O82 O 0.0353(9) -0.1540(10) 0.1854(11) 0.0460(10) Uiso 1 1 d . . .
C1 C 0.3638(11) 0.2962(12) 0.3623(13) 0.0300(11) Uiso 1 1 d . . .
C2 C 0.2941(11) 0.3054(12) 0.2629(13) 0.0300(11) Uiso 1 1 d . . .
C3 C 0.3921(11) 0.2886(12) 0.2455(13) 0.0300(11) Uiso 1 1 d . . .
C4 C 0.2615(11) 0.4740(12) 0.3352(13) 0.0300(11) Uiso 1 1 d . . .
C5 C 0.3348(11) 0.4681(12) 0.4204(13) 0.0300(11) Uiso 1 1 d . . .
C6 C 0.3511(11) 0.5262(12) 0.3173(13) 0.0300(11) Uiso 1 1 d . . .
C7 C 0.2923(11) 0.4775(12) 0.1721(13) 0.0300(11) Uiso 1 1 d . . .
C8 C 0.2799(11) 0.3766(12) 0.1683(13) 0.0300(11) Uiso 1 1 d . . .
C9 C 0.3748(11) 0.4085(12) 0.1417(13) 0.0300(11) Uiso 1 1 d . . .
C10 C 0.4493(11) 0.5330(12) 0.2873(13) 0.0300(11) Uiso 1 1 d . . .
C11 C 0.3856(11) 0.5378(12) 0.1981(13) 0.0300(11) Uiso 1 1 d . . .
C12 C 0.4628(11) 0.4507(12) 0.1772(13) 0.0300(11) Uiso 1 1 d . . .
C13 C 0.4655(11) 0.3443(12) 0.1717(13) 0.0300(11) Uiso 1 1 d . . .
C14 C 0.4863(11) 0.4038(12) 0.2889(13) 0.0300(11) Uiso 1 1 d . . .
C15 C 0.4569(11) 0.4567(12) 0.3983(13) 0.0300(11) Uiso 1 1 d . . .
C16 C 0.4535(11) 0.3517(12) 0.3913(13) 0.0300(11) Uiso 1 1 d . . .
C200 C 0.3765(10) 0.4172(10) 0.2759(11) 0.021(4) Uiso 1 1 d . . .
C17 C 0.1557(12) 0.3893(13) 0.2188(14) 0.0358(7) Uiso 1 1 d . . .
C18 C 0.1611(12) 0.4421(13) 0.2028(14) 0.0358(7) Uiso 1 1 d . . .
H18A H 0.1756 0.4654 0.2314 0.043 Uiso 1 1 calc R . .
C19 C 0.1471(12) 0.4601(13) 0.1509(14) 0.0358(7) Uiso 1 1 d . . .
H19A H 0.1554 0.4948 0.1399 0.043 Uiso 1 1 calc R . .
C20 C 0.1195(12) 0.4289(13) 0.1102(14) 0.0358(7) Uiso 1 1 d . . .
H20A H 0.1060 0.4426 0.0737 0.043 Uiso 1 1 calc R . .
C21 C 0.1134(12) 0.3771(13) 0.1264(14) 0.0358(7) Uiso 1 1 d . . .
H21A H 0.0965 0.3548 0.0988 0.043 Uiso 1 1 calc R . .
C22 C 0.1298(12) 0.3566(13) 0.1784(14) 0.0358(7) Uiso 1 1 d . . .
H22A H 0.1242 0.3209 0.1877 0.043 Uiso 1 1 calc R . .
C23 C 0.1419(12) 0.3970(13) 0.3451(14) 0.0358(7) Uiso 1 1 d . . .
C24 C 0.1567(12) 0.4106(12) 0.4009(14) 0.0358(7) Uiso 1 1 d . . .
H24A H 0.1904 0.4044 0.4114 0.043 Uiso 1 1 calc R . .
C25 C 0.1270(12) 0.4329(12) 0.4447(14) 0.0358(7) Uiso 1 1 d . . .
H25A H 0.1395 0.4423 0.4835 0.043 Uiso 1 1 calc R . .
C26 C 0.0747(12) 0.4412(13) 0.4273(14) 0.0358(7) Uiso 1 1 d . . .
H26A H 0.0524 0.4569 0.4550 0.043 Uiso 1 1 calc R . .
C27 C 0.0593(12) 0.4274(12) 0.3751(14) 0.0358(7) Uiso 1 1 d . . .
H27A H 0.0248 0.4304 0.3665 0.043 Uiso 1 1 calc R . .
C28 C 0.0887(12) 0.4088(13) 0.3312(14) 0.0358(7) Uiso 1 1 d . . .
H28A H 0.0758 0.4033 0.2916 0.043 Uiso 1 1 calc R . .
C29 C 0.1596(10) 0.2966(10) 0.2943(12) 0.023(3) Uiso 1 1 d . . .
H29A H 0.1230 0.2952 0.2963 0.027 Uiso 1 1 calc R . .
H29B H 0.1700 0.2783 0.2571 0.027 Uiso 1 1 calc R . .
C30 C 0.1327(12) 0.2502(13) 0.4070(14) 0.0358(7) Uiso 1 1 d . . .
C31 C 0.0954(12) 0.2887(13) 0.4167(14) 0.0358(7) Uiso 1 1 d . . .
H31A H 0.0956 0.3212 0.3960 0.043 Uiso 1 1 calc R . .
C32 C 0.0585(12) 0.2759(13) 0.4583(14) 0.0358(7) Uiso 1 1 d . . .
H32A H 0.0328 0.3004 0.4657 0.043 Uiso 1 1 calc R . .
C33 C 0.0582(12) 0.2307(13) 0.4880(14) 0.0358(7) Uiso 1 1 d . . .
H33A H 0.0335 0.2246 0.5175 0.043 Uiso 1 1 calc R . .
C34 C 0.0929(12) 0.1928(13) 0.4768(14) 0.0358(7) Uiso 1 1 d . . .
H34A H 0.0912 0.1603 0.4973 0.043 Uiso 1 1 calc R . .
C35 C 0.1322(12) 0.2023(13) 0.4337(14) 0.0358(7) Uiso 1 1 d . . .
H35A H 0.1562 0.1765 0.4247 0.043 Uiso 1 1 calc R . .
C36 C 0.2029(12) 0.2004(13) 0.3306(14) 0.0358(7) Uiso 1 1 d . . .
C37 C 0.1659(12) 0.1693(13) 0.3059(14) 0.0358(7) Uiso 1 1 d . . .
H37A H 0.1323 0.1804 0.3058 0.043 Uiso 1 1 calc R . .
C38 C 0.1789(12) 0.1225(13) 0.2818(14) 0.0358(7) Uiso 1 1 d . . .
H38A H 0.1536 0.1011 0.2651 0.043 Uiso 1 1 calc R . .
C39 C 0.2274(12) 0.1046(13) 0.2805(14) 0.0358(7) Uiso 1 1 d . . .
H39A H 0.2356 0.0722 0.2623 0.043 Uiso 1 1 calc R . .
C40 C 0.2645(12) 0.1367(12) 0.3075(14) 0.0358(7) Uiso 1 1 d . . .
H40A H 0.2980 0.1254 0.3097 0.043 Uiso 1 1 calc R . .
C41 C 0.2509(12) 0.1846(13) 0.3305(14) 0.0358(7) Uiso 1 1 d . . .
H41A H 0.2757 0.2071 0.3466 0.043 Uiso 1 1 calc R . .
C42 C 0.4030(12) 0.3489(13) 0.5389(14) 0.0358(7) Uiso 1 1 d . . .
C43 C 0.4300(12) 0.3919(13) 0.5340(14) 0.0358(7) Uiso 1 1 d . . .
H43A H 0.4154 0.4200 0.5122 0.043 Uiso 1 1 calc R . .
C44 C 0.4772(12) 0.4003(13) 0.5573(14) 0.0358(7) Uiso 1 1 d . . .
H44A H 0.4949 0.4317 0.5498 0.043 Uiso 1 1 calc R . .
C45 C 0.4973(12) 0.3598(13) 0.5926(14) 0.0358(7) Uiso 1 1 d . . .
H45A H 0.5288 0.3637 0.6115 0.043 Uiso 1 1 calc R . .
C46 C 0.4707(12) 0.3145(13) 0.5994(14) 0.0358(7) Uiso 1 1 d . . .
H46A H 0.4849 0.2868 0.6224 0.043 Uiso 1 1 calc R . .
C47 C 0.4245(12) 0.3079(13) 0.5744(14) 0.0358(7) Uiso 1 1 d . . .
H47A H 0.4069 0.2762 0.5806 0.043 Uiso 1 1 calc R . .
C48 C 0.3055(12) 0.3862(13) 0.5543(14) 0.0358(7) Uiso 1 1 d . . .
C49 C 0.3203(12) 0.3986(13) 0.6135(14) 0.0358(7) Uiso 1 1 d . . .
H49A H 0.3498 0.3840 0.6301 0.043 Uiso 1 1 calc R . .
C50 C 0.2911(12) 0.4328(12) 0.6483(14) 0.0358(7) Uiso 1 1 d . . .
H50A H 0.3012 0.4425 0.6881 0.043 Uiso 1 1 calc R . .
C51 C 0.2475(12) 0.4521(13) 0.6236(14) 0.0358(7) Uiso 1 1 d . . .
H51A H 0.2262 0.4728 0.6477 0.043 Uiso 1 1 calc R . .
C52 C 0.2349(12) 0.4420(13) 0.5665(14) 0.0358(7) Uiso 1 1 d . . .
H52A H 0.2059 0.4579 0.5502 0.043 Uiso 1 1 calc R . .
C53 C 0.2617(12) 0.4098(12) 0.5303(14) 0.0358(7) Uiso 1 1 d . . .
H53A H 0.2514 0.4032 0.4898 0.043 Uiso 1 1 calc R . .
C54 C 0.3212(10) 0.2772(10) 0.5238(12) 0.023(3) Uiso 1 1 d . . .
H54A H 0.3457 0.2519 0.5083 0.027 Uiso 1 1 calc R . .
H54B H 0.3191 0.2727 0.5682 0.027 Uiso 1 1 calc R . .
C55 C 0.2622(12) 0.1938(13) 0.4861(14) 0.0358(7) Uiso 1 1 d . . .
C56 C 0.3009(12) 0.1681(13) 0.4620(14) 0.0358(7) Uiso 1 1 d . . .
H56A H 0.3270 0.1870 0.4437 0.043 Uiso 1 1 calc R . .
C57 C 0.3026(12) 0.1137(13) 0.4639(14) 0.0358(7) Uiso 1 1 d . . .
H57A H 0.3304 0.0958 0.4479 0.043 Uiso 1 1 calc R . .
C58 C 0.2655(12) 0.0864(13) 0.4881(14) 0.0358(7) Uiso 1 1 d . . .
H58A H 0.2653 0.0495 0.4842 0.043 Uiso 1 1 calc R . .
C59 C 0.2269(12) 0.1111(13) 0.5192(14) 0.0358(7) Uiso 1 1 d . . .
H59A H 0.2033 0.0912 0.5409 0.043 Uiso 1 1 calc R . .
C60 C 0.2241(12) 0.1659(13) 0.5176(14) 0.0358(7) Uiso 1 1 d . . .
H60A H 0.1978 0.1840 0.5367 0.043 Uiso 1 1 calc R . .
C61 C 0.2171(12) 0.2851(13) 0.5468(14) 0.0358(7) Uiso 1 1 d . . .
C62 C 0.2244(12) 0.2749(13) 0.6077(14) 0.0358(7) Uiso 1 1 d . . .
H62A H 0.2518 0.2541 0.6203 0.043 Uiso 1 1 calc R . .
C63 C 0.1940(12) 0.2937(12) 0.6483(15) 0.0358(7) Uiso 1 1 d . . .
H63A H 0.2006 0.2865 0.6898 0.043 Uiso 1 1 calc R . .
C64 C 0.1546(12) 0.3221(13) 0.6343(14) 0.0358(7) Uiso 1 1 d . . .
H64A H 0.1337 0.3348 0.6652 0.043 Uiso 1 1 calc R . .
C65 C 0.1443(12) 0.3328(13) 0.5752(14) 0.0358(7) Uiso 1 1 d . . .
H65A H 0.1157 0.3524 0.5641 0.043 Uiso 1 1 calc R . .
C66 C 0.1774(12) 0.3140(12) 0.5304(14) 0.0358(7) Uiso 1 1 d . . .
H66A H 0.1716 0.3219 0.4890 0.043 Uiso 1 1 calc R . .
C67 C 0.1489(11) -0.1144(12) 0.2001(13) 0.0300(11) Uiso 1 1 d . . .
C68 C 0.2288(11) -0.0589(12) 0.2639(13) 0.0300(11) Uiso 1 1 d . . .
C69 C 0.1429(11) -0.0157(12) 0.2318(13) 0.0300(11) Uiso 1 1 d . . .
C70 C 0.2132(11) -0.1719(12) 0.4330(13) 0.0300(11) Uiso 1 1 d . . .
C71 C 0.1454(11) -0.2290(12) 0.3658(13) 0.0300(11) Uiso 1 1 d . . .
C72 C 0.1111(11) -0.1664(12) 0.4591(13) 0.0300(11) Uiso 1 1 d . . .
C73 C 0.1992(11) -0.0454(12) 0.4820(13) 0.0300(11) Uiso 1 1 d . . .
C74 C 0.2373(11) -0.0101(12) 0.3813(13) 0.0300(11) Uiso 1 1 d . . .
C75 C 0.1405(11) 0.0230(12) 0.4020(13) 0.0300(11) Uiso 1 1 d . . .
C76 C 0.0974(11) -0.0728(12) 0.5186(13) 0.0300(11) Uiso 1 1 d . . .
C77 C 0.0204(11) -0.1088(12) 0.4575(13) 0.0300(11) Uiso 1 1 d . . .
C78 C 0.0675(11) 0.0410(12) 0.3022(13) 0.0300(11) Uiso 1 1 d . . .
C79 C 0.0405(11) 0.0031(12) 0.4055(13) 0.0300(11) Uiso 1 1 d . . .
C80 C 0.0216(11) -0.0607(12) 0.3020(13) 0.0300(11) Uiso 1 1 d . . .
C81 C 0.0227(11) -0.1728(12) 0.3418(13) 0.0300(11) Uiso 1 1 d . . .
C82 C 0.0497(11) -0.1443(12) 0.2338(13) 0.0300(11) Uiso 1 1 d . . .
C300 C 0.1240(10) -0.0856(10) 0.3588(11) 0.021(4) Uiso 1 1 d . . .
C83 C 0.3460(12) -0.0826(13) 0.3982(14) 0.0358(7) Uiso 1 1 d . . .
C84 C 0.3264(12) -0.0798(13) 0.4529(14) 0.0358(7) Uiso 1 1 d . . .
H84A H 0.3001 -0.1030 0.4624 0.043 Uiso 1 1 calc R . .
C85 C 0.3419(12) -0.0453(12) 0.4962(14) 0.0358(7) Uiso 1 1 d . . .
H85A H 0.3264 -0.0432 0.5345 0.043 Uiso 1 1 calc R . .
C86 C 0.3815(12) -0.0134(13) 0.4813(14) 0.0358(7) Uiso 1 1 d . . .
H86A H 0.3940 0.0104 0.5107 0.043 Uiso 1 1 calc R . .
C87 C 0.4033(12) -0.0150(13) 0.4257(14) 0.0358(7) Uiso 1 1 d . . .
H87A H 0.4304 0.0072 0.4168 0.043 Uiso 1 1 calc R . .
C88 C 0.3849(12) -0.0500(12) 0.3820(14) 0.0358(7) Uiso 1 1 d . . .
H88A H 0.3986 -0.0513 0.3426 0.043 Uiso 1 1 calc R . .
C89 C 0.3443(12) -0.1934(13) 0.3720(14) 0.0358(7) Uiso 1 1 d . . .
C90 C 0.3109(12) -0.2359(12) 0.3762(14) 0.0358(7) Uiso 1 1 d . . .
H90A H 0.2773 -0.2315 0.3642 0.043 Uiso 1 1 calc R . .
C91 C 0.3274(12) -0.2849(13) 0.3982(14) 0.0358(7) Uiso 1 1 d . . .
H91A H 0.3055 -0.3138 0.4007 0.043 Uiso 1 1 calc R . .
C92 C 0.3760(12) -0.2890(13) 0.4155(14) 0.0358(7) Uiso 1 1 d . . .
H92A H 0.3880 -0.3212 0.4311 0.043 Uiso 1 1 calc R . .
C93 C 0.4060(12) -0.2499(12) 0.4112(14) 0.0358(7) Uiso 1 1 d . . .
H93A H 0.4396 -0.2541 0.4238 0.043 Uiso 1 1 calc R . .
C94 C 0.3906(12) -0.2016(13) 0.3884(14) 0.0358(7) Uiso 1 1 d . . .
H94A H 0.4141 -0.1741 0.3849 0.043 Uiso 1 1 calc R . .
C95 C 0.3578(10) -0.1213(11) 0.2757(11) 0.023(3) Uiso 1 1 d . . .
H95A H 0.3930 -0.1291 0.2850 0.027 Uiso 1 1 calc R . .
H95B H 0.3554 -0.0843 0.2633 0.027 Uiso 1 1 calc R . .
C96 C 0.3724(12) -0.2237(13) 0.2236(14) 0.0358(7) Uiso 1 1 d . . .
C97 C 0.3496(12) -0.2704(12) 0.2298(14) 0.0358(7) Uiso 1 1 d . . .
H97A H 0.3145 -0.2728 0.2259 0.043 Uiso 1 1 calc R . .
C98 C 0.3779(12) -0.3151(13) 0.2421(14) 0.0358(7) Uiso 1 1 d . . .
H98A H 0.3617 -0.3476 0.2481 0.043 Uiso 1 1 calc R . .
C99 C 0.4276(12) -0.3130(13) 0.2455(14) 0.0358(7) Uiso 1 1 d . . .
H99A H 0.4463 -0.3437 0.2533 0.043 Uiso 1 1 calc R . .
C100 C 0.4515(12) -0.2655(13) 0.2376(14) 0.0358(7) Uiso 1 1 d . . .
H10A H 0.4867 -0.2633 0.2392 0.043 Uiso 1 1 calc R . .
C101 C 0.4229(12) -0.2214(13) 0.2274(14) 0.0358(7) Uiso 1 1 d . . .
H10B H 0.4389 -0.1886 0.2228 0.043 Uiso 1 1 calc R . .
C102 C 0.3631(12) -0.1306(13) 0.1498(14) 0.0358(7) Uiso 1 1 d . . .
C103 C 0.3947(12) -0.1555(13) 0.1086(14) 0.0358(7) Uiso 1 1 d . . .
H10C H 0.4025 -0.1915 0.1132 0.043 Uiso 1 1 calc R . .
C104 C 0.4141(12) -0.1274(13) 0.0621(14) 0.0358(7) Uiso 1 1 d . . .
H10D H 0.4359 -0.1442 0.0349 0.043 Uiso 1 1 calc R . .
C105 C 0.4030(12) -0.0745(13) 0.0531(14) 0.0358(7) Uiso 1 1 d . . .
H10E H 0.4173 -0.0560 0.0204 0.043 Uiso 1 1 calc R . .
C106 C 0.3717(12) -0.0498(13) 0.0914(14) 0.0358(7) Uiso 1 1 d . . .
H10F H 0.3640 -0.0140 0.0852 0.043 Uiso 1 1 calc R . .
C107 C 0.3506(12) -0.0766(13) 0.1400(14) 0.0358(7) Uiso 1 1 d . . .
H10G H 0.3283 -0.0593 0.1663 0.043 Uiso 1 1 calc R . .
C108 C 0.2758(12) -0.2628(13) 0.1030(14) 0.0358(7) Uiso 1 1 d . . .
C109 C 0.3154(12) -0.2474(13) 0.0665(14) 0.0358(7) Uiso 1 1 d . . .
H10H H 0.3181 -0.2130 0.0510 0.043 Uiso 1 1 calc R . .
C110 C 0.3506(12) -0.2855(13) 0.0544(14) 0.0358(7) Uiso 1 1 d . . .
H11A H 0.3793 -0.2756 0.0326 0.043 Uiso 1 1 calc R . .
C111 C 0.3464(12) -0.3346(13) 0.0717(14) 0.0358(7) Uiso 1 1 d . . .
H11B H 0.3716 -0.3593 0.0630 0.043 Uiso 1 1 calc R . .
C112 C 0.3052(12) -0.3489(13) 0.1019(14) 0.0358(7) Uiso 1 1 d . . .
H11C H 0.3005 -0.3846 0.1122 0.043 Uiso 1 1 calc R . .
C113 C 0.2700(12) -0.3128(12) 0.1181(14) 0.0358(7) Uiso 1 1 d . . .
H11D H 0.2415 -0.3235 0.1399 0.043 Uiso 1 1 calc R . .
C114 C 0.2325(12) -0.1672(13) 0.0625(14) 0.0358(7) Uiso 1 1 d . . .
C115 C 0.2182(12) -0.1813(13) 0.0072(14) 0.0358(7) Uiso 1 1 d . . .
H11E H 0.2094 -0.2168 0.0016 0.043 Uiso 1 1 calc R . .
C116 C 0.2150(12) -0.1505(12) -0.0406(14) 0.0358(7) Uiso 1 1 d . . .
H11F H 0.2020 -0.1622 -0.0784 0.043 Uiso 1 1 calc R . .
C117 C 0.2326(12) -0.0978(13) -0.0313(14) 0.0358(7) Uiso 1 1 d . . .
H11G H 0.2352 -0.0756 -0.0656 0.043 Uiso 1 1 calc R . .
C118 C 0.2461(12) -0.0777(13) 0.0252(14) 0.0358(7) Uiso 1 1 d . . .
H11H H 0.2524 -0.0417 0.0322 0.043 Uiso 1 1 calc R . .
C119 C 0.2492(12) -0.1144(12) 0.0689(14) 0.0358(7) Uiso 1 1 d . . .
H11I H 0.2636 -0.1044 0.1066 0.043 Uiso 1 1 calc R . .
C120 C 0.1713(10) -0.2387(11) 0.1259(12) 0.023(3) Uiso 1 1 d . . .
H12A H 0.1488 -0.2145 0.1040 0.027 Uiso 1 1 calc R . .
H12B H 0.1718 -0.2722 0.1035 0.027 Uiso 1 1 calc R . .
C121 C 0.1775(12) -0.3098(13) 0.2260(14) 0.0358(7) Uiso 1 1 d . . .
C122 C 0.2171(12) -0.3074(13) 0.2687(14) 0.0358(7) Uiso 1 1 d . . .
H12C H 0.2244 -0.2756 0.2891 0.043 Uiso 1 1 calc R . .
C123 C 0.2446(12) -0.3512(12) 0.2805(14) 0.0358(7) Uiso 1 1 d . . .
H12D H 0.2717 -0.3491 0.3082 0.043 Uiso 1 1 calc R . .
C124 C 0.2337(12) -0.3991(13) 0.2525(14) 0.0358(7) Uiso 1 1 d . . .
H12E H 0.2533 -0.4291 0.2606 0.043 Uiso 1 1 calc R . .
C125 C 0.1940(12) -0.4016(13) 0.2130(14) 0.0358(7) Uiso 1 1 d . . .
H12F H 0.1848 -0.4341 0.1954 0.043 Uiso 1 1 calc R . .
C126 C 0.1668(12) -0.3561(12) 0.1986(14) 0.0358(7) Uiso 1 1 d . . .
H12G H 0.1407 -0.3579 0.1694 0.043 Uiso 1 1 calc R . .
C127 C 0.0837(12) -0.2724(13) 0.1903(14) 0.0358(7) Uiso 1 1 d . . .
C128 C 0.0664(12) -0.2866(12) 0.1332(14) 0.0358(7) Uiso 1 1 d . . .
H12H H 0.0866 -0.2843 0.0984 0.043 Uiso 1 1 calc R . .
C129 C 0.0175(12) -0.3044(12) 0.1302(14) 0.0358(7) Uiso 1 1 d . . .
H12I H 0.0043 -0.3133 0.0915 0.043 Uiso 1 1 calc R . .
C130 C -0.0117(12) -0.3099(12) 0.1772(14) 0.0358(7) Uiso 1 1 d . . .
H13A H -0.0441 -0.3241 0.1728 0.043 Uiso 1 1 calc R . .
C131 C 0.0059(12) -0.2947(12) 0.2321(14) 0.0358(7) Uiso 1 1 d . . .
H13B H -0.0153 -0.2966 0.2661 0.043 Uiso 1 1 calc R . .
C132 C 0.0552(12) -0.2760(12) 0.2404(14) 0.0358(7) Uiso 1 1 d . . .
H13C H 0.0676 -0.2665 0.2792 0.043 Uiso 1 1 calc R . .

loop_
_atom_site_aniso_label
_atom_site_aniso_U_11
_atom_site_aniso_U_22
_atom_site_aniso_U_33
_atom_site_aniso_U_23
_atom_site_aniso_U_13
_atom_site_aniso_U_12
Pt1 0.0252(5) 0.0158(5) 0.0152(4) 0.0036(4) -0.0014(4) 0.0004(4)
Pt2 0.0304(6) 0.0102(4) 0.0125(4) 0.0013(3) -0.0011(4) -0.0009(4)
Pt3 0.0273(5) 0.0127(4) 0.0144(4) 0.0033(3) -0.0006(4) -0.0007(4)
Pt4 0.0218(5) 0.0102(4) 0.0092(4) -0.0002(3) 0.0021(3) 0.0011(4)
Pt5 0.0253(5) 0.0107(4) 0.0119(4) -0.0022(3) 0.0024(4) -0.0017(4)
Pt6 0.0231(5) 0.0076(4) 0.0100(4) -0.0004(3) 0.0014(3) 0.0014(4)
Ru1 0.0275(11) 0.0094(9) 0.0141(9) -0.0006(7) 0.0018(8) 0.0000(8)
Ru2 0.0370(13) 0.0082(9) 0.0173(9) -0.0012(7) 0.0018(9) 0.0028(8)
Ru3 0.0293(12) 0.0187(10) 0.0143(9) 0.0031(8) -0.0014(8) 0.0014(9)
Ru4 0.0363(13) 0.0125(10) 0.0244(11) 0.0037(8) -0.0003(9) -0.0018(9)
Ru5 0.0326(13) 0.0196(11) 0.0228(10) 0.0014(8) 0.0068(9) 0.0036(9)
Ru6 0.0343(12) 0.0126(10) 0.0200(10) -0.0006(8) -0.0059(9) 0.0003(9)
Ru7 0.0238(11) 0.0117(9) 0.0134(9) 0.0003(7) 0.0024(8) 0.0015(8)
Ru8 0.0312(12) 0.0123(9) 0.0123(9) 0.0013(7) 0.0054(8) -0.0013(8)
Ru9 0.0281(12) 0.0159(10) 0.0171(9) -0.0050(8) 0.0017(8) -0.0011(8)
Ru10 0.0315(13) 0.0273(12) 0.0177(10) -0.0080(9) 0.0081(9) -0.0043(9)
Ru11 0.0297(12) 0.0181(11) 0.0309(12) -0.0043(9) 0.0047(9) 0.0059(9)
Ru12 0.0258(11) 0.0229(11) 0.0204(10) -0.0053(8) 0.0009(8) -0.0054(9)
P1 0.033(4) 0.024(4) 0.018(3) 0.008(3) -0.003(3) 0.000(3)
P2 0.026(4) 0.023(4) 0.021(3) 0.003(3) 0.002(3) -0.004(3)
P3 0.031(4) 0.017(3) 0.012(3) 0.000(2) -0.001(3) 0.000(3)
P4 0.035(4) 0.012(3) 0.022(3) 0.007(3) -0.001(3) -0.003(3)
P5 0.027(3) 0.014(3) 0.004(2) -0.003(2) 0.001(2) 0.002(3)
P6 0.030(4) 0.017(3) 0.008(3) -0.002(2) 0.002(2) 0.006(3)
P7 0.027(4) 0.012(3) 0.014(3) -0.003(2) 0.000(3) -0.004(3)
P8 0.027(3) 0.013(3) 0.008(3) -0.001(2) 0.003(2) 0.007(3)

loop_
_atom_type_symbol
_atom_type_description
_atom_type_scat_dispersion_real
_atom_type_scat_dispersion_imag
_atom_type_scat_source
C C 0.0033 0.0016 'International Tables Vol C Tables 4.2.6.8 and 6.1.1.4'
H H 0.0000 0.0000 'International Tables Vol C Tables 4.2.6.8 and 6.1.1.4'
O O 0.0106 0.0060 'International Tables Vol C Tables 4.2.6.8 and 6.1.1.4'
P P 0.1023 0.0942 'International Tables Vol C Tables 4.2.6.8 and 6.1.1.4'
Ru Ru -1.2594 0.8363 'International Tables Vol C Tables 4.2.6.8 and 6.1.1.4'
Pt Pt -1.7033 8.3905 'International Tables Vol C Tables 4.2.6.8 and 6.1.1.4'

loop_
_geom_angle_atom_site_label_1
_geom_angle_atom_site_label_2
_geom_angle_atom_site_label_3
_geom_angle
_geom_angle_site_symmetry_1
_geom_angle_site_symmetry_3
_geom_angle_publ_flag
C2 Pt1 P1 107.1(8) . . ?
C2 Pt1 Pt3 87.0(8) . . ?
P1 Pt1 Pt3 88.78(17) . . ?
C2 Pt1 Ru1 47.3(8) . . ?
P1 Pt1 Ru1 153.8(2) . . ?
Pt3 Pt1 Ru1 93.96(6) . . ?
C2 Pt1 Ru2 116.2(8) . . ?
P1 Pt1 Ru2 133.2(2) . . ?
Pt3 Pt1 Ru2 109.61(6) . . ?
Ru1 Pt1 Ru2 69.85(6) . . ?
C2 Pt1 Pt2 91.1(8) . . ?
P1 Pt1 Pt2 140.27(17) . . ?
Pt3 Pt1 Pt2 56.45(3) . . ?
Ru1 Pt1 Pt2 57.71(5) . . ?
Ru2 Pt1 Pt2 57.70(5) . . ?
C2 Pt1 Ru3 76.7(8) . . ?
P1 Pt1 Ru3 116.31(17) . . ?
Pt3 Pt1 Ru3 153.07(6) . . ?
Ru1 Pt1 Ru3 59.25(6) . . ?
Ru2 Pt1 Ru3 61.09(6) . . ?
Pt2 Pt1 Ru3 101.97(5) . . ?
C1 Pt2 P3 107.4(8) . . ?
C1 Pt2 Pt3 84.3(8) . . ?
P3 Pt2 Pt3 90.72(18) . . ?
C1 Pt2 Ru1 46.3(8) . . ?
P3 Pt2 Ru1 152.48(18) . . ?
Pt3 Pt2 Ru1 93.49(6) . . ?
C1 Pt2 Ru2 116.0(8) . . ?
P3 Pt2 Ru2 133.06(18) . . ?
Pt3 Pt2 Ru2 110.08(6) . . ?
Ru1 Pt2 Ru2 70.21(6) . . ?
C1 Pt2 Pt1 88.3(8) . . ?
P3 Pt2 Pt1 142.18(19) . . ?
Pt3 Pt2 Pt1 55.96(3) . . ?
Ru1 Pt2 Pt1 57.52(5) . . ?
Ru2 Pt2 Pt1 58.70(5) . . ?
C1 Pt2 Ru6 78.0(8) . . ?
P3 Pt2 Ru6 116.89(19) . . ?
Pt3 Pt2 Ru6 150.55(5) . . ?
Ru1 Pt2 Ru6 57.37(6) . . ?
Ru2 Pt2 Ru6 59.19(6) . . ?
Pt1 Pt2 Ru6 99.74(5) . . ?
P2 Pt3 P4 100.2(3) . . ?
P2 Pt3 Pt1 95.19(17) . . ?
P4 Pt3 Pt1 164.50(19) . . ?
P2 Pt3 Pt2 159.56(18) . . ?
P4 Pt3 Pt2 96.99(19) . . ?
Pt1 Pt3 Pt2 67.58(4) . . ?
C68 Pt4 P5 108.8(8) . . ?
C68 Pt4 Pt6 84.1(8) . . ?
P5 Pt4 Pt6 90.43(15) . . ?
C68 Pt4 Ru7 45.7(8) . . ?
P5 Pt4 Ru7 153.73(17) . . ?
Pt6 Pt4 Ru7 92.28(5) . . ?
C68 Pt4 Ru8 114.2(8) . . ?
P5 Pt4 Ru8 132.93(16) . . ?
Pt6 Pt4 Ru8 111.74(6) . . ?
Ru7 Pt4 Ru8 69.42(6) . . ?
C68 Pt4 Pt5 88.9(8) . . ?
P5 Pt4 Pt5 141.32(16) . . ?
Pt6 Pt4 Pt5 56.50(3) . . ?
Ru7 Pt4 Pt5 57.25(5) . . ?
Ru8 Pt4 Pt5 58.83(5) . . ?
C68 Pt4 Ru9 75.3(8) . . ?
P5 Pt4 Ru9 117.03(15) . . ?
Pt6 Pt4 Ru9 149.69(6) . . ?
Ru7 Pt4 Ru9 57.43(6) . . ?
Ru8 Pt4 Ru9 59.62(6) . . ?
Pt5 Pt4 Ru9 100.43(5) . . ?
C67 Pt5 P7 106.1(8) . . ?
C67 Pt5 Pt6 85.7(8) . . ?
P7 Pt5 Pt6 88.88(18) . . ?
C67 Pt5 Ru7 47.8(8) . . ?
P7 Pt5 Ru7 153.37(17) . . ?
Pt6 Pt5 Ru7 93.15(6) . . ?
C67 Pt5 Ru8 116.3(8) . . ?
P7 Pt5 Ru8 133.67(17) . . ?
Pt6 Pt5 Ru8 111.36(6) . . ?
Ru7 Pt5 Ru8 69.64(6) . . ?
C67 Pt5 Pt4 92.3(8) . . ?
P7 Pt5 Pt4 139.91(18) . . ?
Pt6 Pt5 Pt4 56.66(3) . . ?
Ru7 Pt5 Pt4 58.36(5) . . ?
Ru8 Pt5 Pt4 58.26(5) . . ?
C67 Pt5 Ru12 76.6(8) . . ?
P7 Pt5 Ru12 117.22(18) . . ?
Pt6 Pt5 Ru12 151.52(6) . . ?
Ru7 Pt5 Ru12 58.45(6) . . ?
Ru8 Pt5 Ru12 59.65(6) . . ?
Pt4 Pt5 Ru12 101.43(5) . . ?
P8 Pt6 P6 101.0(2) . . ?
P8 Pt6 Pt5 94.86(17) . . ?
P6 Pt6 Pt5 164.11(15) . . ?
P8 Pt6 Pt4 159.44(17) . . ?
P6 Pt6 Pt4 97.44(15) . . ?
Pt5 Pt6 Pt4 66.84(4) . . ?
C3 Ru1 C1 89.5(12) . . ?
C3 Ru1 C2 88.4(12) . . ?
C1 Ru1 C2 92.9(12) . . ?
C3 Ru1 C200 118.6(12) . . ?
C1 Ru1 C200 129.8(11) . . ?
C2 Ru1 C200 125.9(11) . . ?
C3 Ru1 Pt1 138.4(9) . . ?
C1 Ru1 Pt1 95.7(9) . . ?
C2 Ru1 Pt1 50.3(9) . . ?
C200 Ru1 Pt1 88.9(7) . . ?
C3 Ru1 Pt2 137.7(9) . . ?
C1 Ru1 Pt2 48.8(9) . . ?
C2 Ru1 Pt2 98.9(8) . . ?
C200 Ru1 Pt2 90.5(7) . . ?
Pt1 Ru1 Pt2 64.77(5) . . ?
C3 Ru1 Ru6 107.9(9) . . ?
C1 Ru1 Ru6 87.8(9) . . ?
C2 Ru1 Ru6 163.8(9) . . ?
C200 Ru1 Ru6 45.8(7) . . ?
Pt1 Ru1 Ru6 113.50(8) . . ?
Pt2 Ru1 Ru6 69.57(7) . . ?
C3 Ru1 Ru3 109.8(9) . . ?
C1 Ru1 Ru3 160.1(9) . . ?
C2 Ru1 Ru3 83.1(8) . . ?
C200 Ru1 Ru3 44.9(7) . . ?
Pt1 Ru1 Ru3 66.76(7) . . ?
Pt2 Ru1 Ru3 112.44(8) . . ?
Ru6 Ru1 Ru3 90.74(8) . . ?
C3 Ru1 Ru5 74.2(9) . . ?
C1 Ru1 Ru5 134.6(9) . . ?
C2 Ru1 Ru5 127.6(8) . . ?
C200 Ru1 Ru5 44.3(7) . . ?
Pt1 Ru1 Ru5 124.60(8) . . ?
Pt2 Ru1 Ru5 127.26(9) . . ?
Ru6 Ru1 Ru5 59.33(7) . . ?
Ru3 Ru1 Ru5 58.99(7) . . ?
C3 Ru1 Ru2 160.1(9) . . ?
C1 Ru1 Ru2 103.6(9) . . ?
C2 Ru1 Ru2 105.5(9) . . ?
C200 Ru1 Ru2 41.6(7) . . ?
Pt1 Ru1 Ru2 56.00(6) . . ?
Pt2 Ru1 Ru2 55.29(5) . . ?
Ru6 Ru1 Ru2 58.72(7) . . ?
Ru3 Ru1 Ru2 59.28(7) . . ?
Ru5 Ru1 Ru2 85.99(8) . . ?
C5 Ru2 C4 93.0(13) . . ?
C5 Ru2 C200 132.8(12) . . ?
C4 Ru2 C200 134.2(11) . . ?
C5 Ru2 C6 87.5(12) . . ?
C4 Ru2 C6 88.2(12) . . ?
C200 Ru2 C6 91.2(11) . . ?
C5 Ru2 Pt2 71.7(9) . . ?
C4 Ru2 Pt2 111.6(9) . . ?
C200 Ru2 Pt2 89.1(7) . . ?
C6 Ru2 Pt2 151.5(8) . . ?
C5 Ru2 Ru4 114.8(9) . . ?
C4 Ru2 Ru4 118.7(9) . . ?
C200 Ru2 Ru4 47.3(7) . . ?
C6 Ru2 Ru4 44.0(8) . . ?
Pt2 Ru2 Ru4 128.42(10) . . ?
C5 Ru2 Pt1 119.0(9) . . ?
C4 Ru2 Pt1 69.1(9) . . ?
C200 Ru2 Pt1 86.6(7) . . ?
C6 Ru2 Pt1 144.8(8) . . ?
Pt2 Ru2 Pt1 63.61(5) . . ?
Ru4 Ru2 Pt1 125.05(9) . . ?
C5 Ru2 Ru6 88.8(9) . . ?
C4 Ru2 Ru6 177.9(9) . . ?
C200 Ru2 Ru6 44.1(7) . . ?
C6 Ru2 Ru6 93.1(8) . . ?
Pt2 Ru2 Ru6 67.88(7) . . ?
Ru4 Ru2 Ru6 61.45(8) . . ?
Pt1 Ru2 Ru6 108.96(8) . . ?
C5 Ru2 Ru3 175.3(9) . . ?
C4 Ru2 Ru3 91.3(9) . . ?
C200 Ru2 Ru3 42.9(7) . . ?
C6 Ru2 Ru3 90.5(8) . . ?
Pt2 Ru2 Ru3 108.53(8) . . ?
Ru4 Ru2 Ru3 61.12(7) . . ?
Pt1 Ru2 Ru3 64.53(6) . . ?
Ru6 Ru2 Ru3 86.97(8) . . ?
C5 Ru2 Ru1 122.8(9) . . ?
C4 Ru2 Ru1 122.0(9) . . ?
C200 Ru2 Ru1 40.8(7) . . ?
C6 Ru2 Ru1 132.0(8) . . ?
Pt2 Ru2 Ru1 54.50(5) . . ?
Ru4 Ru2 Ru1 88.09(8) . . ?
Pt1 Ru2 Ru1 54.15(6) . . ?
Ru6 Ru2 Ru1 55.94(7) . . ?
Ru3 Ru2 Ru1 56.02(6) . . ?
C7 Ru3 C8 88.3(13) . . ?
C7 Ru3 C9 97.2(12) . . ?
C8 Ru3 C9 89.7(12) . . ?
C7 Ru3 C200 131.8(12) . . ?
C8 Ru3 C200 138.6(12) . . ?
C9 Ru3 C200 94.0(11) . . ?
C7 Ru3 Ru5 130.2(9) . . ?
C8 Ru3 Ru5 120.5(9) . . ?
C9 Ru3 Ru5 48.8(8) . . ?
C200 Ru3 Ru5 45.5(7) . . ?
C7 Ru3 Ru1 165.2(9) . . ?
C8 Ru3 Ru1 92.7(9) . . ?
C9 Ru3 Ru1 97.5(8) . . ?
C200 Ru3 Ru1 46.0(7) . . ?
Ru5 Ru3 Ru1 61.04(7) . . ?
C7 Ru3 Ru4 89.6(9) . . ?
C8 Ru3 Ru4 176.3(9) . . ?
C9 Ru3 Ru4 87.6(8) . . ?
C200 Ru3 Ru4 44.2(7) . . ?
Ru5 Ru3 Ru4 59.02(8) . . ?
Ru1 Ru3 Ru4 90.12(8) . . ?
C7 Ru3 Ru2 103.3(9) . . ?
C8 Ru3 Ru2 127.8(9) . . ?
C9 Ru3 Ru2 137.0(8) . . ?
C200 Ru3 Ru2 44.8(7) . . ?
Ru5 Ru3 Ru2 90.03(8) . . ?
Ru1 Ru3 Ru2 64.70(7) . . ?
Ru4 Ru3 Ru2 55.65(7) . . ?
C7 Ru3 Pt1 112.5(9) . . ?
C8 Ru3 Pt1 74.0(9) . . ?
C9 Ru3 Pt1 145.2(8) . . ?
C200 Ru3 Pt1 79.9(7) . . ?
Ru5 Ru3 Pt1 114.10(8) . . ?
Ru1 Ru3 Pt1 53.99(6) . . ?
Ru4 Ru3 Pt1 109.59(8) . . ?
Ru2 Ru3 Pt1 54.39(6) . . ?
C10 Ru4 C11 90.1(13) . . ?
C10 Ru4 C6 94.1(13) . . ?
C11 Ru4 C6 96.5(13) . . ?
C10 Ru4 C200 134.3(12) . . ?
C11 Ru4 C200 130.9(12) . . ?
C6 Ru4 C200 99.1(12) . . ?
C10 Ru4 Ru2 125.1(9) . . ?
C11 Ru4 Ru2 128.1(9) . . ?
C6 Ru4 Ru2 50.0(9) . . ?
C200 Ru4 Ru2 49.2(7) . . ?
C10 Ru4 Ru5 111.6(9) . . ?
C11 Ru4 Ru5 106.8(9) . . ?
C6 Ru4 Ru5 144.7(9) . . ?
C200 Ru4 Ru5 45.6(7) . . ?
Ru2 Ru4 Ru5 94.81(9) . . ?
C10 Ru4 Ru6 90.4(9) . . ?
C11 Ru4 Ru6 165.1(9) . . ?
C6 Ru4 Ru6 98.4(9) . . ?
C200 Ru4 Ru6 44.6(7) . . ?
Ru2 Ru4 Ru6 62.50(8) . . ?
Ru5 Ru4 Ru6 59.33(7) . . ?
C10 Ru4 Ru3 169.5(9) . . ?
C11 Ru4 Ru3 88.3(9) . . ?
C6 Ru4 Ru3 96.4(9) . . ?
C200 Ru4 Ru3 44.0(7) . . ?
Ru2 Ru4 Ru3 63.23(8) . . ?
Ru5 Ru4 Ru3 59.14(8) . . ?
Ru6 Ru4 Ru3 88.57(8) . . ?
C12 Ru5 C13 92.2(13) . . ?
C12 Ru5 C200 116.0(12) . . ?
C13 Ru5 C200 151.7(12) . . ?
C12 Ru5 C9 84.5(12) . . ?
C13 Ru5 C9 95.5(12) . . ?
C200 Ru5 C9 90.5(11) . . ?
C12 Ru5 C14 84.3(12) . . ?
C13 Ru5 C14 92.8(12) . . ?
C200 Ru5 C14 87.4(10) . . ?
C9 Ru5 C14 166.3(11) . . ?
C12 Ru5 Ru4 70.2(9) . . ?
C13 Ru5 Ru4 161.9(9) . . ?
C200 Ru5 Ru4 45.8(7) . . ?
C9 Ru5 Ru4 87.5(8) . . ?
C14 Ru5 Ru4 81.4(8) . . ?
C12 Ru5 Ru3 107.8(9) . . ?
C13 Ru5 Ru3 131.0(9) . . ?
C200 Ru5 Ru3 45.5(7) . . ?
C9 Ru5 Ru3 45.3(8) . . ?
C14 Ru5 Ru3 132.4(7) . . ?
Ru4 Ru5 Ru3 61.84(8) . . ?
C12 Ru5 Ru6 109.8(9) . . ?
C13 Ru5 Ru6 123.7(9) . . ?
C200 Ru5 Ru6 45.9(7) . . ?
C9 Ru5 Ru6 136.4(8) . . ?
C14 Ru5 Ru6 42.5(7) . . ?
Ru4 Ru5 Ru6 61.66(7) . . ?
Ru3 Ru5 Ru6 91.42(9) . . ?
C12 Ru5 Ru1 161.3(9) . . ?
C13 Ru5 Ru1 106.5(9) . . ?
C200 Ru5 Ru1 45.4(7) . . ?
C9 Ru5 Ru1 93.9(8) . . ?
C14 Ru5 Ru1 94.2(7) . . ?
Ru4 Ru5 Ru1 91.11(8) . . ?
Ru3 Ru5 Ru1 59.97(7) . . ?
Ru6 Ru5 Ru1 59.49(7) . . ?
C15 Ru6 C16 90.0(13) . . ?
C15 Ru6 C14 97.9(13) . . ?
C16 Ru6 C14 92.2(12) . . ?
C15 Ru6 C200 131.1(12) . . ?
C16 Ru6 C200 135.5(12) . . ?
C14 Ru6 C200 96.9(11) . . ?
C15 Ru6 Ru5 136.6(9) . . ?
C16 Ru6 Ru5 118.7(9) . . ?
C14 Ru6 Ru5 52.8(9) . . ?
C200 Ru6 Ru5 45.4(7) . . ?
C15 Ru6 Ru1 157.9(9) . . ?
C16 Ru6 Ru1 89.2(9) . . ?
C14 Ru6 Ru1 104.2(9) . . ?
C200 Ru6 Ru1 46.3(7) . . ?
Ru5 Ru6 Ru1 61.18(7) . . ?
C15 Ru6 Ru4 91.2(9) . . ?
C16 Ru6 Ru4 177.4(9) . . ?
C14 Ru6 Ru4 85.3(9) . . ?
C200 Ru6 Ru4 44.3(7) . . ?
Ru5 Ru6 Ru4 59.01(7) . . ?
Ru1 Ru6 Ru4 90.55(8) . . ?
C15 Ru6 Ru2 97.8(9) . . ?
C16 Ru6 Ru2 126.1(9) . . ?
C14 Ru6 Ru2 138.3(9) . . ?
C200 Ru6 Ru2 45.5(7) . . ?
Ru5 Ru6 Ru2 90.57(8) . . ?
Ru1 Ru6 Ru2 65.34(7) . . ?
Ru4 Ru6 Ru2 56.04(7) . . ?
C15 Ru6 Pt2 105.7(9) . . ?
C16 Ru6 Pt2 73.5(9) . . ?
C14 Ru6 Pt2 152.2(9) . . ?
C200 Ru6 Pt2 78.6(7) . . ?
Ru5 Ru6 Pt2 113.01(9) . . ?
Ru1 Ru6 Pt2 53.06(6) . . ?
Ru4 Ru6 Pt2 108.36(9) . . ?
Ru2 Ru6 Pt2 52.93(6) . . ?
C69 Ru7 C68 87.9(13) . . ?
C69 Ru7 C67 85.4(12) . . ?
C68 Ru7 C67 94.7(12) . . ?
C69 Ru7 C300 119.5(12) . . ?
C68 Ru7 C300 127.8(11) . . ?
C67 Ru7 C300 128.3(11) . . ?
C69 Ru7 Pt5 135.5(9) . . ?
C68 Ru7 Pt5 98.5(9) . . ?
C67 Ru7 Pt5 50.4(8) . . ?
C300 Ru7 Pt5 90.8(7) . . ?
C69 Ru7 Pt4 139.1(9) . . ?
C68 Ru7 Pt4 51.2(9) . . ?
C67 Ru7 Pt4 99.0(9) . . ?
C300 Ru7 Pt4 89.6(7) . . ?
Pt5 Ru7 Pt4 64.39(5) . . ?
C69 Ru7 Ru9 110.1(9) . . ?
C68 Ru7 Ru9 85.9(8) . . ?
C67 Ru7 Ru9 164.6(8) . . ?
C300 Ru7 Ru9 44.6(7) . . ?
Pt5 Ru7 Ru9 114.21(8) . . ?
Pt4 Ru7 Ru9 69.39(7) . . ?
C69 Ru7 Ru12 108.1(9) . . ?
C68 Ru7 Ru12 163.8(9) . . ?
C67 Ru7 Ru12 84.4(9) . . ?
C300 Ru7 Ru12 46.2(7) . . ?
Pt5 Ru7 Ru12 68.50(7) . . ?
Pt4 Ru7 Ru12 112.83(8) . . ?
Ru9 Ru7 Ru12 90.76(8) . . ?
C69 Ru7 Ru11 74.4(9) . . ?
C68 Ru7 Ru11 130.3(9) . . ?
C67 Ru7 Ru11 128.5(9) . . ?
C300 Ru7 Ru11 45.1(7) . . ?
Pt5 Ru7 Ru11 126.74(9) . . ?
Pt4 Ru7 Ru11 127.22(8) . . ?
Ru9 Ru7 Ru11 59.28(7) . . ?
Ru12 Ru7 Ru11 59.33(7) . . ?
C69 Ru7 Ru8 160.8(9) . . ?
C68 Ru7 Ru8 106.2(9) . . ?
C67 Ru7 Ru8 105.8(8) . . ?
C300 Ru7 Ru8 41.4(7) . . ?
Pt5 Ru7 Ru8 56.41(5) . . ?
Pt4 Ru7 Ru8 55.77(6) . . ?
Ru9 Ru7 Ru8 59.44(7) . . ?
Ru12 Ru7 Ru8 58.91(7) . . ?
Ru11 Ru7 Ru8 86.54(8) . . ?
C71 Ru8 C70 92.1(13) . . ?
C71 Ru8 C300 138.7(12) . . ?
C70 Ru8 C300 129.1(11) . . ?
C71 Ru8 C72 87.4(12) . . ?
C70 Ru8 C72 87.5(12) . . ?
C300 Ru8 C72 92.9(11) . . ?
C71 Ru8 Pt4 109.3(9) . . ?
C70 Ru8 Pt4 71.8(9) . . ?
C300 Ru8 Pt4 87.8(7) . . ?
C72 Ru8 Pt4 153.4(8) . . ?
C71 Ru8 Ru10 121.9(9) . . ?
C70 Ru8 Ru10 111.9(9) . . ?
C300 Ru8 Ru10 48.2(7) . . ?
C72 Ru8 Ru10 44.9(8) . . ?
Pt4 Ru8 Ru10 128.01(9) . . ?
C71 Ru8 Pt5 69.3(9) . . ?
C70 Ru8 Pt5 119.7(9) . . ?
C300 Ru8 Pt5 87.6(7) . . ?
C72 Ru8 Pt5 143.6(8) . . ?
Pt4 Ru8 Pt5 62.90(5) . . ?
Ru10 Ru8 Pt5 126.93(9) . . ?
C71 Ru8 Ru12 94.2(9) . . ?
C70 Ru8 Ru12 172.7(9) . . ?
C300 Ru8 Ru12 44.6(7) . . ?
C72 Ru8 Ru12 89.1(8) . . ?
Pt4 Ru8 Ru12 109.36(8) . . ?
Ru10 Ru8 Ru12 61.48(8) . . ?
Pt5 Ru8 Ru12 66.24(6) . . ?
C71 Ru8 Ru9 176.7(9) . . ?
C70 Ru8 Ru9 86.8(9) . . ?
C300 Ru8 Ru9 42.5(7) . . ?
C72 Ru8 Ru9 95.7(8) . . ?
Pt4 Ru8 Ru9 67.37(6) . . ?
Ru10 Ru8 Ru9 61.32(7) . . ?
Pt5 Ru8 Ru9 108.51(7) . . ?
Ru12 Ru8 Ru9 87.03(8) . . ?
C71 Ru8 Ru7 122.3(9) . . ?
C70 Ru8 Ru7 122.6(9) . . ?
C300 Ru8 Ru7 40.4(7) . . ?
C72 Ru8 Ru7 133.0(8) . . ?
Pt4 Ru8 Ru7 54.80(5) . . ?
Ru10 Ru8 Ru7 88.55(8) . . ?
Pt5 Ru8 Ru7 53.94(5) . . ?
Ru12 Ru8 Ru7 56.30(7) . . ?
Ru9 Ru8 Ru7 56.04(6) . . ?
C73 Ru9 C74 88.4(13) . . ?
C73 Ru9 C75 98.5(12) . . ?
C74 Ru9 C75 91.5(13) . . ?
C73 Ru9 C300 130.5(12) . . ?
C74 Ru9 C300 138.5(11) . . ?
C75 Ru9 C300 95.5(11) . . ?
C73 Ru9 Ru11 131.6(9) . . ?
C74 Ru9 Ru11 122.2(9) . . ?
C75 Ru9 Ru11 49.7(9) . . ?
C300 Ru9 Ru11 46.1(8) . . ?
C73 Ru9 Ru7 162.6(9) . . ?
C74 Ru9 Ru7 93.1(9) . . ?
C75 Ru9 Ru7 98.8(8) . . ?
C300 Ru9 Ru7 45.4(7) . . ?
Ru11 Ru9 Ru7 60.95(7) . . ?
C73 Ru9 Ru10 88.3(9) . . ?
C74 Ru9 Ru10 176.6(9) . . ?
C75 Ru9 Ru10 88.0(9) . . ?
C300 Ru9 Ru10 44.9(7) . . ?
Ru11 Ru9 Ru10 59.68(8) . . ?
Ru7 Ru9 Ru10 90.37(8) . . ?
C73 Ru9 Ru8 100.9(9) . . ?
C74 Ru9 Ru8 126.1(9) . . ?
C75 Ru9 Ru8 137.8(9) . . ?
C300 Ru9 Ru8 44.4(8) . . ?
Ru11 Ru9 Ru8 90.21(8) . . ?
Ru7 Ru9 Ru8 64.51(7) . . ?
Ru10 Ru9 Ru8 55.71(7) . . ?
C73 Ru9 Pt4 111.1(9) . . ?
C74 Ru9 Pt4 73.9(9) . . ?
C75 Ru9 Pt4 146.2(8) . . ?
C300 Ru9 Pt4 77.9(7) . . ?
Ru11 Ru9 Pt4 113.05(8) . . ?
Ru7 Ru9 Pt4 53.18(5) . . ?
Ru10 Ru9 Pt4 108.26(8) . . ?
Ru8 Ru9 Pt4 53.01(5) . . ?
C77 Ru10 C76 89.6(13) . . ?
C77 Ru10 C72 97.0(13) . . ?
C76 Ru10 C72 92.1(12) . . ?
C77 Ru10 C300 133.4(12) . . ?
C76 Ru10 C300 133.1(12) . . ?
C72 Ru10 C300 98.5(11) . . ?
C77 Ru10 Ru8 131.6(9) . . ?
C76 Ru10 Ru8 121.0(9) . . ?
C72 Ru10 Ru8 50.1(9) . . ?
C300 Ru10 Ru8 48.6(7) . . ?
C77 Ru10 Ru11 105.4(9) . . ?
C76 Ru10 Ru11 115.8(9) . . ?
C72 Ru10 Ru11 143.7(8) . . ?
C300 Ru10 Ru11 45.6(7) . . ?
Ru8 Ru10 Ru11 94.16(8) . . ?
C77 Ru10 Ru12 90.5(9) . . ?
C76 Ru10 Ru12 174.5(9) . . ?
C72 Ru10 Ru12 93.3(8) . . ?
C300 Ru10 Ru12 45.1(7) . . ?
Ru8 Ru10 Ru12 62.50(8) . . ?
Ru11 Ru10 Ru12 58.94(8) . . ?
C77 Ru10 Ru9 161.8(9) . . ?
C76 Ru10 Ru9 89.8(9) . . ?
C72 Ru10 Ru9 101.2(9) . . ?
C300 Ru10 Ru9 43.3(7) . . ?
Ru8 Ru10 Ru9 62.97(7) . . ?
Ru11 Ru10 Ru9 58.81(8) . . ?
Ru12 Ru10 Ru9 88.39(8) . . ?
C78 Ru11 C79 89.0(13) . . ?
C78 Ru11 C300 152.1(12) . . ?
C79 Ru11 C300 118.9(12) . . ?
C78 Ru11 C75 94.8(12) . . ?
C79 Ru11 C75 85.3(12) . . ?
C300 Ru11 C75 89.0(11) . . ?
C78 Ru11 C80 88.8(12) . . ?
C79 Ru11 C80 87.4(12) . . ?
C300 Ru11 C80 91.3(11) . . ?
C75 Ru11 C80 171.8(11) . . ?
C78 Ru11 Ru9 129.7(9) . . ?
C79 Ru11 Ru9 110.2(9) . . ?
C300 Ru11 Ru9 44.9(7) . . ?
C75 Ru11 Ru9 44.5(8) . . ?
C80 Ru11 Ru9 136.1(8) . . ?
C78 Ru11 Ru12 125.9(9) . . ?
C79 Ru11 Ru12 110.4(9) . . ?
C300 Ru11 Ru12 46.5(7) . . ?
C75 Ru11 Ru12 135.3(8) . . ?
C80 Ru11 Ru12 45.0(8) . . ?
Ru9 Ru11 Ru12 91.31(9) . . ?
C78 Ru11 Ru10 161.8(9) . . ?
C79 Ru11 Ru10 72.9(9) . . ?
C300 Ru11 Ru10 46.0(7) . . ?
C75 Ru11 Ru10 86.1(8) . . ?
C80 Ru11 Ru10 88.2(8) . . ?
Ru9 Ru11 Ru10 61.52(8) . . ?
Ru12 Ru11 Ru10 61.34(8) . . ?
C78 Ru11 Ru7 107.3(9) . . ?
C79 Ru11 Ru7 163.7(9) . . ?
C300 Ru11 Ru7 44.8(7) . . ?
C75 Ru11 Ru7 93.6(8) . . ?
C80 Ru11 Ru7 92.3(8) . . ?
Ru9 Ru11 Ru7 59.76(7) . . ?
Ru12 Ru11 Ru7 59.78(7) . . ?
Ru10 Ru11 Ru7 90.75(8) . . ?
C81 Ru12 C82 88.4(13) . . ?
C81 Ru12 C80 100.7(12) . . ?
C82 Ru12 C80 88.6(12) . . ?
C81 Ru12 C300 128.1(11) . . ?
C82 Ru12 C300 140.4(12) . . ?
C80 Ru12 C300 97.4(11) . . ?
C81 Ru12 Ru11 131.1(9) . . ?
C82 Ru12 Ru11 123.9(9) . . ?
C80 Ru12 Ru11 51.6(8) . . ?
C300 Ru12 Ru11 46.0(7) . . ?
C81 Ru12 Ru7 160.9(9) . . ?
C82 Ru12 Ru7 95.0(9) . . ?
C80 Ru12 Ru7 98.2(8) . . ?
C300 Ru12 Ru7 45.4(7) . . ?
Ru11 Ru12 Ru7 60.90(7) . . ?
C81 Ru12 Ru10 86.1(9) . . ?
C82 Ru12 Ru10 174.5(9) . . ?
C80 Ru12 Ru10 91.3(8) . . ?
C300 Ru12 Ru10 45.1(7) . . ?
Ru11 Ru12 Ru10 59.71(8) . . ?
Ru7 Ru12 Ru10 90.45(8) . . ?
C81 Ru12 Ru8 98.1(9) . . ?
C82 Ru12 Ru8 126.0(9) . . ?
C80 Ru12 Ru8 140.9(8) . . ?
C300 Ru12 Ru8 44.9(7) . . ?
Ru11 Ru12 Ru8 90.62(8) . . ?
Ru7 Ru12 Ru8 64.79(7) . . ?
Ru10 Ru12 Ru8 56.01(7) . . ?
C81 Ru12 Pt5 110.7(9) . . ?
C82 Ru12 Pt5 73.4(9) . . ?
C80 Ru12 Pt5 142.9(8) . . ?
C300 Ru12 Pt5 78.7(7) . . ?
Ru11 Ru12 Pt5 113.12(9) . . ?
Ru7 Ru12 Pt5 53.05(6) . . ?
Ru10 Ru12 Pt5 109.56(9) . . ?
Ru8 Ru12 Pt5 54.11(6) . . ?
C23 P1 C17 103.2(15) . . ?
C23 P1 C29 103.0(14) . . ?
C17 P1 C29 103.0(13) . . ?
C23 P1 Pt1 117.7(11) . . ?
C17 P1 Pt1 118.7(11) . . ?
C29 P1 Pt1 109.3(9) . . ?
C30 P2 C36 102.9(15) . . ?
C30 P2 C29 103.1(14) . . ?
C36 P2 C29 102.0(13) . . ?
C30 P2 Pt3 120.1(11) . . ?
C36 P2 Pt3 113.3(11) . . ?
C29 P2 Pt3 113.3(9) . . ?
C48 P3 C42 102.8(15) . . ?
C48 P3 C54 105.6(14) . . ?
C42 P3 C54 104.4(13) . . ?
C48 P3 Pt2 116.1(11) . . ?
C42 P3 Pt2 116.2(10) . . ?
C54 P3 Pt2 110.7(9) . . ?
C55 P4 C61 109.2(15) . . ?
C55 P4 C54 99.8(14) . . ?
C61 P4 C54 103.6(14) . . ?
C55 P4 Pt3 117.3(10) . . ?
C61 P4 Pt3 113.7(11) . . ?
C54 P4 Pt3 111.6(9) . . ?
C89 P5 C95 102.9(13) . . ?
C89 P5 C83 103.4(14) . . ?
C95 P5 C83 103.3(13) . . ?
C89 P5 Pt4 118.9(11) . . ?
C95 P5 Pt4 111.1(9) . . ?
C83 P5 Pt4 115.4(10) . . ?
C102 P6 C96 106.1(15) . . ?
C102 P6 C95 100.1(14) . . ?
C96 P6 C95 103.0(13) . . ?
C102 P6 Pt6 122.1(11) . . ?
C96 P6 Pt6 113.8(11) . . ?
C95 P6 Pt6 109.3(9) . . ?
C121 P7 C120 104.4(14) . . ?
C121 P7 C127 100.6(15) . . ?
C120 P7 C127 104.8(13) . . ?
C121 P7 Pt5 117.9(11) . . ?
C120 P7 Pt5 109.3(9) . . ?
C127 P7 Pt5 118.3(11) . . ?
C108 P8 C114 102.3(14) . . ?
C108 P8 C120 106.1(14) . . ?
C114 P8 C120 101.2(13) . . ?
C108 P8 Pt6 115.9(10) . . ?
C114 P8 Pt6 118.0(10) . . ?
C120 P8 Pt6 111.6(8) . . ?
O1 C1 Ru1 147(2) . . ?
O1 C1 Pt2 128(2) . . ?
Ru1 C1 Pt2 85.0(12) . . ?
O2 C2 Ru1 146(3) . . ?
O2 C2 Pt1 131(2) . . ?
Ru1 C2 Pt1 82.5(11) . . ?
O3 C3 Ru1 171(3) . . ?
O4 C4 Ru2 169(3) . . ?
O5 C5 Ru2 172(3) . . ?
O6 C6 Ru4 142(2) . . ?
O6 C6 Ru2 131(2) . . ?
Ru4 C6 Ru2 86.1(12) . . ?
O7 C7 Ru3 178(3) . . ?
O8 C8 Ru3 178(3) . . ?
O9 C9 Ru3 139(3) . . ?
O9 C9 Ru5 135(2) . . ?
Ru3 C9 Ru5 85.9(11) . . ?
O10 C10 Ru4 176(3) . . ?
O11 C11 Ru4 172(3) . . ?
O12 C12 Ru5 166(3) . . ?
O13 C13 Ru5 177(3) . . ?
O14 C14 Ru6 146(2) . . ?
O14 C14 Ru5 129(2) . . ?
Ru6 C14 Ru5 84.7(11) . . ?
O15 C15 Ru6 175(3) . . ?
O16 C16 Ru6 172(3) . . ?
Ru3 C200 Ru5 89.0(10) . . ?
Ru3 C200 Ru4 91.9(11) . . ?
Ru5 C200 Ru4 88.7(10) . . ?
Ru3 C200 Ru6 176.1(15) . . ?
Ru5 C200 Ru6 88.7(10) . . ?
Ru4 C200 Ru6 91.1(11) . . ?
Ru3 C200 Ru1 89.1(10) . . ?
Ru5 C200 Ru1 90.3(10) . . ?
Ru4 C200 Ru1 178.6(15) . . ?
Ru6 C200 Ru1 87.9(10) . . ?
Ru3 C200 Ru2 92.3(11) . . ?
Ru5 C200 Ru2 172.1(15) . . ?
Ru4 C200 Ru2 83.5(10) . . ?
Ru6 C200 Ru2 90.5(10) . . ?
Ru1 C200 Ru2 97.5(11) . . ?
C22 C17 C18 118(3) . . ?
C22 C17 P1 123(2) . . ?
C18 C17 P1 119(2) . . ?
C19 C18 C17 122(3) . . ?
C19 C18 H18A 118.8 . . ?
C17 C18 H18A 118.8 . . ?
C18 C19 C20 121(3) . . ?
C18 C19 H19A 119.6 . . ?
C20 C19 H19A 119.6 . . ?
C21 C20 C19 116(3) . . ?
C21 C20 H20A 121.9 . . ?
C19 C20 H20A 121.9 . . ?
C22 C21 C20 124(3) . . ?
C22 C21 H21A 117.9 . . ?
C20 C21 H21A 117.9 . . ?
C21 C22 C17 118(3) . . ?
C21 C22 H22A 121.0 . . ?
C17 C22 H22A 121.0 . . ?
C24 C23 C28 114(3) . . ?
C24 C23 P1 124(3) . . ?
C28 C23 P1 122(2) . . ?
C23 C24 C25 126(3) . . ?
C23 C24 H24A 117.2 . . ?
C25 C24 H24A 117.2 . . ?
C24 C25 C26 116(3) . . ?
C24 C25 H25A 122.1 . . ?
C26 C25 H25A 122.1 . . ?
C27 C26 C25 120(3) . . ?
C27 C26 H26A 120.1 . . ?
C25 C26 H26A 120.1 . . ?
C26 C27 C28 124(3) . . ?
C26 C27 H27A 117.8 . . ?
C28 C27 H27A 117.9 . . ?
C27 C28 C23 120(3) . . ?
C27 C28 H28A 120.2 . . ?
C23 C28 H28A 120.2 . . ?
P2 C29 P1 109.6(14) . . ?
P2 C29 H29A 109.8 . . ?
P1 C29 H29A 109.8 . . ?
P2 C29 H29B 109.7 . . ?
P1 C29 H29B 109.8 . . ?
H29A C29 H29B 108.2 . . ?
C35 C30 C31 123(3) . . ?
C35 C30 P2 116(2) . . ?
C31 C30 P2 121(2) . . ?
C32 C31 C30 116(3) . . ?
C32 C31 H31A 121.9 . . ?
C30 C31 H31A 121.9 . . ?
C33 C32 C31 122(3) . . ?
C33 C32 H32A 118.8 . . ?
C31 C32 H32A 118.8 . . ?
C32 C33 C34 121(3) . . ?
C32 C33 H33A 119.4 . . ?
C34 C33 H33A 119.4 . . ?
C33 C34 C35 120(3) . . ?
C33 C34 H34A 119.9 . . ?
C35 C34 H34A 119.9 . . ?
C30 C35 C34 116(3) . . ?
C30 C35 H35A 121.8 . . ?
C34 C35 H35A 121.8 . . ?
C41 C36 C37 121(3) . . ?
C41 C36 P2 120(3) . . ?
C37 C36 P2 119(2) . . ?
C38 C37 C36 118(3) . . ?
C38 C37 H37A 120.8 . . ?
C36 C37 H37A 120.8 . . ?
C37 C38 C39 123(3) . . ?
C37 C38 H38A 118.4 . . ?
C39 C38 H38A 118.4 . . ?
C38 C39 C40 117(3) . . ?
C38 C39 H39A 121.3 . . ?
C40 C39 H39A 121.3 . . ?
C41 C40 C39 119(3) . . ?
C41 C40 H40A 120.6 . . ?
C39 C40 H40A 120.6 . . ?
C36 C41 C40 122(3) . . ?
C36 C41 H41A 119.2 . . ?
C40 C41 H41A 119.2 . . ?
C43 C42 C47 116(3) . . ?
C43 C42 P3 122(3) . . ?
C47 C42 P3 123(2) . . ?
C42 C43 C44 127(3) . . ?
C42 C43 H43A 116.5 . . ?
C44 C43 H43A 116.5 . . ?
C43 C44 C45 116(3) . . ?
C43 C44 H44A 122.0 . . ?
C45 C44 H44A 122.0 . . ?
C46 C45 C44 119(3) . . ?
C46 C45 H45A 120.4 . . ?
C44 C45 H45A 120.4 . . ?
C47 C46 C45 122(3) . . ?
C47 C46 H46A 118.9 . . ?
C45 C46 H46A 118.9 . . ?
C46 C47 C42 120(3) . . ?
C46 C47 H47A 120.2 . . ?
C42 C47 H47A 120.2 . . ?
C49 C48 C53 119(3) . . ?
C49 C48 P3 123(3) . . ?
C53 C48 P3 119(2) . . ?
C48 C49 C50 120(3) . . ?
C48 C49 H49A 120.2 . . ?
C50 C49 H49A 120.1 . . ?
C51 C50 C49 119(3) . . ?
C51 C50 H50A 120.6 . . ?
C49 C50 H50A 120.6 . . ?
C52 C51 C50 121(3) . . ?
C52 C51 H51A 119.5 . . ?
C50 C51 H51A 119.5 . . ?
C51 C52 C53 123(3) . . ?
C51 C52 H52A 118.6 . . ?
C53 C52 H52A 118.6 . . ?
C52 C53 C48 119(3) . . ?
C52 C53 H53A 120.6 . . ?
C48 C53 H53A 120.6 . . ?
P4 C54 P3 109.9(14) . . ?
P4 C54 H54A 109.7 . . ?
P3 C54 H54A 109.7 . . ?
P4 C54 H54B 109.7 . . ?
P3 C54 H54B 109.7 . . ?
H54A C54 H54B 108.2 . . ?
C56 C55 C60 121(3) . . ?
C56 C55 P4 121(3) . . ?
C60 C55 P4 117(2) . . ?
C55 C56 C57 120(3) . . ?
C55 C56 H56A 119.9 . . ?
C57 C56 H56A 119.9 . . ?
C58 C57 C56 121(3) . . ?
C58 C57 H57A 119.7 . . ?
C56 C57 H57A 119.7 . . ?
C57 C58 C59 122(3) . . ?
C57 C58 H58A 119.2 . . ?
C59 C58 H58A 119.2 . . ?
C58 C59 C60 118(3) . . ?
C58 C59 H59A 120.8 . . ?
C60 C59 H59A 120.8 . . ?
C59 C60 C55 118(3) . . ?
C59 C60 H60A 121.0 . . ?
C55 C60 H60A 121.0 . . ?
C66 C61 C62 118(3) . . ?
C66 C61 P4 119(2) . . ?
C62 C61 P4 123(3) . . ?
C63 C62 C61 121(3) . . ?
C63 C62 H62A 119.6 . . ?
C61 C62 H62A 119.6 . . ?
C62 C63 C64 123(3) . . ?
C62 C63 H63A 118.4 . . ?
C64 C63 H63A 118.4 . . ?
C63 C64 C65 119(3) . . ?
C63 C64 H64A 120.3 . . ?
C65 C64 H64A 120.3 . . ?
C64 C65 C66 118(3) . . ?
C64 C65 H65A 120.8 . . ?
C66 C65 H65A 120.8 . . ?
C61 C66 C65 120(3) . . ?
C61 C66 H66A 120.0 . . ?
C65 C66 H66A 120.0 . . ?
O67 C67 Ru7 148(3) . . ?
O67 C67 Pt5 130(2) . . ?
Ru7 C67 Pt5 81.8(11) . . ?
O68 C68 Ru7 153(3) . . ?
O68 C68 Pt4 124(2) . . ?
Ru7 C68 Pt4 83.0(11) . . ?
O69 C69 Ru7 172(3) . . ?
O70 C70 Ru8 168(3) . . ?
O71 C71 Ru8 170(3) . . ?
O72 C72 Ru10 144(2) . . ?
O72 C72 Ru8 131(2) . . ?
Ru10 C72 Ru8 85.1(11) . . ?
O73 C73 Ru9 180(3) . . ?
O74 C74 Ru9 176(3) . . ?
O75 C75 Ru9 142(2) . . ?
O75 C75 Ru11 132(2) . . ?
Ru9 C75 Ru11 85.8(11) . . ?
O76 C76 Ru10 175(3) . . ?
O77 C77 Ru10 175(3) . . ?
O78 C78 Ru11 179(3) . . ?
O79 C79 Ru11 169(3) . . ?
O80 C80 Ru12 142(3) . . ?
O80 C80 Ru11 134(2) . . ?
Ru12 C80 Ru11 83.5(11) . . ?
O81 C81 Ru12 177(3) . . ?
O82 C82 Ru12 174(3) . . ?
Ru9 C300 Ru7 90.0(10) . . ?
Ru9 C300 Ru11 89.0(10) . . ?
Ru7 C300 Ru11 90.1(10) . . ?
Ru9 C300 Ru10 91.7(10) . . ?
Ru7 C300 Ru10 177.7(15) . . ?
Ru11 C300 Ru10 88.5(10) . . ?
Ru9 C300 Ru12 176.2(15) . . ?
Ru7 C300 Ru12 88.4(10) . . ?
Ru11 C300 Ru12 87.5(10) . . ?
Ru10 C300 Ru12 89.8(10) . . ?
Ru9 C300 Ru8 93.1(11) . . ?
Ru7 C300 Ru8 98.2(11) . . ?
Ru11 C300 Ru8 171.4(14) . . ?
Ru10 C300 Ru8 83.2(9) . . ?
Ru12 C300 Ru8 90.5(10) . . ?
C84 C83 C88 121(3) . . ?
C84 C83 P5 119(3) . . ?
C88 C83 P5 120(2) . . ?
C83 C84 C85 124(3) . . ?
C83 C84 H84A 118.2 . . ?
C85 C84 H84A 118.2 . . ?
C84 C85 C86 116(3) . . ?
C84 C85 H85A 121.8 . . ?
C86 C85 H85A 121.8 . . ?
C87 C86 C85 122(3) . . ?
C87 C86 H86A 118.9 . . ?
C85 C86 H86A 118.9 . . ?
C86 C87 C88 119(3) . . ?
C86 C87 H87A 120.4 . . ?
C88 C87 H87A 120.4 . . ?
C83 C88 C87 118(3) . . ?
C83 C88 H88A 121.1 . . ?
C87 C88 H88A 121.1 . . ?
C94 C89 C90 118(3) . . ?
C94 C89 P5 124(3) . . ?
C90 C89 P5 118(2) . . ?
C91 C90 C89 120(3) . . ?
C91 C90 H90A 119.8 . . ?
C89 C90 H90A 119.8 . . ?
C92 C91 C90 117(3) . . ?
C92 C91 H91A 121.3 . . ?
C90 C91 H91A 121.3 . . ?
C93 C92 C91 121(3) . . ?
C93 C92 H92A 119.3 . . ?
C91 C92 H92A 119.3 . . ?
C92 C93 C94 122(3) . . ?
C92 C93 H93A 119.0 . . ?
C94 C93 H93A 119.0 . . ?
C89 C94 C93 121(3) . . ?
C89 C94 H94A 119.4 . . ?
C93 C94 H94A 119.4 . . ?
P5 C95 P6 110.7(14) . . ?
P5 C95 H95A 109.5 . . ?
P6 C95 H95A 109.5 . . ?
P5 C95 H95B 109.5 . . ?
P6 C95 H95B 109.5 . . ?
H95A C95 H95B 108.1 . . ?
C97 C96 C101 119(3) . . ?
C97 C96 P6 121(3) . . ?
C101 C96 P6 120(2) . . ?
C96 C97 C98 120(3) . . ?
C96 C97 H97A 120.2 . . ?
C98 C97 H97A 120.2 . . ?
C99 C98 C97 121(3) . . ?
C99 C98 H98A 119.4 . . ?
C97 C98 H98A 119.4 . . ?
C98 C99 C100 120(3) . . ?
C98 C99 H99A 120.2 . . ?
C100 C99 H99A 120.2 . . ?
C101 C100 C99 118(3) . . ?
C101 C100 H10A 120.8 . . ?
C99 C100 H10A 120.8 . . ?
C96 C101 C100 122(3) . . ?
C96 C101 H10B 119.1 . . ?
C100 C101 H10B 119.1 . . ?
C103 C102 C107 119(3) . . ?
C103 C102 P6 123(2) . . ?
C107 C102 P6 118(2) . . ?
C104 C103 C102 119(3) . . ?
C104 C103 H10C 120.4 . . ?
C102 C103 H10C 120.4 . . ?
C103 C104 C105 122(3) . . ?
C103 C104 H10D 118.8 . . ?
C105 C104 H10D 118.8 . . ?
C106 C105 C104 120(3) . . ?
C106 C105 H10E 120.2 . . ?
C104 C105 H10E 120.2 . . ?
C105 C106 C107 121(3) . . ?
C105 C106 H10F 119.7 . . ?
C107 C106 H10F 119.7 . . ?
C106 C107 C102 119(3) . . ?
C106 C107 H10G 120.3 . . ?
C102 C107 H10G 120.3 . . ?
C113 C108 C109 120(3) . . ?
C113 C108 P8 123(3) . . ?
C109 C108 P8 116(2) . . ?
C110 C109 C108 116(3) . . ?
C110 C109 H10H 121.9 . . ?
C108 C109 H10H 121.9 . . ?
C111 C110 C109 124(3) . . ?
C111 C110 H11A 118.2 . . ?
C109 C110 H11A 118.2 . . ?
C110 C111 C112 118(3) . . ?
C110 C111 H11B 120.8 . . ?
C112 C111 H11B 120.8 . . ?
C111 C112 C113 121(3) . . ?
C111 C112 H11C 119.4 . . ?
C113 C112 H11C 119.4 . . ?
C108 C113 C112 120(3) . . ?
C108 C113 H11D 120.1 . . ?
C112 C113 H11D 120.1 . . ?
C115 C114 C119 116(3) . . ?
C115 C114 P8 125(3) . . ?
C119 C114 P8 119(2) . . ?
C116 C115 C114 126(3) . . ?
C116 C115 H11E 116.9 . . ?
C114 C115 H11E 116.9 . . ?
C115 C116 C117 115(3) . . ?
C115 C116 H11F 122.4 . . ?
C117 C116 H11F 122.5 . . ?
C118 C117 C116 124(3) . . ?
C118 C117 H11G 118.2 . . ?
C116 C117 H11G 118.2 . . ?
C119 C118 C117 113(3) . . ?
C119 C118 H11H 123.3 . . ?
C117 C118 H11H 123.3 . . ?
C118 C119 C114 125(3) . . ?
C118 C119 H11I 117.7 . . ?
C114 C119 H11I 117.7 . . ?
P7 C120 P8 111.2(14) . . ?
P7 C120 H12A 109.4 . . ?
P8 C120 H12A 109.4 . . ?
P7 C120 H12B 109.4 . . ?
P8 C120 H12B 109.4 . . ?
H12A C120 H12B 108.0 . . ?
C126 C121 C122 119(3) . . ?
C126 C121 P7 121(2) . . ?
C122 C121 P7 119(2) . . ?
C123 C122 C121 120(3) . . ?
C123 C122 H12C 120.2 . . ?
C121 C122 H12C 120.2 . . ?
C122 C123 C124 121(3) . . ?
C122 C123 H12D 119.3 . . ?
C124 C123 H12D 119.3 . . ?
C125 C124 C123 119(3) . . ?
C125 C124 H12E 120.7 . . ?
C123 C124 H12E 120.7 . . ?
C124 C125 C126 120(3) . . ?
C124 C125 H12F 119.9 . . ?
C126 C125 H12F 119.9 . . ?
C121 C126 C125 121(3) . . ?
C121 C126 H12G 119.6 . . ?
C125 C126 H12G 119.6 . . ?
C132 C127 C128 122(3) . . ?
C132 C127 P7 117(2) . . ?
C128 C127 P7 121(2) . . ?
C127 C128 C129 116(3) . . ?
C127 C128 H12H 122.0 . . ?
C129 C128 H12H 122.0 . . ?
C130 C129 C128 125(3) . . ?
C130 C129 H12I 117.7 . . ?
C128 C129 H12I 117.7 . . ?
C129 C130 C131 118(3) . . ?
C129 C130 H13A 121.0 . . ?
C131 C130 H13A 121.0 . . ?
C130 C131 C132 122(3) . . ?
C130 C131 H13B 119.0 . . ?
C132 C131 H13B 119.0 . . ?
C127 C132 C131 117(3) . . ?
C127 C132 H13C 121.4 . . ?
C131 C132 H13C 121.4 . . ?

loop_
_geom_bond_atom_site_label_1
_geom_bond_atom_site_label_2
_geom_bond_distance
_geom_bond_site_symmetry_2
_geom_bond_publ_flag
Pt1 C2 2.10(3) . ?
Pt1 P1 2.246(8) . ?
Pt1 Pt3 2.6078(13) . ?
Pt1 Ru1 2.713(2) . ?
Pt1 Ru2 2.775(2) . ?
Pt1 Pt2 2.9090(14) . ?
Pt1 Ru3 3.081(2) . ?
Pt2 C1 2.05(3) . ?
Pt2 P3 2.249(6) . ?
Pt2 Pt3 2.6227(14) . ?
Pt2 Ru1 2.718(2) . ?
Pt2 Ru2 2.745(2) . ?
Pt2 Ru6 3.187(3) . ?
Pt3 P2 2.245(7) . ?
Pt3 P4 2.256(6) . ?
Pt4 C68 2.14(3) . ?
Pt4 P5 2.229(7) . ?
Pt4 Pt6 2.6240(12) . ?
Pt4 Ru7 2.727(2) . ?
Pt4 Ru8 2.759(2) . ?
Pt4 Pt5 2.8877(13) . ?
Pt4 Ru9 3.188(2) . ?
Pt5 C67 2.10(3) . ?
Pt5 P7 2.246(6) . ?
Pt5 Pt6 2.6191(14) . ?
Pt5 Ru7 2.693(2) . ?
Pt5 Ru8 2.775(2) . ?
Pt5 Ru12 3.136(2) . ?
Pt6 P8 2.268(6) . ?
Pt6 P6 2.283(7) . ?
Ru1 C3 1.87(3) . ?
Ru1 C1 1.97(3) . ?
Ru1 C2 2.01(3) . ?
Ru1 C200 2.07(3) . ?
Ru1 Ru6 2.864(3) . ?
Ru1 Ru3 2.882(3) . ?
Ru1 Ru5 2.913(3) . ?
Ru1 Ru2 3.142(3) . ?
Ru2 C5 1.86(3) . ?
Ru2 C4 1.89(3) . ?
Ru2 C200 2.11(3) . ?
Ru2 C6 2.12(3) . ?
Ru2 Ru4 2.763(3) . ?
Ru2 Ru6 2.955(3) . ?
Ru2 Ru3 2.988(3) . ?
Ru3 C7 1.87(3) . ?
Ru3 C8 1.88(3) . ?
Ru3 C9 2.03(3) . ?
Ru3 C200 2.04(3) . ?
Ru3 Ru5 2.853(3) . ?
Ru3 Ru4 2.930(3) . ?
Ru4 C10 1.83(3) . ?
Ru4 C11 1.85(3) . ?
Ru4 C6 1.92(3) . ?
Ru4 C200 2.04(3) . ?
Ru4 Ru5 2.850(3) . ?
Ru4 Ru6 2.926(3) . ?
Ru5 C12 1.88(3) . ?
Ru5 C13 1.92(3) . ?
Ru5 C200 2.04(3) . ?
Ru5 C9 2.15(3) . ?
Ru5 C14 2.29(3) . ?
Ru5 Ru6 2.859(3) . ?
Ru6 C15 1.89(3) . ?
Ru6 C16 1.92(3) . ?
Ru6 C14 1.94(3) . ?
Ru6 C200 2.06(3) . ?
Ru7 C69 1.86(3) . ?
Ru7 C68 1.97(3) . ?
Ru7 C67 2.02(3) . ?
Ru7 C300 2.05(3) . ?
Ru7 Ru9 2.870(3) . ?
Ru7 Ru12 2.872(3) . ?
Ru7 Ru11 2.904(3) . ?
Ru7 Ru8 3.124(3) . ?
Ru8 C71 1.89(3) . ?
Ru8 C70 1.95(3) . ?
Ru8 C300 2.09(3) . ?
Ru8 C72 2.13(3) . ?
Ru8 Ru10 2.764(3) . ?
Ru8 Ru12 2.956(3) . ?
Ru8 Ru9 2.980(3) . ?
Ru9 C73 1.88(3) . ?
Ru9 C74 1.89(3) . ?
Ru9 C75 2.01(3) . ?
Ru9 C300 2.01(3) . ?
Ru9 Ru11 2.856(3) . ?
Ru9 Ru10 2.935(3) . ?
Ru10 C77 1.86(3) . ?
Ru10 C76 1.88(3) . ?
Ru10 C72 1.96(3) . ?
Ru10 C300 2.07(3) . ?
Ru10 Ru11 2.882(3) . ?
Ru10 Ru12 2.929(3) . ?
Ru11 C78 1.85(3) . ?
Ru11 C79 1.85(3) . ?
Ru11 C300 2.06(3) . ?
Ru11 C75 2.19(3) . ?
Ru11 C80 2.25(3) . ?
Ru11 Ru12 2.859(3) . ?
Ru12 C81 1.87(3) . ?
Ru12 C82 1.87(3) . ?
Ru12 C80 2.03(3) . ?
Ru12 C300 2.07(3) . ?
P1 C23 1.77(3) . ?
P1 C17 1.84(3) . ?
P1 C29 1.87(3) . ?
P2 C30 1.82(3) . ?
P2 C36 1.82(3) . ?
P2 C29 1.83(3) . ?
P3 C48 1.80(3) . ?
P3 C42 1.81(3) . ?
P3 C54 1.85(3) . ?
P4 C55 1.82(3) . ?
P4 C61 1.82(3) . ?
P4 C54 1.83(3) . ?
P5 C89 1.81(3) . ?
P5 C95 1.82(3) . ?
P5 C83 1.88(3) . ?
P6 C102 1.79(3) . ?
P6 C96 1.84(3) . ?
P6 C95 1.86(3) . ?
P7 C121 1.81(3) . ?
P7 C120 1.82(3) . ?
P7 C127 1.84(3) . ?
P8 C108 1.83(3) . ?
P8 C114 1.84(3) . ?
P8 C120 1.84(3) . ?
O1 C1 1.23(4) . ?
O2 C2 1.16(4) . ?
O3 C3 1.18(4) . ?
O4 C4 1.16(4) . ?
O5 C5 1.17(4) . ?
O6 C6 1.22(4) . ?
O7 C7 1.19(4) . ?
O8 C8 1.16(4) . ?
O9 C9 1.15(4) . ?
O10 C10 1.17(4) . ?
O11 C11 1.16(4) . ?
O12 C12 1.15(4) . ?
O13 C13 1.14(4) . ?
O14 C14 1.21(4) . ?
O15 C15 1.13(4) . ?
O16 C16 1.12(4) . ?
O67 C67 1.14(4) . ?
O68 C68 1.20(4) . ?
O69 C69 1.19(4) . ?
O70 C70 1.10(4) . ?
O71 C71 1.17(4) . ?
O72 C72 1.21(4) . ?
O73 C73 1.16(4) . ?
O74 C74 1.16(4) . ?
O75 C75 1.19(4) . ?
O76 C76 1.17(4) . ?
O77 C77 1.15(4) . ?
O78 C78 1.18(4) . ?
O79 C79 1.14(4) . ?
O80 C80 1.16(4) . ?
O81 C81 1.13(4) . ?
O82 C82 1.16(4) . ?
C17 C22 1.41(4) . ?
C17 C18 1.41(4) . ?
C18 C19 1.29(4) . ?
C18 H18A 0.9500 . ?
C19 C20 1.41(4) . ?
C19 H19A 0.9500 . ?
C20 C21 1.38(4) . ?
C20 H20A 0.9500 . ?
C21 C22 1.33(4) . ?
C21 H21A 0.9500 . ?
C22 H22A 0.9500 . ?
C23 C24 1.34(4) . ?
C23 C28 1.49(4) . ?
C24 C25 1.39(4) . ?
C24 H24A 0.9500 . ?
C25 C26 1.47(4) . ?
C25 H25A 0.9500 . ?
C26 C27 1.27(4) . ?
C26 H26A 0.9500 . ?
C27 C28 1.35(4) . ?
C27 H27A 0.9500 . ?
C28 H28A 0.9500 . ?
C29 H29A 0.9900 . ?
C29 H29B 0.9900 . ?
C30 C35 1.36(4) . ?
C30 C31 1.43(5) . ?
C31 C32 1.40(4) . ?
C31 H31A 0.9500 . ?
C32 C33 1.33(4) . ?
C32 H32A 0.9500 . ?
C33 C34 1.37(5) . ?
C33 H33A 0.9500 . ?
C34 C35 1.45(4) . ?
C34 H34A 0.9500 . ?
C35 H35A 0.9500 . ?
C36 C41 1.36(5) . ?
C36 C37 1.38(4) . ?
C37 C38 1.36(4) . ?
C37 H37A 0.9500 . ?
C38 C39 1.39(5) . ?
C38 H38A 0.9500 . ?
C39 C40 1.42(4) . ?
C39 H39A 0.9500 . ?
C40 C41 1.38(4) . ?
C40 H40A 0.9500 . ?
C41 H41A 0.9500 . ?
C42 C43 1.33(5) . ?
C42 C47 1.43(4) . ?
C43 C44 1.38(4) . ?
C43 H43A 0.9500 . ?
C44 C45 1.40(4) . ?
C44 H44A 0.9500 . ?
C45 C46 1.38(4) . ?
C45 H45A 0.9500 . ?
C46 C47 1.37(4) . ?
C46 H46A 0.9500 . ?
C47 H47A 0.9500 . ?
C48 C49 1.40(4) . ?
C48 C53 1.42(4) . ?
C49 C50 1.41(4) . ?
C49 H49A 0.9500 . ?
C50 C51 1.38(4) . ?
C50 H50A 0.9500 . ?
C51 C52 1.33(4) . ?
C51 H51A 0.9500 . ?
C52 C53 1.36(4) . ?
C52 H52A 0.9500 . ?
C53 H53A 0.9500 . ?
C54 H54A 0.9900 . ?
C54 H54B 0.9900 . ?
C55 C56 1.35(4) . ?
C55 C60 1.44(4) . ?
C56 C57 1.39(5) . ?
C56 H56A 0.9500 . ?
C57 C58 1.34(4) . ?
C57 H57A 0.9500 . ?
C58 C59 1.40(4) . ?
C58 H58A 0.9500 . ?
C59 C60 1.41(4) . ?
C59 H59A 0.9500 . ?
C60 H60A 0.9500 . ?
C61 C66 1.35(4) . ?
C61 C62 1.38(4) . ?
C62 C63 1.31(4) . ?
C62 H62A 0.9500 . ?
C63 C64 1.32(4) . ?
C63 H63A 0.9500 . ?
C64 C65 1.36(4) . ?
C64 H64A 0.9500 . ?
C65 C66 1.42(4) . ?
C65 H65A 0.9500 . ?
C66 H66A 0.9500 . ?
C83 C84 1.33(4) . ?
C83 C88 1.39(5) . ?
C84 C85 1.37(4) . ?
C84 H84A 0.9500 . ?
C85 C86 1.39(5) . ?
C85 H85A 0.9500 . ?
C86 C87 1.37(4) . ?
C86 H86A 0.9500 . ?
C87 C88 1.40(4) . ?
C87 H87A 0.9500 . ?
C88 H88A 0.9500 . ?
C89 C94 1.31(4) . ?
C89 C90 1.42(5) . ?
C90 C91 1.42(4) . ?
C90 H90A 0.9500 . ?
C91 C92 1.37(4) . ?
C91 H91A 0.9500 . ?
C92 C93 1.29(4) . ?
C92 H92A 0.9500 . ?
C93 C94 1.40(4) . ?
C93 H93A 0.9500 . ?
C94 H94A 0.9500 . ?
C95 H95A 0.9900 . ?
C95 H95B 0.9900 . ?
C96 C97 1.35(4) . ?
C96 C101 1.37(5) . ?
C97 C98 1.40(4) . ?
C97 H97A 0.9500 . ?
C98 C99 1.34(4) . ?
C98 H98A 0.9500 . ?
C99 C100 1.39(5) . ?
C99 H99A 0.9500 . ?
C100 C101 1.39(5) . ?
C100 H10A 0.9500 . ?
C101 H10B 0.9500 . ?
C102 C103 1.41(4) . ?
C102 C107 1.44(5) . ?
C103 C104 1.36(4) . ?
C103 H10C 0.9500 . ?
C104 C105 1.40(5) . ?
C104 H10D 0.9500 . ?
C105 C106 1.36(4) . ?
C105 H10E 0.9500 . ?
C106 C107 1.40(4) . ?
C106 H10F 0.9500 . ?
C107 H10G 0.9500 . ?
C108 C113 1.33(4) . ?
C108 C109 1.40(4) . ?
C109 C110 1.39(5) . ?
C109 H10H 0.9500 . ?
C110 C111 1.32(4) . ?
C110 H11A 0.9500 . ?
C111 C112 1.35(4) . ?
C111 H11B 0.9500 . ?
C112 C113 1.38(4) . ?
C112 H11C 0.9500 . ?
C113 H11D 0.9500 . ?
C114 C115 1.33(4) . ?
C114 C119 1.43(4) . ?
C115 C116 1.32(4) . ?
C115 H11E 0.9500 . ?
C116 C117 1.45(4) . ?
C116 H11F 0.9500 . ?
C117 C118 1.40(4) . ?
C117 H11G 0.9500 . ?
C118 C119 1.35(4) . ?
C118 H11H 0.9500 . ?
C119 H11I 0.9500 . ?
C120 H12A 0.9900 . ?
C120 H12B 0.9900 . ?
C121 C126 1.36(4) . ?
C121 C122 1.42(4) . ?
C122 C123 1.37(4) . ?
C122 H12C 0.9500 . ?
C123 C124 1.41(4) . ?
C123 H12D 0.9500 . ?
C124 C125 1.38(4) . ?
C124 H12E 0.9500 . ?
C125 C126 1.41(4) . ?
C125 H12F 0.9500 . ?
C126 H12G 0.9500 . ?
C127 C132 1.36(4) . ?
C127 C128 1.39(4) . ?
C128 C129 1.40(5) . ?
C128 H12H 0.9500 . ?
C129 C130 1.32(4) . ?
C129 H12I 0.9500 . ?
C130 C131 1.36(4) . ?
C130 H13A 0.9500 . ?
C131 C132 1.42(5) . ?
C131 H13B 0.9500 . ?
C132 H13C 0.9500 . ?

loop_
_geom_torsion_atom_site_label_1
_geom_torsion_atom_site_label_2
_geom_torsion_atom_site_label_3
_geom_torsion_atom_site_label_4
_geom_torsion
_geom_torsion_site_symmetry_1
_geom_torsion_site_symmetry_2
_geom_torsion_site_symmetry_3
_geom_torsion_site_symmetry_4
_geom_torsion_publ_flag
C2 Pt1 Pt2 C1 -1.4(12) . . . . ?
P1 Pt1 Pt2 C1 117.4(9) . . . . ?
Pt3 Pt1 Pt2 C1 84.3(8) . . . . ?
Ru1 Pt1 Pt2 C1 -36.8(8) . . . . ?
Ru2 Pt1 Pt2 C1 -122.1(8) . . . . ?
Ru3 Pt1 Pt2 C1 -78.0(8) . . . . ?
C2 Pt1 Pt2 P3 -118.0(9) . . . . ?
P1 Pt1 Pt2 P3 0.8(4) . . . . ?
Pt3 Pt1 Pt2 P3 -32.3(3) . . . . ?
Ru1 Pt1 Pt2 P3 -153.4(3) . . . . ?
Ru2 Pt1 Pt2 P3 121.3(3) . . . . ?
Ru3 Pt1 Pt2 P3 165.4(3) . . . . ?
C2 Pt1 Pt2 Pt3 -85.7(8) . . . . ?
P1 Pt1 Pt2 Pt3 33.1(3) . . . . ?
Ru1 Pt1 Pt2 Pt3 -121.13(6) . . . . ?
Ru2 Pt1 Pt2 Pt3 153.60(7) . . . . ?
Ru3 Pt1 Pt2 Pt3 -162.35(6) . . . . ?
C2 Pt1 Pt2 Ru1 35.4(8) . . . . ?
P1 Pt1 Pt2 Ru1 154.2(3) . . . . ?
Pt3 Pt1 Pt2 Ru1 121.13(6) . . . . ?
Ru2 Pt1 Pt2 Ru1 -85.27(7) . . . . ?
Ru3 Pt1 Pt2 Ru1 -41.22(7) . . . . ?
C2 Pt1 Pt2 Ru2 120.7(8) . . . . ?
P1 Pt1 Pt2 Ru2 -120.5(3) . . . . ?
Pt3 Pt1 Pt2 Ru2 -153.60(7) . . . . ?
Ru1 Pt1 Pt2 Ru2 85.27(7) . . . . ?
Ru3 Pt1 Pt2 Ru2 44.05(7) . . . . ?
C2 Pt1 Pt2 Ru6 76.2(8) . . . . ?
P1 Pt1 Pt2 Ru6 -165.0(3) . . . . ?
Pt3 Pt1 Pt2 Ru6 161.85(6) . . . . ?
Ru1 Pt1 Pt2 Ru6 40.72(6) . . . . ?
Ru2 Pt1 Pt2 Ru6 -44.55(7) . . . . ?
Ru3 Pt1 Pt2 Ru6 -0.50(6) . . . . ?
C2 Pt1 Pt3 P2 -75.3(8) . . . . ?
P1 Pt1 Pt3 P2 31.8(3) . . . . ?
Ru1 Pt1 Pt3 P2 -122.11(19) . . . . ?
Ru2 Pt1 Pt3 P2 167.88(19) . . . . ?
Pt2 Pt1 Pt3 P2 -168.61(19) . . . . ?
Ru3 Pt1 Pt3 P2 -127.7(2) . . . . ?
C2 Pt1 Pt3 P4 98.8(11) . . . . ?
P1 Pt1 Pt3 P4 -154.0(7) . . . . ?
Ru1 Pt1 Pt3 P4 52.1(7) . . . . ?
Ru2 Pt1 Pt3 P4 -17.9(7) . . . . ?
Pt2 Pt1 Pt3 P4 5.6(7) . . . . ?
Ru3 Pt1 Pt3 P4 46.5(7) . . . . ?
C2 Pt1 Pt3 Pt2 93.3(8) . . . . ?
P1 Pt1 Pt3 Pt2 -159.56(19) . . . . ?
Ru1 Pt1 Pt3 Pt2 46.49(5) . . . . ?
Ru2 Pt1 Pt3 Pt2 -23.51(6) . . . . ?
Ru3 Pt1 Pt3 Pt2 40.91(13) . . . . ?
C1 Pt2 Pt3 P2 -57.5(10) . . . . ?
P3 Pt2 Pt3 P2 -164.8(6) . . . . ?
Ru1 Pt2 Pt3 P2 -12.1(6) . . . . ?
Ru2 Pt2 Pt3 P2 58.1(6) . . . . ?
Pt1 Pt2 Pt3 P2 34.3(5) . . . . ?
Ru6 Pt2 Pt3 P2 -4.4(6) . . . . ?
C1 Pt2 Pt3 P4 89.8(8) . . . . ?
P3 Pt2 Pt3 P4 -17.6(3) . . . . ?
Ru1 Pt2 Pt3 P4 135.16(19) . . . . ?
Ru2 Pt2 Pt3 P4 -154.64(19) . . . . ?
Pt1 Pt2 Pt3 P4 -178.50(19) . . . . ?
Ru6 Pt2 Pt3 P4 142.9(2) . . . . ?
C1 Pt2 Pt3 Pt1 -91.7(8) . . . . ?
P3 Pt2 Pt3 Pt1 160.88(18) . . . . ?
Ru1 Pt2 Pt3 Pt1 -46.34(5) . . . . ?
Ru2 Pt2 Pt3 Pt1 23.86(6) . . . . ?
Ru6 Pt2 Pt3 Pt1 -38.64(11) . . . . ?
C68 Pt4 Pt5 C67 0.4(11) . . . . ?
P5 Pt4 Pt5 C67 -119.0(8) . . . . ?
Pt6 Pt4 Pt5 C67 -83.3(8) . . . . ?
Ru7 Pt4 Pt5 C67 35.5(8) . . . . ?
Ru8 Pt4 Pt5 C67 119.8(8) . . . . ?
Ru9 Pt4 Pt5 C67 75.2(8) . . . . ?
C68 Pt4 Pt5 P7 118.8(8) . . . . ?
P5 Pt4 Pt5 P7 -0.5(4) . . . . ?
Pt6 Pt4 Pt5 P7 35.1(3) . . . . ?
Ru7 Pt4 Pt5 P7 154.0(3) . . . . ?
Ru8 Pt4 Pt5 P7 -121.7(3) . . . . ?
Ru9 Pt4 Pt5 P7 -166.3(3) . . . . ?
C68 Pt4 Pt5 Pt6 83.7(8) . . . . ?
P5 Pt4 Pt5 Pt6 -35.7(2) . . . . ?
Ru7 Pt4 Pt5 Pt6 118.85(6) . . . . ?
Ru8 Pt4 Pt5 Pt6 -156.86(6) . . . . ?
Ru9 Pt4 Pt5 Pt6 158.56(5) . . . . ?
C68 Pt4 Pt5 Ru7 -35.2(8) . . . . ?
P5 Pt4 Pt5 Ru7 -154.5(3) . . . . ?
Pt6 Pt4 Pt5 Ru7 -118.85(6) . . . . ?
Ru8 Pt4 Pt5 Ru7 84.30(7) . . . . ?
Ru9 Pt4 Pt5 Ru7 39.72(6) . . . . ?
C68 Pt4 Pt5 Ru8 -119.5(8) . . . . ?
P5 Pt4 Pt5 Ru8 121.2(3) . . . . ?
Pt6 Pt4 Pt5 Ru8 156.86(6) . . . . ?
Ru7 Pt4 Pt5 Ru8 -84.30(7) . . . . ?
Ru9 Pt4 Pt5 Ru8 -44.58(7) . . . . ?
C68 Pt4 Pt5 Ru12 -76.4(8) . . . . ?
P5 Pt4 Pt5 Ru12 164.2(2) . . . . ?
Pt6 Pt4 Pt5 Ru12 -160.13(6) . . . . ?
Ru7 Pt4 Pt5 Ru12 -41.28(7) . . . . ?
Ru8 Pt4 Pt5 Ru12 43.01(7) . . . . ?
Ru9 Pt4 Pt5 Ru12 -1.57(6) . . . . ?
C67 Pt5 Pt6 P8 -74.7(8) . . . . ?
P7 Pt5 Pt6 P8 31.4(2) . . . . ?
Ru7 Pt5 Pt6 P8 -121.98(16) . . . . ?
Ru8 Pt5 Pt6 P8 168.66(16) . . . . ?
Pt4 Pt5 Pt6 P8 -170.30(16) . . . . ?
Ru12 Pt5 Pt6 P8 -125.97(19) . . . . ?
C67 Pt5 Pt6 P6 104.2(10) . . . . ?
P7 Pt5 Pt6 P6 -149.6(6) . . . . ?
Ru7 Pt5 Pt6 P6 57.0(6) . . . . ?
Ru8 Pt5 Pt6 P6 -12.4(6) . . . . ?
Pt4 Pt5 Pt6 P6 8.7(6) . . . . ?
Ru12 Pt5 Pt6 P6 53.0(6) . . . . ?
C67 Pt5 Pt6 Pt4 95.6(8) . . . . ?
P7 Pt5 Pt6 Pt4 -158.25(17) . . . . ?
Ru7 Pt5 Pt6 Pt4 48.32(5) . . . . ?
Ru8 Pt5 Pt6 Pt4 -21.03(6) . . . . ?
Ru12 Pt5 Pt6 Pt4 44.33(11) . . . . ?
C68 Pt4 Pt6 P8 -64.0(9) . . . . ?
P5 Pt4 Pt6 P8 -172.8(5) . . . . ?
Ru7 Pt4 Pt6 P8 -18.9(5) . . . . ?
Ru8 Pt4 Pt6 P8 49.8(5) . . . . ?
Pt5 Pt4 Pt6 P8 28.6(5) . . . . ?
Ru9 Pt4 Pt6 P8 -16.8(5) . . . . ?
C68 Pt4 Pt6 P6 89.8(8) . . . . ?
P5 Pt4 Pt6 P6 -19.0(2) . . . . ?
Ru7 Pt4 Pt6 P6 134.88(17) . . . . ?
Ru8 Pt4 Pt6 P6 -156.39(17) . . . . ?
Pt5 Pt4 Pt6 P6 -177.62(16) . . . . ?
Ru9 Pt4 Pt6 P6 136.97(19) . . . . ?
C68 Pt4 Pt6 Pt5 -92.6(8) . . . . ?
P5 Pt4 Pt6 Pt5 158.64(16) . . . . ?
Ru7 Pt4 Pt6 Pt5 -47.50(5) . . . . ?
Ru8 Pt4 Pt6 Pt5 21.23(6) . . . . ?
Ru9 Pt4 Pt6 Pt5 -45.41(11) . . . . ?
C2 Pt1 Ru1 C3 6.7(17) . . . . ?
P1 Pt1 Ru1 C3 -6.4(14) . . . . ?
Pt3 Pt1 Ru1 C3 88.9(14) . . . . ?
Ru2 Pt1 Ru1 C3 -161.7(14) . . . . ?
Pt2 Pt1 Ru1 C3 134.5(14) . . . . ?
Ru3 Pt1 Ru1 C3 -94.1(14) . . . . ?
C2 Pt1 Ru1 C1 -89.1(14) . . . . ?
P1 Pt1 Ru1 C1 -102.2(10) . . . . ?
Pt3 Pt1 Ru1 C1 -6.8(9) . . . . ?
Ru2 Pt1 Ru1 C1 102.6(9) . . . . ?
Pt2 Pt1 Ru1 C1 38.8(9) . . . . ?
Ru3 Pt1 Ru1 C1 170.2(9) . . . . ?
P1 Pt1 Ru1 C2 -13.1(12) . . . . ?
Pt3 Pt1 Ru1 C2 82.2(11) . . . . ?
Ru2 Pt1 Ru1 C2 -168.3(11) . . . . ?
Pt2 Pt1 Ru1 C2 127.9(11) . . . . ?
Ru3 Pt1 Ru1 C2 -100.7(11) . . . . ?
C2 Pt1 Ru1 C200 141.1(13) . . . . ?
P1 Pt1 Ru1 C200 128.0(8) . . . . ?
Pt3 Pt1 Ru1 C200 -136.7(7) . . . . ?
Ru2 Pt1 Ru1 C200 -27.3(7) . . . . ?
Pt2 Pt1 Ru1 C200 -91.1(7) . . . . ?
Ru3 Pt1 Ru1 C200 40.3(7) . . . . ?
C2 Pt1 Ru1 Pt2 -127.9(11) . . . . ?
P1 Pt1 Ru1 Pt2 -141.0(4) . . . . ?
Pt3 Pt1 Ru1 Pt2 -45.65(4) . . . . ?
Ru2 Pt1 Ru1 Pt2 63.80(6) . . . . ?
Ru3 Pt1 Ru1 Pt2 131.41(7) . . . . ?
C2 Pt1 Ru1 Ru6 -179.1(11) . . . . ?
P1 Pt1 Ru1 Ru6 167.8(4) . . . . ?
Pt3 Pt1 Ru1 Ru6 -96.93(8) . . . . ?
Ru2 Pt1 Ru1 Ru6 12.52(8) . . . . ?
Pt2 Pt1 Ru1 Ru6 -51.28(7) . . . . ?
Ru3 Pt1 Ru1 Ru6 80.13(9) . . . . ?
C2 Pt1 Ru1 Ru3 100.7(11) . . . . ?
P1 Pt1 Ru1 Ru3 87.6(4) . . . . ?
Pt3 Pt1 Ru1 Ru3 -177.06(6) . . . . ?
Ru2 Pt1 Ru1 Ru3 -67.61(7) . . . . ?
Pt2 Pt1 Ru1 Ru3 -131.41(7) . . . . ?
C2 Pt1 Ru1 Ru5 112.9(11) . . . . ?
P1 Pt1 Ru1 Ru5 99.8(4) . . . . ?
Pt3 Pt1 Ru1 Ru5 -164.86(9) . . . . ?
Ru2 Pt1 Ru1 Ru5 -55.41(10) . . . . ?
Pt2 Pt1 Ru1 Ru5 -119.21(11) . . . . ?
Ru3 Pt1 Ru1 Ru5 12.20(9) . . . . ?
C2 Pt1 Ru1 Ru2 168.3(11) . . . . ?
P1 Pt1 Ru1 Ru2 155.2(4) . . . . ?
Pt3 Pt1 Ru1 Ru2 -109.45(6) . . . . ?
Pt2 Pt1 Ru1 Ru2 -63.80(6) . . . . ?
Ru3 Pt1 Ru1 Ru2 67.61(7) . . . . ?
C1 Pt2 Ru1 C3 -11.3(18) . . . . ?
P3 Pt2 Ru1 C3 8.2(14) . . . . ?
Pt3 Pt2 Ru1 C3 -90.1(14) . . . . ?
Ru2 Pt2 Ru1 C3 159.8(14) . . . . ?
Pt1 Pt2 Ru1 C3 -135.4(14) . . . . ?
Ru6 Pt2 Ru1 C3 94.4(14) . . . . ?
P3 Pt2 Ru1 C1 19.6(12) . . . . ?
Pt3 Pt2 Ru1 C1 -78.7(12) . . . . ?
Ru2 Pt2 Ru1 C1 171.2(12) . . . . ?
Pt1 Pt2 Ru1 C1 -124.0(12) . . . . ?
Ru6 Pt2 Ru1 C1 105.8(12) . . . . ?
C1 Pt2 Ru1 C2 86.1(14) . . . . ?
P3 Pt2 Ru1 C2 105.7(9) . . . . ?
Pt3 Pt2 Ru1 C2 7.4(9) . . . . ?
Ru2 Pt2 Ru1 C2 -102.7(9) . . . . ?
Pt1 Pt2 Ru1 C2 -37.9(9) . . . . ?
Ru6 Pt2 Ru1 C2 -168.2(9) . . . . ?
C1 Pt2 Ru1 C200 -147.4(14) . . . . ?
P3 Pt2 Ru1 C200 -127.8(8) . . . . ?
Pt3 Pt2 Ru1 C200 133.8(7) . . . . ?
Ru2 Pt2 Ru1 C200 23.7(7) . . . . ?
Pt1 Pt2 Ru1 C200 88.6(7) . . . . ?
Ru6 Pt2 Ru1 C200 -41.7(7) . . . . ?
C1 Pt2 Ru1 Pt1 124.0(12) . . . . ?
P3 Pt2 Ru1 Pt1 143.6(4) . . . . ?
Pt3 Pt2 Ru1 Pt1 45.29(4) . . . . ?
Ru2 Pt2 Ru1 Pt1 -64.81(6) . . . . ?
Ru6 Pt2 Ru1 Pt1 -130.23(7) . . . . ?
C1 Pt2 Ru1 Ru6 -105.8(12) . . . . ?
P3 Pt2 Ru1 Ru6 -86.2(4) . . . . ?
Pt3 Pt2 Ru1 Ru6 175.52(6) . . . . ?
Ru2 Pt2 Ru1 Ru6 65.42(7) . . . . ?
Pt1 Pt2 Ru1 Ru6 130.23(7) . . . . ?
C1 Pt2 Ru1 Ru3 172.2(12) . . . . ?
P3 Pt2 Ru1 Ru3 -168.2(4) . . . . ?
Pt3 Pt2 Ru1 Ru3 93.50(8) . . . . ?
Ru2 Pt2 Ru1 Ru3 -16.60(9) . . . . ?
Pt1 Pt2 Ru1 Ru3 48.21(7) . . . . ?
Ru6 Pt2 Ru1 Ru3 -82.02(9) . . . . ?
C1 Pt2 Ru1 Ru5 -120.5(12) . . . . ?
P3 Pt2 Ru1 Ru5 -100.9(4) . . . . ?
Pt3 Pt2 Ru1 Ru5 160.78(10) . . . . ?
Ru2 Pt2 Ru1 Ru5 50.67(11) . . . . ?
Pt1 Pt2 Ru1 Ru5 115.49(11) . . . . ?
Ru6 Pt2 Ru1 Ru5 -14.74(9) . . . . ?
C1 Pt2 Ru1 Ru2 -171.2(12) . . . . ?
P3 Pt2 Ru1 Ru2 -151.6(4) . . . . ?
Pt3 Pt2 Ru1 Ru2 110.10(7) . . . . ?
Pt1 Pt2 Ru1 Ru2 64.81(6) . . . . ?
Ru6 Pt2 Ru1 Ru2 -65.42(7) . . . . ?
C1 Pt2 Ru2 C5 -152.3(13) . . . . ?
P3 Pt2 Ru2 C5 3.1(10) . . . . ?
Pt3 Pt2 Ru2 C5 114.2(10) . . . . ?
Ru1 Pt2 Ru2 C5 -159.4(10) . . . . ?
Pt1 Pt2 Ru2 C5 137.3(10) . . . . ?
Ru6 Pt2 Ru2 C5 -96.3(10) . . . . ?
C1 Pt2 Ru2 C4 121.8(13) . . . . ?
P3 Pt2 Ru2 C4 -82.8(10) . . . . ?
Pt3 Pt2 Ru2 C4 28.3(10) . . . . ?
Ru1 Pt2 Ru2 C4 114.7(10) . . . . ?
Pt1 Pt2 Ru2 C4 51.4(10) . . . . ?
Ru6 Pt2 Ru2 C4 177.8(10) . . . . ?
C1 Pt2 Ru2 C200 -16.3(12) . . . . ?
P3 Pt2 Ru2 C200 139.1(8) . . . . ?
Pt3 Pt2 Ru2 C200 -109.8(7) . . . . ?
Ru1 Pt2 Ru2 C200 -23.3(7) . . . . ?
Pt1 Pt2 Ru2 C200 -86.7(7) . . . . ?
Ru6 Pt2 Ru2 C200 39.7(7) . . . . ?
C1 Pt2 Ru2 C6 -107.0(19) . . . . ?
P3 Pt2 Ru2 C6 48.4(17) . . . . ?
Pt3 Pt2 Ru2 C6 159.5(17) . . . . ?
Ru1 Pt2 Ru2 C6 -114.1(17) . . . . ?
Pt1 Pt2 Ru2 C6 -177.4(17) . . . . ?
Ru6 Pt2 Ru2 C6 -51.1(17) . . . . ?
C1 Pt2 Ru2 Ru4 -44.7(9) . . . . ?
P3 Pt2 Ru2 Ru4 110.7(3) . . . . ?
Pt3 Pt2 Ru2 Ru4 -138.22(10) . . . . ?
Ru1 Pt2 Ru2 Ru4 -51.82(11) . . . . ?
Pt1 Pt2 Ru2 Ru4 -115.13(12) . . . . ?
Ru6 Pt2 Ru2 Ru4 11.26(10) . . . . ?
C1 Pt2 Ru2 Pt1 70.4(9) . . . . ?
P3 Pt2 Ru2 Pt1 -134.2(3) . . . . ?
Pt3 Pt2 Ru2 Pt1 -23.10(6) . . . . ?
Ru1 Pt2 Ru2 Pt1 63.31(6) . . . . ?
Ru6 Pt2 Ru2 Pt1 126.39(7) . . . . ?
C1 Pt2 Ru2 Ru6 -56.0(9) . . . . ?
P3 Pt2 Ru2 Ru6 99.4(3) . . . . ?
Pt3 Pt2 Ru2 Ru6 -149.49(6) . . . . ?
Ru1 Pt2 Ru2 Ru6 -63.08(7) . . . . ?
Pt1 Pt2 Ru2 Ru6 -126.39(7) . . . . ?
C1 Pt2 Ru2 Ru3 22.7(9) . . . . ?
P3 Pt2 Ru2 Ru3 178.1(3) . . . . ?
Pt3 Pt2 Ru2 Ru3 -70.82(9) . . . . ?
Ru1 Pt2 Ru2 Ru3 15.59(8) . . . . ?
Pt1 Pt2 Ru2 Ru3 -47.72(7) . . . . ?
Ru6 Pt2 Ru2 Ru3 78.67(9) . . . . ?
C1 Pt2 Ru2 Ru1 7.1(9) . . . . ?
P3 Pt2 Ru2 Ru1 162.5(3) . . . . ?
Pt3 Pt2 Ru2 Ru1 -86.41(7) . . . . ?
Pt1 Pt2 Ru2 Ru1 -63.31(6) . . . . ?
Ru6 Pt2 Ru2 Ru1 63.08(7) . . . . ?
C2 Pt1 Ru2 C5 -120.8(14) . . . . ?
P1 Pt1 Ru2 C5 83.4(11) . . . . ?
Pt3 Pt1 Ru2 C5 -24.3(11) . . . . ?
Ru1 Pt1 Ru2 C5 -111.3(11) . . . . ?
Pt2 Pt1 Ru2 C5 -47.5(11) . . . . ?
Ru3 Pt1 Ru2 C5 -176.5(11) . . . . ?
C2 Pt1 Ru2 C4 157.7(13) . . . . ?
P1 Pt1 Ru2 C4 1.9(10) . . . . ?
Pt3 Pt1 Ru2 C4 -105.8(9) . . . . ?
Ru1 Pt1 Ru2 C4 167.2(9) . . . . ?
Pt2 Pt1 Ru2 C4 -129.0(9) . . . . ?
Ru3 Pt1 Ru2 C4 102.0(9) . . . . ?
C2 Pt1 Ru2 C200 17.3(11) . . . . ?
P1 Pt1 Ru2 C200 -138.5(7) . . . . ?
Pt3 Pt1 Ru2 C200 113.8(7) . . . . ?
Ru1 Pt1 Ru2 C200 26.9(7) . . . . ?
Pt2 Pt1 Ru2 C200 90.7(7) . . . . ?
Ru3 Pt1 Ru2 C200 -38.3(7) . . . . ?
C2 Pt1 Ru2 C6 104.5(17) . . . . ?
P1 Pt1 Ru2 C6 -51.2(14) . . . . ?
Pt3 Pt1 Ru2 C6 -159.0(14) . . . . ?
Ru1 Pt1 Ru2 C6 114.1(14) . . . . ?
Pt2 Pt1 Ru2 C6 177.9(14) . . . . ?
Ru3 Pt1 Ru2 C6 48.9(14) . . . . ?
C2 Pt1 Ru2 Pt2 -73.3(9) . . . . ?
P1 Pt1 Ru2 Pt2 130.9(2) . . . . ?
Pt3 Pt1 Ru2 Pt2 23.17(6) . . . . ?
Ru1 Pt1 Ru2 Pt2 -63.81(6) . . . . ?
Ru3 Pt1 Ru2 Pt2 -129.01(7) . . . . ?
C2 Pt1 Ru2 Ru4 46.6(9) . . . . ?
P1 Pt1 Ru2 Ru4 -109.2(3) . . . . ?
Pt3 Pt1 Ru2 Ru4 143.12(10) . . . . ?
Ru1 Pt1 Ru2 Ru4 56.14(11) . . . . ?
Pt2 Pt1 Ru2 Ru4 119.95(12) . . . . ?
Ru3 Pt1 Ru2 Ru4 -9.06(10) . . . . ?
C2 Pt1 Ru2 Ru6 -21.3(9) . . . . ?
P1 Pt1 Ru2 Ru6 -177.1(2) . . . . ?
Pt3 Pt1 Ru2 Ru6 75.22(8) . . . . ?
Ru1 Pt1 Ru2 Ru6 -11.76(7) . . . . ?
Pt2 Pt1 Ru2 Ru6 52.05(7) . . . . ?
Ru3 Pt1 Ru2 Ru6 -76.96(8) . . . . ?
C2 Pt1 Ru2 Ru3 55.7(9) . . . . ?
P1 Pt1 Ru2 Ru3 -100.1(2) . . . . ?
Pt3 Pt1 Ru2 Ru3 152.18(7) . . . . ?
Ru1 Pt1 Ru2 Ru3 65.20(7) . . . . ?
Pt2 Pt1 Ru2 Ru3 129.01(7) . . . . ?
C2 Pt1 Ru2 Ru1 -9.5(9) . . . . ?
P1 Pt1 Ru2 Ru1 -165.3(2) . . . . ?
Pt3 Pt1 Ru2 Ru1 86.98(6) . . . . ?
Pt2 Pt1 Ru2 Ru1 63.81(6) . . . . ?
Ru3 Pt1 Ru2 Ru1 -65.20(7) . . . . ?
C3 Ru1 Ru2 C5 -114(3) . . . . ?
C1 Ru1 Ru2 C5 16.6(14) . . . . ?
C2 Ru1 Ru2 C5 113.6(14) . . . . ?
C200 Ru1 Ru2 C5 -119.3(15) . . . . ?
Pt1 Ru1 Ru2 C5 104.3(11) . . . . ?
Pt2 Ru1 Ru2 C5 23.4(11) . . . . ?
Ru6 Ru1 Ru2 C5 -62.2(11) . . . . ?
Ru3 Ru1 Ru2 C5 -174.5(11) . . . . ?
Ru5 Ru1 Ru2 C5 -118.5(11) . . . . ?
C3 Ru1 Ru2 C4 128(3) . . . . ?
C1 Ru1 Ru2 C4 -101.8(14) . . . . ?
C2 Ru1 Ru2 C4 -4.8(14) . . . . ?
C200 Ru1 Ru2 C4 122.3(15) . . . . ?
Pt1 Ru1 Ru2 C4 -14.1(10) . . . . ?
Pt2 Ru1 Ru2 C4 -95.0(10) . . . . ?
Ru6 Ru1 Ru2 C4 179.3(10) . . . . ?
Ru3 Ru1 Ru2 C4 67.1(10) . . . . ?
Ru5 Ru1 Ru2 C4 123.1(10) . . . . ?
C3 Ru1 Ru2 C200 6(3) . . . . ?
C1 Ru1 Ru2 C200 135.9(14) . . . . ?
C2 Ru1 Ru2 C200 -127.1(14) . . . . ?
Pt1 Ru1 Ru2 C200 -136.4(11) . . . . ?
Pt2 Ru1 Ru2 C200 142.7(11) . . . . ?
Ru6 Ru1 Ru2 C200 57.1(11) . . . . ?
Ru3 Ru1 Ru2 C200 -55.2(11) . . . . ?
Ru5 Ru1 Ru2 C200 0.8(11) . . . . ?
C3 Ru1 Ru2 C6 7(3) . . . . ?
C1 Ru1 Ru2 C6 137.4(14) . . . . ?
C2 Ru1 Ru2 C6 -125.6(14) . . . . ?
C200 Ru1 Ru2 C6 1.5(15) . . . . ?
Pt1 Ru1 Ru2 C6 -134.9(11) . . . . ?
Pt2 Ru1 Ru2 C6 144.2(11) . . . . ?
Ru6 Ru1 Ru2 C6 58.5(11) . . . . ?
Ru3 Ru1 Ru2 C6 -53.7(11) . . . . ?
Ru5 Ru1 Ru2 C6 2.3(11) . . . . ?
C3 Ru1 Ru2 Pt2 -137(3) . . . . ?
C1 Ru1 Ru2 Pt2 -6.8(9) . . . . ?
C2 Ru1 Ru2 Pt2 90.2(9) . . . . ?
C200 Ru1 Ru2 Pt2 -142.7(11) . . . . ?
Pt1 Ru1 Ru2 Pt2 80.90(6) . . . . ?
Ru6 Ru1 Ru2 Pt2 -85.65(7) . . . . ?
Ru3 Ru1 Ru2 Pt2 162.11(10) . . . . ?
Ru5 Ru1 Ru2 Pt2 -141.89(9) . . . . ?
C3 Ru1 Ru2 Ru4 5(3) . . . . ?
C1 Ru1 Ru2 Ru4 135.1(9) . . . . ?
C2 Ru1 Ru2 Ru4 -127.8(9) . . . . ?
C200 Ru1 Ru2 Ru4 -0.7(11) . . . . ?
Pt1 Ru1 Ru2 Ru4 -137.14(9) . . . . ?
Pt2 Ru1 Ru2 Ru4 141.96(9) . . . . ?
Ru6 Ru1 Ru2 Ru4 56.32(8) . . . . ?
Ru3 Ru1 Ru2 Ru4 -55.93(8) . . . . ?
Ru5 Ru1 Ru2 Ru4 0.08(9) . . . . ?
C3 Ru1 Ru2 Pt1 142(3) . . . . ?
C1 Ru1 Ru2 Pt1 -87.7(9) . . . . ?
C2 Ru1 Ru2 Pt1 9.3(9) . . . . ?
C200 Ru1 Ru2 Pt1 136.4(11) . . . . ?
Pt2 Ru1 Ru2 Pt1 -80.90(6) . . . . ?
Ru6 Ru1 Ru2 Pt1 -166.54(9) . . . . ?
Ru3 Ru1 Ru2 Pt1 81.21(7) . . . . ?
Ru5 Ru1 Ru2 Pt1 137.21(8) . . . . ?
C3 Ru1 Ru2 Ru6 -51(3) . . . . ?
C1 Ru1 Ru2 Ru6 78.8(9) . . . . ?
C2 Ru1 Ru2 Ru6 175.8(9) . . . . ?
C200 Ru1 Ru2 Ru6 -57.1(11) . . . . ?
Pt1 Ru1 Ru2 Ru6 166.54(9) . . . . ?
Pt2 Ru1 Ru2 Ru6 85.65(7) . . . . ?
Ru3 Ru1 Ru2 Ru6 -112.25(9) . . . . ?
Ru5 Ru1 Ru2 Ru6 -56.24(8) . . . . ?
C3 Ru1 Ru2 Ru3 61(3) . . . . ?
C1 Ru1 Ru2 Ru3 -168.9(9) . . . . ?
C2 Ru1 Ru2 Ru3 -71.9(9) . . . . ?
C200 Ru1 Ru2 Ru3 55.2(11) . . . . ?
Pt1 Ru1 Ru2 Ru3 -81.21(7) . . . . ?
Pt2 Ru1 Ru2 Ru3 -162.11(10) . . . . ?
Ru6 Ru1 Ru2 Ru3 112.25(9) . . . . ?
Ru5 Ru1 Ru2 Ru3 56.01(8) . . . . ?
C3 Ru1 Ru3 C7 161(4) . . . . ?
C1 Ru1 Ru3 C7 -4(4) . . . . ?
C2 Ru1 Ru3 C7 75(4) . . . . ?
C200 Ru1 Ru3 C7 -88(4) . . . . ?
Pt1 Ru1 Ru3 C7 26(4) . . . . ?
Pt2 Ru1 Ru3 C7 -22(4) . . . . ?
Ru6 Ru1 Ru3 C7 -90(4) . . . . ?
Ru5 Ru1 Ru3 C7 -143(4) . . . . ?
Ru2 Ru1 Ru3 C7 -38(4) . . . . ?
C3 Ru1 Ru3 C8 67.3(13) . . . . ?
C1 Ru1 Ru3 C8 -98(3) . . . . ?
C2 Ru1 Ru3 C8 -18.4(12) . . . . ?
C200 Ru1 Ru3 C8 178.3(14) . . . . ?
Pt1 Ru1 Ru3 C8 -68.0(9) . . . . ?
Pt2 Ru1 Ru3 C8 -115.2(9) . . . . ?
Ru6 Ru1 Ru3 C8 176.6(9) . . . . ?
Ru5 Ru1 Ru3 C8 123.7(9) . . . . ?
Ru2 Ru1 Ru3 C8 -131.1(9) . . . . ?
C3 Ru1 Ru3 C9 -22.7(13) . . . . ?
C1 Ru1 Ru3 C9 172(3) . . . . ?
C2 Ru1 Ru3 C9 -108.4(12) . . . . ?
C200 Ru1 Ru3 C9 88.3(13) . . . . ?
Pt1 Ru1 Ru3 C9 -158.0(9) . . . . ?
Pt2 Ru1 Ru3 C9 154.8(9) . . . . ?
Ru6 Ru1 Ru3 C9 86.6(9) . . . . ?
Ru5 Ru1 Ru3 C9 33.7(9) . . . . ?
Ru2 Ru1 Ru3 C9 138.9(9) . . . . ?
C3 Ru1 Ru3 C200 -111.0(14) . . . . ?
C1 Ru1 Ru3 C200 84(3) . . . . ?
C2 Ru1 Ru3 C200 163.2(13) . . . . ?
Pt1 Ru1 Ru3 C200 113.7(10) . . . . ?
Pt2 Ru1 Ru3 C200 66.4(10) . . . . ?
Ru6 Ru1 Ru3 C200 -1.7(10) . . . . ?
Ru5 Ru1 Ru3 C200 -54.6(10) . . . . ?
Ru2 Ru1 Ru3 C200 50.6(10) . . . . ?
C3 Ru1 Ru3 Ru5 -56.4(10) . . . . ?
C1 Ru1 Ru3 Ru5 138(3) . . . . ?
C2 Ru1 Ru3 Ru5 -142.1(9) . . . . ?
C200 Ru1 Ru3 Ru5 54.6(10) . . . . ?
Pt1 Ru1 Ru3 Ru5 168.29(8) . . . . ?
Pt2 Ru1 Ru3 Ru5 121.06(10) . . . . ?
Ru6 Ru1 Ru3 Ru5 52.92(8) . . . . ?
Ru2 Ru1 Ru3 Ru5 105.20(9) . . . . ?
C3 Ru1 Ru3 Ru4 -110.3(10) . . . . ?
C1 Ru1 Ru3 Ru4 85(3) . . . . ?
C2 Ru1 Ru3 Ru4 164.0(9) . . . . ?
C200 Ru1 Ru3 Ru4 0.7(10) . . . . ?
Pt1 Ru1 Ru3 Ru4 114.40(8) . . . . ?
Pt2 Ru1 Ru3 Ru4 67.17(10) . . . . ?
Ru6 Ru1 Ru3 Ru4 -0.97(9) . . . . ?
Ru5 Ru1 Ru3 Ru4 -53.89(8) . . . . ?
Ru2 Ru1 Ru3 Ru4 51.31(8) . . . . ?
C3 Ru1 Ru3 Ru2 -161.6(10) . . . . ?
C1 Ru1 Ru3 Ru2 33(3) . . . . ?
C2 Ru1 Ru3 Ru2 112.7(9) . . . . ?
C200 Ru1 Ru3 Ru2 -50.6(10) . . . . ?
Pt1 Ru1 Ru3 Ru2 63.08(6) . . . . ?
Pt2 Ru1 Ru3 Ru2 15.86(8) . . . . ?
Ru6 Ru1 Ru3 Ru2 -52.29(8) . . . . ?
Ru5 Ru1 Ru3 Ru2 -105.20(9) . . . . ?
C3 Ru1 Ru3 Pt1 135.3(10) . . . . ?
C1 Ru1 Ru3 Pt1 -30(3) . . . . ?
C2 Ru1 Ru3 Pt1 49.6(8) . . . . ?
C200 Ru1 Ru3 Pt1 -113.7(10) . . . . ?
Pt2 Ru1 Ru3 Pt1 -47.23(7) . . . . ?
Ru6 Ru1 Ru3 Pt1 -115.37(8) . . . . ?
Ru5 Ru1 Ru3 Pt1 -168.29(8) . . . . ?
Ru2 Ru1 Ru3 Pt1 -63.08(6) . . . . ?
C5 Ru2 Ru3 C7 -112(11) . . . . ?
C4 Ru2 Ru3 C7 42.2(13) . . . . ?
C200 Ru2 Ru3 C7 -137.1(14) . . . . ?
C6 Ru2 Ru3 C7 -46.0(13) . . . . ?
Pt2 Ru2 Ru3 C7 155.5(9) . . . . ?
Ru4 Ru2 Ru3 C7 -80.2(10) . . . . ?
Pt1 Ru2 Ru3 C7 108.3(10) . . . . ?
Ru6 Ru2 Ru3 C7 -139.0(10) . . . . ?
Ru1 Ru2 Ru3 C7 170.8(10) . . . . ?
C5 Ru2 Ru3 C8 150(11) . . . . ?
C4 Ru2 Ru3 C8 -56.2(15) . . . . ?
C200 Ru2 Ru3 C8 124.5(16) . . . . ?
C6 Ru2 Ru3 C8 -144.4(14) . . . . ?
Pt2 Ru2 Ru3 C8 57.1(12) . . . . ?
Ru4 Ru2 Ru3 C8 -178.6(12) . . . . ?
Pt1 Ru2 Ru3 C8 9.9(12) . . . . ?
Ru6 Ru2 Ru3 C8 122.6(12) . . . . ?
Ru1 Ru2 Ru3 C8 72.4(12) . . . . ?
C5 Ru2 Ru3 C9 4(11) . . . . ?
C4 Ru2 Ru3 C9 158.5(15) . . . . ?
C200 Ru2 Ru3 C9 -20.8(16) . . . . ?
C6 Ru2 Ru3 C9 70.3(15) . . . . ?
Pt2 Ru2 Ru3 C9 -88.2(12) . . . . ?
Ru4 Ru2 Ru3 C9 36.1(12) . . . . ?
Pt1 Ru2 Ru3 C9 -135.4(12) . . . . ?
Ru6 Ru2 Ru3 C9 -22.7(12) . . . . ?
Ru1 Ru2 Ru3 C9 -72.9(12) . . . . ?
C5 Ru2 Ru3 C200 25(11) . . . . ?
C4 Ru2 Ru3 C200 179.3(14) . . . . ?
C6 Ru2 Ru3 C200 91.2(13) . . . . ?
Pt2 Ru2 Ru3 C200 -67.3(11) . . . . ?
Ru4 Ru2 Ru3 C200 57.0(11) . . . . ?
Pt1 Ru2 Ru3 C200 -114.6(11) . . . . ?
Ru6 Ru2 Ru3 C200 -1.9(11) . . . . ?
Ru1 Ru2 Ru3 C200 -52.0(11) . . . . ?
C5 Ru2 Ru3 Ru5 20(11) . . . . ?
C4 Ru2 Ru3 Ru5 173.8(9) . . . . ?
C200 Ru2 Ru3 Ru5 -5.6(11) . . . . ?
C6 Ru2 Ru3 Ru5 85.6(8) . . . . ?
Pt2 Ru2 Ru3 Ru5 -72.90(10) . . . . ?
Ru4 Ru2 Ru3 Ru5 51.41(8) . . . . ?
Pt1 Ru2 Ru3 Ru5 -120.13(8) . . . . ?
Ru6 Ru2 Ru3 Ru5 -7.44(8) . . . . ?
Ru1 Ru2 Ru3 Ru5 -57.60(8) . . . . ?
C5 Ru2 Ru3 Ru1 77(11) . . . . ?
C4 Ru2 Ru3 Ru1 -128.6(9) . . . . ?
C200 Ru2 Ru3 Ru1 52.0(11) . . . . ?
C6 Ru2 Ru3 Ru1 143.2(8) . . . . ?
Pt2 Ru2 Ru3 Ru1 -15.29(8) . . . . ?
Ru4 Ru2 Ru3 Ru1 109.01(9) . . . . ?
Pt1 Ru2 Ru3 Ru1 -62.53(6) . . . . ?
Ru6 Ru2 Ru3 Ru1 50.16(7) . . . . ?
C5 Ru2 Ru3 Ru4 -32(11) . . . . ?
C4 Ru2 Ru3 Ru4 122.4(9) . . . . ?
C200 Ru2 Ru3 Ru4 -57.0(11) . . . . ?
C6 Ru2 Ru3 Ru4 34.2(8) . . . . ?
Pt2 Ru2 Ru3 Ru4 -124.31(10) . . . . ?
Pt1 Ru2 Ru3 Ru4 -171.54(9) . . . . ?
Ru6 Ru2 Ru3 Ru4 -58.85(8) . . . . ?
Ru1 Ru2 Ru3 Ru4 -109.01(9) . . . . ?
C5 Ru2 Ru3 Pt1 140(11) . . . . ?
C4 Ru2 Ru3 Pt1 -66.1(9) . . . . ?
C200 Ru2 Ru3 Pt1 114.6(11) . . . . ?
C6 Ru2 Ru3 Pt1 -154.3(8) . . . . ?
Pt2 Ru2 Ru3 Pt1 47.23(7) . . . . ?
Ru4 Ru2 Ru3 Pt1 171.54(9) . . . . ?
Ru6 Ru2 Ru3 Pt1 112.69(7) . . . . ?
Ru1 Ru2 Ru3 Pt1 62.53(6) . . . . ?
C2 Pt1 Ru3 C7 139.0(13) . . . . ?
P1 Pt1 Ru3 C7 36.3(10) . . . . ?
Pt3 Pt1 Ru3 C7 -166.7(10) . . . . ?
Ru1 Pt1 Ru3 C7 -173.2(10) . . . . ?
Ru2 Pt1 Ru3 C7 -90.6(10) . . . . ?
Pt2 Pt1 Ru3 C7 -132.8(10) . . . . ?
C2 Pt1 Ru3 C8 57.7(13) . . . . ?
P1 Pt1 Ru3 C8 -45.0(10) . . . . ?
Pt3 Pt1 Ru3 C8 112.0(10) . . . . ?
Ru1 Pt1 Ru3 C8 105.6(10) . . . . ?
Ru2 Pt1 Ru3 C8 -171.9(10) . . . . ?
Pt2 Pt1 Ru3 C8 146.0(9) . . . . ?
C2 Pt1 Ru3 C9 -7.3(17) . . . . ?
P1 Pt1 Ru3 C9 -110.0(15) . . . . ?
Pt3 Pt1 Ru3 C9 47.0(15) . . . . ?
Ru1 Pt1 Ru3 C9 40.5(15) . . . . ?
Ru2 Pt1 Ru3 C9 123.1(15) . . . . ?
Pt2 Pt1 Ru3 C9 80.9(15) . . . . ?
C2 Pt1 Ru3 C200 -89.8(11) . . . . ?
P1 Pt1 Ru3 C200 167.5(8) . . . . ?
Pt3 Pt1 Ru3 C200 -35.5(8) . . . . ?
Ru1 Pt1 Ru3 C200 -42.0(8) . . . . ?
Ru2 Pt1 Ru3 C200 40.6(8) . . . . ?
Pt2 Pt1 Ru3 C200 -1.6(8) . . . . ?
C2 Pt1 Ru3 Ru5 -59.1(8) . . . . ?
P1 Pt1 Ru3 Ru5 -161.8(2) . . . . ?
Pt3 Pt1 Ru3 Ru5 -4.73(18) . . . . ?
Ru1 Pt1 Ru3 Ru5 -11.22(8) . . . . ?
Ru2 Pt1 Ru3 Ru5 71.35(9) . . . . ?
Pt2 Pt1 Ru3 Ru5 29.18(9) . . . . ?
C2 Pt1 Ru3 Ru1 -47.9(8) . . . . ?
P1 Pt1 Ru3 Ru1 -150.6(2) . . . . ?
Pt3 Pt1 Ru3 Ru1 6.49(14) . . . . ?
Ru2 Pt1 Ru3 Ru1 82.57(8) . . . . ?
Pt2 Pt1 Ru3 Ru1 40.40(6) . . . . ?
C2 Pt1 Ru3 Ru4 -123.0(8) . . . . ?
P1 Pt1 Ru3 Ru4 134.3(2) . . . . ?
Pt3 Pt1 Ru3 Ru4 -68.67(15) . . . . ?
Ru1 Pt1 Ru3 Ru4 -75.16(9) . . . . ?
Ru2 Pt1 Ru3 Ru4 7.41(8) . . . . ?
Pt2 Pt1 Ru3 Ru4 -34.76(9) . . . . ?
C2 Pt1 Ru3 Ru2 -130.4(8) . . . . ?
P1 Pt1 Ru3 Ru2 126.9(2) . . . . ?
Pt3 Pt1 Ru3 Ru2 -76.08(13) . . . . ?
Ru1 Pt1 Ru3 Ru2 -82.57(8) . . . . ?
Pt2 Pt1 Ru3 Ru2 -42.17(6) . . . . ?
C5 Ru2 Ru4 C10 4.8(15) . . . . ?
C4 Ru2 Ru4 C10 113.3(15) . . . . ?
C200 Ru2 Ru4 C10 -121.5(15) . . . . ?
C6 Ru2 Ru4 C10 61.6(16) . . . . ?
Pt2 Ru2 Ru4 C10 -81.0(12) . . . . ?
Pt1 Ru2 Ru4 C10 -163.1(12) . . . . ?
Ru6 Ru2 Ru4 C10 -69.1(12) . . . . ?
Ru3 Ru2 Ru4 C10 -172.5(12) . . . . ?
Ru1 Ru2 Ru4 C10 -120.8(12) . . . . ?
C5 Ru2 Ru4 C11 -118.7(15) . . . . ?
C4 Ru2 Ru4 C11 -10.2(16) . . . . ?
C200 Ru2 Ru4 C11 115.0(15) . . . . ?
C6 Ru2 Ru4 C11 -61.9(16) . . . . ?
Pt2 Ru2 Ru4 C11 155.5(12) . . . . ?
Pt1 Ru2 Ru4 C11 73.4(12) . . . . ?
Ru6 Ru2 Ru4 C11 167.4(12) . . . . ?
Ru3 Ru2 Ru4 C11 64.0(12) . . . . ?
Ru1 Ru2 Ru4 C11 115.7(12) . . . . ?
C5 Ru2 Ru4 C6 -56.8(15) . . . . ?
C4 Ru2 Ru4 C6 51.8(15) . . . . ?
C200 Ru2 Ru4 C6 177.0(15) . . . . ?
Pt2 Ru2 Ru4 C6 -142.6(12) . . . . ?
Pt1 Ru2 Ru4 C6 135.3(12) . . . . ?
Ru6 Ru2 Ru4 C6 -130.7(11) . . . . ?
Ru3 Ru2 Ru4 C6 126.0(11) . . . . ?
Ru1 Ru2 Ru4 C6 177.6(11) . . . . ?
C5 Ru2 Ru4 C200 126.2(14) . . . . ?
C4 Ru2 Ru4 C200 -125.2(14) . . . . ?
C6 Ru2 Ru4 C200 -177.0(15) . . . . ?
Pt2 Ru2 Ru4 C200 40.5(10) . . . . ?
Pt1 Ru2 Ru4 C200 -41.7(10) . . . . ?
Ru6 Ru2 Ru4 C200 52.4(10) . . . . ?
Ru3 Ru2 Ru4 C200 -51.0(10) . . . . ?
Ru1 Ru2 Ru4 C200 0.7(10) . . . . ?
C5 Ru2 Ru4 Ru5 125.5(10) . . . . ?
C4 Ru2 Ru4 Ru5 -125.9(10) . . . . ?
C200 Ru2 Ru4 Ru5 -0.7(10) . . . . ?
C6 Ru2 Ru4 Ru5 -177.7(11) . . . . ?
Pt2 Ru2 Ru4 Ru5 39.73(13) . . . . ?
Pt1 Ru2 Ru4 Ru5 -42.41(13) . . . . ?
Ru6 Ru2 Ru4 Ru5 51.62(8) . . . . ?
Ru3 Ru2 Ru4 Ru5 -51.75(8) . . . . ?
Ru1 Ru2 Ru4 Ru5 -0.08(9) . . . . ?
C5 Ru2 Ru4 Ru6 73.9(10) . . . . ?
C4 Ru2 Ru4 Ru6 -177.6(10) . . . . ?
C200 Ru2 Ru4 Ru6 -52.4(10) . . . . ?
C6 Ru2 Ru4 Ru6 130.7(11) . . . . ?
Pt2 Ru2 Ru4 Ru6 -11.89(10) . . . . ?
Pt1 Ru2 Ru4 Ru6 -94.03(11) . . . . ?
Ru3 Ru2 Ru4 Ru6 -103.37(8) . . . . ?
Ru1 Ru2 Ru4 Ru6 -51.70(7) . . . . ?
C5 Ru2 Ru4 Ru3 177.2(10) . . . . ?
C4 Ru2 Ru4 Ru3 -74.2(10) . . . . ?
C200 Ru2 Ru4 Ru3 51.0(10) . . . . ?
C6 Ru2 Ru4 Ru3 -126.0(11) . . . . ?
Pt2 Ru2 Ru4 Ru3 91.48(11) . . . . ?
Pt1 Ru2 Ru4 Ru3 9.34(10) . . . . ?
Ru6 Ru2 Ru4 Ru3 103.37(8) . . . . ?
Ru1 Ru2 Ru4 Ru3 51.67(7) . . . . ?
C7 Ru3 Ru4 C10 -109(5) . . . . ?
C8 Ru3 Ru4 C10 -54(15) . . . . ?
C9 Ru3 Ru4 C10 -12(5) . . . . ?
C200 Ru3 Ru4 C10 86(5) . . . . ?
Ru5 Ru3 Ru4 C10 30(5) . . . . ?
Ru1 Ru3 Ru4 C10 85(5) . . . . ?
Ru2 Ru3 Ru4 C10 144(5) . . . . ?
Pt1 Ru3 Ru4 C10 137(5) . . . . ?
C7 Ru3 Ru4 C11 -28.4(13) . . . . ?
C8 Ru3 Ru4 C11 27(15) . . . . ?
C9 Ru3 Ru4 C11 68.8(12) . . . . ?
C200 Ru3 Ru4 C11 167.1(14) . . . . ?
Ru5 Ru3 Ru4 C11 110.8(9) . . . . ?
Ru1 Ru3 Ru4 C11 166.3(9) . . . . ?
Ru2 Ru3 Ru4 C11 -134.9(9) . . . . ?
Pt1 Ru3 Ru4 C11 -142.2(9) . . . . ?
C7 Ru3 Ru4 C6 67.9(13) . . . . ?
C8 Ru3 Ru4 C6 123(15) . . . . ?
C9 Ru3 Ru4 C6 165.2(12) . . . . ?
C200 Ru3 Ru4 C6 -96.5(14) . . . . ?
Ru5 Ru3 Ru4 C6 -152.8(9) . . . . ?
Ru1 Ru3 Ru4 C6 -97.3(9) . . . . ?
Ru2 Ru3 Ru4 C6 -38.6(9) . . . . ?
Pt1 Ru3 Ru4 C6 -45.9(9) . . . . ?
C7 Ru3 Ru4 C200 164.5(14) . . . . ?
C8 Ru3 Ru4 C200 -140(15) . . . . ?
C9 Ru3 Ru4 C200 -98.3(13) . . . . ?
Ru5 Ru3 Ru4 C200 -56.3(10) . . . . ?
Ru1 Ru3 Ru4 C200 -0.8(10) . . . . ?
Ru2 Ru3 Ru4 C200 58.0(10) . . . . ?
Pt1 Ru3 Ru4 C200 50.7(10) . . . . ?
C7 Ru3 Ru4 Ru2 106.5(9) . . . . ?
C8 Ru3 Ru4 Ru2 162(14) . . . . ?
C9 Ru3 Ru4 Ru2 -156.3(8) . . . . ?
C200 Ru3 Ru4 Ru2 -58.0(10) . . . . ?
Ru5 Ru3 Ru4 Ru2 -114.27(9) . . . . ?
Ru1 Ru3 Ru4 Ru2 -58.73(8) . . . . ?
Pt1 Ru3 Ru4 Ru2 -7.29(8) . . . . ?
C7 Ru3 Ru4 Ru5 -139.2(9) . . . . ?
C8 Ru3 Ru4 Ru5 -84(14) . . . . ?
C9 Ru3 Ru4 Ru5 -42.0(8) . . . . ?
C200 Ru3 Ru4 Ru5 56.3(10) . . . . ?
Ru1 Ru3 Ru4 Ru5 55.54(8) . . . . ?
Ru2 Ru3 Ru4 Ru5 114.27(9) . . . . ?
Pt1 Ru3 Ru4 Ru5 106.97(9) . . . . ?
C7 Ru3 Ru4 Ru6 166.2(9) . . . . ?
C8 Ru3 Ru4 Ru6 -138(14) . . . . ?
C9 Ru3 Ru4 Ru6 -96.6(8) . . . . ?
C200 Ru3 Ru4 Ru6 1.7(10) . . . . ?
Ru5 Ru3 Ru4 Ru6 -54.58(8) . . . . ?
Ru1 Ru3 Ru4 Ru6 0.95(9) . . . . ?
Ru2 Ru3 Ru4 Ru6 59.69(8) . . . . ?
Pt1 Ru3 Ru4 Ru6 52.39(9) . . . . ?
C10 Ru4 Ru5 C12 -50.3(14) . . . . ?
C11 Ru4 Ru5 C12 46.7(14) . . . . ?
C6 Ru4 Ru5 C12 175.9(18) . . . . ?
C200 Ru4 Ru5 C12 178.2(14) . . . . ?
Ru2 Ru4 Ru5 C12 178.9(10) . . . . ?
Ru6 Ru4 Ru5 C12 -127.1(10) . . . . ?
Ru3 Ru4 Ru5 C12 124.2(10) . . . . ?
C10 Ru4 Ru5 C13 -35(3) . . . . ?
C11 Ru4 Ru5 C13 62(3) . . . . ?
C6 Ru4 Ru5 C13 -169(3) . . . . ?
C200 Ru4 Ru5 C13 -167(3) . . . . ?
Ru2 Ru4 Ru5 C13 -166(3) . . . . ?
Ru6 Ru4 Ru5 C13 -112(3) . . . . ?
Ru3 Ru4 Ru5 C13 139(3) . . . . ?
C10 Ru4 Ru5 C200 131.6(14) . . . . ?
C11 Ru4 Ru5 C200 -131.4(14) . . . . ?
C6 Ru4 Ru5 C200 -2.3(18) . . . . ?
Ru2 Ru4 Ru5 C200 0.8(10) . . . . ?
Ru6 Ru4 Ru5 C200 54.7(10) . . . . ?
Ru3 Ru4 Ru5 C200 -54.0(10) . . . . ?
C10 Ru4 Ru5 C9 -135.3(13) . . . . ?
C11 Ru4 Ru5 C9 -38.3(13) . . . . ?
C6 Ru4 Ru5 C9 90.9(17) . . . . ?
C200 Ru4 Ru5 C9 93.1(13) . . . . ?
Ru2 Ru4 Ru5 C9 93.9(8) . . . . ?
Ru6 Ru4 Ru5 C9 147.9(8) . . . . ?
Ru3 Ru4 Ru5 C9 39.2(8) . . . . ?
C10 Ru4 Ru5 C14 36.8(12) . . . . ?
C11 Ru4 Ru5 C14 133.8(12) . . . . ?
C6 Ru4 Ru5 C14 -97.1(17) . . . . ?
C200 Ru4 Ru5 C14 -94.8(13) . . . . ?
Ru2 Ru4 Ru5 C14 -94.0(8) . . . . ?
Ru6 Ru4 Ru5 C14 -40.1(7) . . . . ?
Ru3 Ru4 Ru5 C14 -148.8(8) . . . . ?
C10 Ru4 Ru5 Ru3 -174.4(10) . . . . ?
C11 Ru4 Ru5 Ru3 -77.4(10) . . . . ?
C6 Ru4 Ru5 Ru3 51.7(15) . . . . ?
C200 Ru4 Ru5 Ru3 54.0(10) . . . . ?
Ru2 Ru4 Ru5 Ru3 54.76(8) . . . . ?
Ru6 Ru4 Ru5 Ru3 108.71(9) . . . . ?
C10 Ru4 Ru5 Ru6 76.9(10) . . . . ?
C11 Ru4 Ru5 Ru6 173.8(10) . . . . ?
C6 Ru4 Ru5 Ru6 -57.0(15) . . . . ?
C200 Ru4 Ru5 Ru6 -54.7(10) . . . . ?
Ru2 Ru4 Ru5 Ru6 -53.94(9) . . . . ?
Ru3 Ru4 Ru5 Ru6 -108.71(9) . . . . ?
C10 Ru4 Ru5 Ru1 130.9(10) . . . . ?
C11 Ru4 Ru5 Ru1 -132.1(10) . . . . ?
C6 Ru4 Ru5 Ru1 -3.0(15) . . . . ?
C200 Ru4 Ru5 Ru1 -0.7(10) . . . . ?
Ru2 Ru4 Ru5 Ru1 0.08(9) . . . . ?
Ru6 Ru4 Ru5 Ru1 54.03(8) . . . . ?
Ru3 Ru4 Ru5 Ru1 -54.68(8) . . . . ?
C7 Ru3 Ru5 C12 3.9(15) . . . . ?
C8 Ru3 Ru5 C12 120.9(14) . . . . ?
C9 Ru3 Ru5 C12 62.5(15) . . . . ?
C200 Ru3 Ru5 C12 -109.2(14) . . . . ?
Ru1 Ru3 Ru5 C12 -164.4(9) . . . . ?
Ru4 Ru3 Ru5 C12 -54.9(9) . . . . ?
Ru2 Ru3 Ru5 C12 -103.7(9) . . . . ?
Pt1 Ru3 Ru5 C12 -154.1(9) . . . . ?
C7 Ru3 Ru5 C13 -105.5(17) . . . . ?
C8 Ru3 Ru5 C13 11.4(16) . . . . ?
C9 Ru3 Ru5 C13 -47.0(16) . . . . ?
C200 Ru3 Ru5 C13 141.4(16) . . . . ?
Ru1 Ru3 Ru5 C13 86.1(12) . . . . ?
Ru4 Ru3 Ru5 C13 -164.3(12) . . . . ?
Ru2 Ru3 Ru5 C13 146.9(12) . . . . ?
Pt1 Ru3 Ru5 C13 96.5(12) . . . . ?
C7 Ru3 Ru5 C200 113.1(16) . . . . ?
C8 Ru3 Ru5 C200 -129.9(15) . . . . ?
C9 Ru3 Ru5 C200 171.7(15) . . . . ?
Ru1 Ru3 Ru5 C200 -55.3(10) . . . . ?
Ru4 Ru3 Ru5 C200 54.3(10) . . . . ?
Ru2 Ru3 Ru5 C200 5.5(10) . . . . ?
Pt1 Ru3 Ru5 C200 -44.9(10) . . . . ?
C7 Ru3 Ru5 C9 -58.6(16) . . . . ?
C8 Ru3 Ru5 C9 58.4(15) . . . . ?
C200 Ru3 Ru5 C9 -171.7(15) . . . . ?
Ru1 Ru3 Ru5 C9 133.1(11) . . . . ?
Ru4 Ru3 Ru5 C9 -117.4(11) . . . . ?
Ru2 Ru3 Ru5 C9 -166.2(11) . . . . ?
Pt1 Ru3 Ru5 C9 143.4(11) . . . . ?
C7 Ru3 Ru5 C14 102.7(16) . . . . ?
C8 Ru3 Ru5 C14 -140.3(14) . . . . ?
C9 Ru3 Ru5 C14 161.3(15) . . . . ?
C200 Ru3 Ru5 C14 -10.4(15) . . . . ?
Ru1 Ru3 Ru5 C14 -65.6(10) . . . . ?
Ru4 Ru3 Ru5 C14 44.0(10) . . . . ?
Ru2 Ru3 Ru5 C14 -4.9(10) . . . . ?
Pt1 Ru3 Ru5 C14 -55.2(10) . . . . ?
C7 Ru3 Ru5 Ru4 58.8(12) . . . . ?
C8 Ru3 Ru5 Ru4 175.8(10) . . . . ?
C9 Ru3 Ru5 Ru4 117.4(11) . . . . ?
C200 Ru3 Ru5 Ru4 -54.3(10) . . . . ?
Ru1 Ru3 Ru5 Ru4 -109.56(8) . . . . ?
Ru2 Ru3 Ru5 Ru4 -48.82(7) . . . . ?
Pt1 Ru3 Ru5 Ru4 -99.20(9) . . . . ?
C7 Ru3 Ru5 Ru6 115.3(12) . . . . ?
C8 Ru3 Ru5 Ru6 -127.7(10) . . . . ?
C9 Ru3 Ru5 Ru6 173.9(11) . . . . ?
C200 Ru3 Ru5 Ru6 2.2(10) . . . . ?
Ru1 Ru3 Ru5 Ru6 -53.06(7) . . . . ?
Ru4 Ru3 Ru5 Ru6 56.51(8) . . . . ?
Ru2 Ru3 Ru5 Ru6 7.68(8) . . . . ?
Pt1 Ru3 Ru5 Ru6 -42.69(10) . . . . ?
C7 Ru3 Ru5 Ru1 168.3(12) . . . . ?
C8 Ru3 Ru5 Ru1 -74.7(10) . . . . ?
C9 Ru3 Ru5 Ru1 -133.1(11) . . . . ?
C200 Ru3 Ru5 Ru1 55.3(10) . . . . ?
Ru4 Ru3 Ru5 Ru1 109.56(8) . . . . ?
Ru2 Ru3 Ru5 Ru1 60.74(7) . . . . ?
Pt1 Ru3 Ru5 Ru1 10.36(8) . . . . ?
C3 Ru1 Ru5 C12 178(3) . . . . ?
C1 Ru1 Ru5 C12 -109(3) . . . . ?
C2 Ru1 Ru5 C12 103(3) . . . . ?
C200 Ru1 Ru5 C12 -3(3) . . . . ?
Pt1 Ru1 Ru5 C12 40(3) . . . . ?
Pt2 Ru1 Ru5 C12 -43(3) . . . . ?
Ru6 Ru1 Ru5 C12 -59(3) . . . . ?
Ru3 Ru1 Ru5 C12 53(3) . . . . ?
Ru2 Ru1 Ru5 C12 -3(3) . . . . ?
C3 Ru1 Ru5 C13 -2.8(13) . . . . ?
C1 Ru1 Ru5 C13 70.3(15) . . . . ?
C2 Ru1 Ru5 C13 -78.0(14) . . . . ?
C200 Ru1 Ru5 C13 176.3(14) . . . . ?
Pt1 Ru1 Ru5 C13 -141.3(9) . . . . ?
Pt2 Ru1 Ru5 C13 135.9(9) . . . . ?
Ru6 Ru1 Ru5 C13 119.8(9) . . . . ?
Ru3 Ru1 Ru5 C13 -128.2(9) . . . . ?
Ru2 Ru1 Ru5 C13 175.5(9) . . . . ?
C3 Ru1 Ru5 C200 -179.0(14) . . . . ?
C1 Ru1 Ru5 C200 -106.0(16) . . . . ?
C2 Ru1 Ru5 C200 105.7(15) . . . . ?
Pt1 Ru1 Ru5 C200 42.4(10) . . . . ?
Pt2 Ru1 Ru5 C200 -40.4(10) . . . . ?
Ru6 Ru1 Ru5 C200 -56.5(10) . . . . ?
Ru3 Ru1 Ru5 C200 55.5(10) . . . . ?
Ru2 Ru1 Ru5 C200 -0.8(10) . . . . ?
C3 Ru1 Ru5 C9 94.1(12) . . . . ?
C1 Ru1 Ru5 C9 167.1(14) . . . . ?
C2 Ru1 Ru5 C9 18.9(13) . . . . ?
C200 Ru1 Ru5 C9 -86.8(13) . . . . ?
Pt1 Ru1 Ru5 C9 -44.4(8) . . . . ?
Pt2 Ru1 Ru5 C9 -127.2(8) . . . . ?
Ru6 Ru1 Ru5 C9 -143.3(8) . . . . ?
Ru3 Ru1 Ru5 C9 -31.3(8) . . . . ?
Ru2 Ru1 Ru5 C9 -87.6(8) . . . . ?
C3 Ru1 Ru5 C14 -96.9(12) . . . . ?
C1 Ru1 Ru5 C14 -23.9(14) . . . . ?
C2 Ru1 Ru5 C14 -172.1(13) . . . . ?
C200 Ru1 Ru5 C14 82.1(13) . . . . ?
Pt1 Ru1 Ru5 C14 124.5(8) . . . . ?
Pt2 Ru1 Ru5 C14 41.8(8) . . . . ?
Ru6 Ru1 Ru5 C14 25.7(8) . . . . ?
Ru3 Ru1 Ru5 C14 137.6(8) . . . . ?
Ru2 Ru1 Ru5 C14 81.4(8) . . . . ?
C3 Ru1 Ru5 Ru4 -178.3(9) . . . . ?
C1 Ru1 Ru5 Ru4 -105.3(12) . . . . ?
C2 Ru1 Ru5 Ru4 106.4(11) . . . . ?
C200 Ru1 Ru5 Ru4 0.7(10) . . . . ?
Pt1 Ru1 Ru5 Ru4 43.10(12) . . . . ?
Pt2 Ru1 Ru5 Ru4 -39.68(13) . . . . ?
Ru6 Ru1 Ru5 Ru4 -55.77(8) . . . . ?
Ru3 Ru1 Ru5 Ru4 56.19(8) . . . . ?
Ru2 Ru1 Ru5 Ru4 -0.07(8) . . . . ?
C3 Ru1 Ru5 Ru3 125.5(9) . . . . ?
C1 Ru1 Ru5 Ru3 -161.5(12) . . . . ?
C2 Ru1 Ru5 Ru3 50.2(11) . . . . ?
C200 Ru1 Ru5 Ru3 -55.5(10) . . . . ?
Pt1 Ru1 Ru5 Ru3 -13.10(9) . . . . ?
Pt2 Ru1 Ru5 Ru3 -95.87(11) . . . . ?
Ru6 Ru1 Ru5 Ru3 -111.96(9) . . . . ?
Ru2 Ru1 Ru5 Ru3 -56.27(7) . . . . ?
C3 Ru1 Ru5 Ru6 -122.6(9) . . . . ?
C1 Ru1 Ru5 Ru6 -49.5(12) . . . . ?
C2 Ru1 Ru5 Ru6 162.2(11) . . . . ?
C200 Ru1 Ru5 Ru6 56.5(10) . . . . ?
Pt1 Ru1 Ru5 Ru6 98.87(10) . . . . ?
Pt2 Ru1 Ru5 Ru6 16.10(10) . . . . ?
Ru3 Ru1 Ru5 Ru6 111.96(9) . . . . ?
Ru2 Ru1 Ru5 Ru6 55.70(7) . . . . ?
C12 Ru5 Ru6 C15 -0.1(17) . . . . ?
C13 Ru5 Ru6 C15 106.7(17) . . . . ?
C200 Ru5 Ru6 C15 -107.5(17) . . . . ?
C9 Ru5 Ru6 C15 -103.4(18) . . . . ?
C14 Ru5 Ru6 C15 56.6(17) . . . . ?
Ru4 Ru5 Ru6 C15 -53.1(13) . . . . ?
Ru3 Ru5 Ru6 C15 -109.7(13) . . . . ?
Ru1 Ru5 Ru6 C15 -163.1(13) . . . . ?
C12 Ru5 Ru6 C16 -125.6(14) . . . . ?
C13 Ru5 Ru6 C16 -18.8(15) . . . . ?
C200 Ru5 Ru6 C16 127.0(15) . . . . ?
C9 Ru5 Ru6 C16 131.1(15) . . . . ?
C14 Ru5 Ru6 C16 -68.9(15) . . . . ?
Ru4 Ru5 Ru6 C16 -178.5(10) . . . . ?
Ru3 Ru5 Ru6 C16 124.8(10) . . . . ?
Ru1 Ru5 Ru6 C16 71.4(10) . . . . ?
C12 Ru5 Ru6 C14 -56.7(15) . . . . ?
C13 Ru5 Ru6 C14 50.1(15) . . . . ?
C200 Ru5 Ru6 C14 -164.1(15) . . . . ?
C9 Ru5 Ru6 C14 -160.0(16) . . . . ?
Ru4 Ru5 Ru6 C14 -109.6(11) . . . . ?
Ru3 Ru5 Ru6 C14 -166.3(11) . . . . ?
Ru1 Ru5 Ru6 C14 140.3(11) . . . . ?
C12 Ru5 Ru6 C200 107.4(14) . . . . ?
C13 Ru5 Ru6 C200 -145.8(15) . . . . ?
C9 Ru5 Ru6 C200 4.1(16) . . . . ?
C14 Ru5 Ru6 C200 164.1(15) . . . . ?
Ru4 Ru5 Ru6 C200 54.5(10) . . . . ?
Ru3 Ru5 Ru6 C200 -2.2(10) . . . . ?
Ru1 Ru5 Ru6 C200 -55.6(10) . . . . ?
C12 Ru5 Ru6 Ru1 163.0(10) . . . . ?
C13 Ru5 Ru6 Ru1 -90.2(11) . . . . ?
C200 Ru5 Ru6 Ru1 55.6(10) . . . . ?
C9 Ru5 Ru6 Ru1 59.7(12) . . . . ?
C14 Ru5 Ru6 Ru1 -140.3(11) . . . . ?
Ru4 Ru5 Ru6 Ru1 110.08(9) . . . . ?
Ru3 Ru5 Ru6 Ru1 53.43(8) . . . . ?
C12 Ru5 Ru6 Ru4 52.9(10) . . . . ?
C13 Ru5 Ru6 Ru4 159.7(11) . . . . ?
C200 Ru5 Ru6 Ru4 -54.5(10) . . . . ?
C9 Ru5 Ru6 Ru4 -50.3(12) . . . . ?
C14 Ru5 Ru6 Ru4 109.6(11) . . . . ?
Ru3 Ru5 Ru6 Ru4 -56.65(8) . . . . ?
Ru1 Ru5 Ru6 Ru4 -110.08(9) . . . . ?
C12 Ru5 Ru6 Ru2 101.8(10) . . . . ?
C13 Ru5 Ru6 Ru2 -151.4(11) . . . . ?
C200 Ru5 Ru6 Ru2 -5.6(10) . . . . ?
C9 Ru5 Ru6 Ru2 -1.5(12) . . . . ?
C14 Ru5 Ru6 Ru2 158.5(11) . . . . ?
Ru4 Ru5 Ru6 Ru2 48.88(8) . . . . ?
Ru3 Ru5 Ru6 Ru2 -7.77(9) . . . . ?
Ru1 Ru5 Ru6 Ru2 -61.20(8) . . . . ?
C12 Ru5 Ru6 Pt2 151.2(10) . . . . ?
C13 Ru5 Ru6 Pt2 -102.0(11) . . . . ?
C200 Ru5 Ru6 Pt2 43.8(10) . . . . ?
C9 Ru5 Ru6 Pt2 47.9(12) . . . . ?
C14 Ru5 Ru6 Pt2 -152.1(11) . . . . ?
Ru4 Ru5 Ru6 Pt2 98.28(10) . . . . ?
Ru3 Ru5 Ru6 Pt2 41.63(10) . . . . ?
Ru1 Ru5 Ru6 Pt2 -11.80(7) . . . . ?
C3 Ru1 Ru6 C15 -153(3) . . . . ?
C1 Ru1 Ru6 C15 -65(3) . . . . ?
C2 Ru1 Ru6 C15 28(4) . . . . ?
C200 Ru1 Ru6 C15 94(3) . . . . ?
Pt1 Ru1 Ru6 C15 31(2) . . . . ?
Pt2 Ru1 Ru6 C15 -18(2) . . . . ?
Ru3 Ru1 Ru6 C15 95(2) . . . . ?
Ru5 Ru1 Ru6 C15 148(2) . . . . ?
Ru2 Ru1 Ru6 C15 43(2) . . . . ?
C3 Ru1 Ru6 C16 -65.3(13) . . . . ?
C1 Ru1 Ru6 C16 23.4(12) . . . . ?
C2 Ru1 Ru6 C16 116(3) . . . . ?
C200 Ru1 Ru6 C16 -178.1(13) . . . . ?
Pt1 Ru1 Ru6 C16 118.7(9) . . . . ?
Pt2 Ru1 Ru6 C16 69.9(9) . . . . ?
Ru3 Ru1 Ru6 C16 -176.4(9) . . . . ?
Ru5 Ru1 Ru6 C16 -123.8(9) . . . . ?
Ru2 Ru1 Ru6 C16 130.9(9) . . . . ?
C3 Ru1 Ru6 C14 26.8(13) . . . . ?
C1 Ru1 Ru6 C14 115.5(12) . . . . ?
C2 Ru1 Ru6 C14 -152(3) . . . . ?
C200 Ru1 Ru6 C14 -86.0(13) . . . . ?
Pt1 Ru1 Ru6 C14 -149.2(9) . . . . ?
Pt2 Ru1 Ru6 C14 162.0(9) . . . . ?
Ru3 Ru1 Ru6 C14 -84.3(9) . . . . ?
Ru5 Ru1 Ru6 C14 -31.7(9) . . . . ?
Ru2 Ru1 Ru6 C14 -137.0(9) . . . . ?
C3 Ru1 Ru6 C200 112.8(14) . . . . ?
C1 Ru1 Ru6 C200 -158.5(13) . . . . ?
C2 Ru1 Ru6 C200 -66(3) . . . . ?
Pt1 Ru1 Ru6 C200 -63.2(10) . . . . ?
Pt2 Ru1 Ru6 C200 -112.0(10) . . . . ?
Ru3 Ru1 Ru6 C200 1.7(10) . . . . ?
Ru5 Ru1 Ru6 C200 54.3(10) . . . . ?
Ru2 Ru1 Ru6 C200 -51.0(10) . . . . ?
C3 Ru1 Ru6 Ru5 58.4(9) . . . . ?
C1 Ru1 Ru6 Ru5 147.2(9) . . . . ?
C2 Ru1 Ru6 Ru5 -120(3) . . . . ?
C200 Ru1 Ru6 Ru5 -54.3(10) . . . . ?
Pt1 Ru1 Ru6 Ru5 -117.52(9) . . . . ?
Pt2 Ru1 Ru6 Ru5 -166.38(9) . . . . ?
Ru3 Ru1 Ru6 Ru5 -52.65(8) . . . . ?
Ru2 Ru1 Ru6 Ru5 -105.37(8) . . . . ?
C3 Ru1 Ru6 Ru4 112.1(9) . . . . ?
C1 Ru1 Ru6 Ru4 -159.2(9) . . . . ?
C2 Ru1 Ru6 Ru4 -66(3) . . . . ?
C200 Ru1 Ru6 Ru4 -0.7(10) . . . . ?
Pt1 Ru1 Ru6 Ru4 -63.89(10) . . . . ?
Pt2 Ru1 Ru6 Ru4 -112.76(8) . . . . ?
Ru3 Ru1 Ru6 Ru4 0.98(9) . . . . ?
Ru5 Ru1 Ru6 Ru4 53.62(8) . . . . ?
Ru2 Ru1 Ru6 Ru4 -51.75(7) . . . . ?
C3 Ru1 Ru6 Ru2 163.8(9) . . . . ?
C1 Ru1 Ru6 Ru2 -107.4(9) . . . . ?
C2 Ru1 Ru6 Ru2 -15(3) . . . . ?
C200 Ru1 Ru6 Ru2 51.0(10) . . . . ?
Pt1 Ru1 Ru6 Ru2 -12.14(8) . . . . ?
Pt2 Ru1 Ru6 Ru2 -61.01(6) . . . . ?
Ru3 Ru1 Ru6 Ru2 52.73(7) . . . . ?
Ru5 Ru1 Ru6 Ru2 105.37(8) . . . . ?
C3 Ru1 Ru6 Pt2 -135.2(9) . . . . ?
C1 Ru1 Ru6 Pt2 -46.4(9) . . . . ?
C2 Ru1 Ru6 Pt2 47(3) . . . . ?
C200 Ru1 Ru6 Pt2 112.0(10) . . . . ?
Pt1 Ru1 Ru6 Pt2 48.86(6) . . . . ?
Ru3 Ru1 Ru6 Pt2 113.73(8) . . . . ?
Ru5 Ru1 Ru6 Pt2 166.38(9) . . . . ?
Ru2 Ru1 Ru6 Pt2 61.01(6) . . . . ?
C10 Ru4 Ru6 C15 31.6(13) . . . . ?
C11 Ru4 Ru6 C15 123(4) . . . . ?
C6 Ru4 Ru6 C15 -62.6(13) . . . . ?
C200 Ru4 Ru6 C15 -157.2(14) . . . . ?
Ru2 Ru4 Ru6 C15 -98.6(9) . . . . ?
Ru5 Ru4 Ru6 C15 146.7(9) . . . . ?
Ru3 Ru4 Ru6 C15 -158.9(9) . . . . ?
C10 Ru4 Ru6 C16 -86(20) . . . . ?
C11 Ru4 Ru6 C16 6(21) . . . . ?
C6 Ru4 Ru6 C16 180(100) . . . . ?
C200 Ru4 Ru6 C16 85(20) . . . . ?
Ru2 Ru4 Ru6 C16 144(20) . . . . ?
Ru5 Ru4 Ru6 C16 29(20) . . . . ?
Ru3 Ru4 Ru6 C16 84(20) . . . . ?
C10 Ru4 Ru6 C14 -66.3(13) . . . . ?
C11 Ru4 Ru6 C14 25(4) . . . . ?
C6 Ru4 Ru6 C14 -160.5(13) . . . . ?
C200 Ru4 Ru6 C14 104.9(14) . . . . ?
Ru2 Ru4 Ru6 C14 163.6(9) . . . . ?
Ru5 Ru4 Ru6 C14 48.8(9) . . . . ?
Ru3 Ru4 Ru6 C14 103.2(9) . . . . ?
C10 Ru4 Ru6 C200 -171.3(14) . . . . ?
C11 Ru4 Ru6 C200 -80(4) . . . . ?
C6 Ru4 Ru6 C200 94.6(14) . . . . ?
Ru2 Ru4 Ru6 C200 58.6(10) . . . . ?
Ru5 Ru4 Ru6 C200 -56.1(10) . . . . ?
Ru3 Ru4 Ru6 C200 -1.7(10) . . . . ?
C10 Ru4 Ru6 Ru5 -115.1(9) . . . . ?
C11 Ru4 Ru6 Ru5 -23(4) . . . . ?
C6 Ru4 Ru6 Ru5 150.7(9) . . . . ?
C200 Ru4 Ru6 Ru5 56.1(10) . . . . ?
Ru2 Ru4 Ru6 Ru5 114.75(10) . . . . ?
Ru3 Ru4 Ru6 Ru5 54.42(8) . . . . ?
C10 Ru4 Ru6 Ru1 -170.5(9) . . . . ?
C11 Ru4 Ru6 Ru1 -79(4) . . . . ?
C6 Ru4 Ru6 Ru1 95.3(9) . . . . ?
C200 Ru4 Ru6 Ru1 0.7(10) . . . . ?
Ru2 Ru4 Ru6 Ru1 59.37(8) . . . . ?
Ru5 Ru4 Ru6 Ru1 -55.38(8) . . . . ?
Ru3 Ru4 Ru6 Ru1 -0.96(9) . . . . ?
C10 Ru4 Ru6 Ru2 130.1(9) . . . . ?
C11 Ru4 Ru6 Ru2 -138(4) . . . . ?
C6 Ru4 Ru6 Ru2 35.9(9) . . . . ?
C200 Ru4 Ru6 Ru2 -58.6(10) . . . . ?
Ru5 Ru4 Ru6 Ru2 -114.75(10) . . . . ?
Ru3 Ru4 Ru6 Ru2 -60.33(8) . . . . ?
C10 Ru4 Ru6 Pt2 138.5(9) . . . . ?
C11 Ru4 Ru6 Pt2 -130(4) . . . . ?
C6 Ru4 Ru6 Pt2 44.4(9) . . . . ?
C200 Ru4 Ru6 Pt2 -50.2(10) . . . . ?
Ru2 Ru4 Ru6 Pt2 8.42(7) . . . . ?
Ru5 Ru4 Ru6 Pt2 -106.33(9) . . . . ?
Ru3 Ru4 Ru6 Pt2 -51.91(9) . . . . ?
C5 Ru2 Ru6 C15 -33.1(13) . . . . ?
C4 Ru2 Ru6 C15 180(100) . . . . ?
C200 Ru2 Ru6 C15 142.9(14) . . . . ?
C6 Ru2 Ru6 C15 54.3(12) . . . . ?
Pt2 Ru2 Ru6 C15 -103.9(9) . . . . ?
Ru4 Ru2 Ru6 C15 86.2(9) . . . . ?
Pt1 Ru2 Ru6 C15 -153.5(9) . . . . ?
Ru3 Ru2 Ru6 C15 144.7(9) . . . . ?
Ru1 Ru2 Ru6 C15 -165.0(9) . . . . ?
C5 Ru2 Ru6 C16 62.6(14) . . . . ?
C4 Ru2 Ru6 C16 -85(25) . . . . ?
C200 Ru2 Ru6 C16 -121.4(15) . . . . ?
C6 Ru2 Ru6 C16 150.1(13) . . . . ?
Pt2 Ru2 Ru6 C16 -8.1(11) . . . . ?
Ru4 Ru2 Ru6 C16 -178.1(11) . . . . ?
Pt1 Ru2 Ru6 C16 -57.8(11) . . . . ?
Ru3 Ru2 Ru6 C16 -119.5(11) . . . . ?
Ru1 Ru2 Ru6 C16 -69.3(11) . . . . ?
C5 Ru2 Ru6 C14 -144.4(16) . . . . ?
C4 Ru2 Ru6 C14 68(25) . . . . ?
C200 Ru2 Ru6 C14 31.6(17) . . . . ?
C6 Ru2 Ru6 C14 -56.9(15) . . . . ?
Pt2 Ru2 Ru6 C14 144.9(13) . . . . ?
Ru4 Ru2 Ru6 C14 -25.1(13) . . . . ?
Pt1 Ru2 Ru6 C14 95.2(13) . . . . ?
Ru3 Ru2 Ru6 C14 33.5(13) . . . . ?
Ru1 Ru2 Ru6 C14 83.7(13) . . . . ?
C5 Ru2 Ru6 C200 -176.0(14) . . . . ?
C4 Ru2 Ru6 C200 37(25) . . . . ?
C6 Ru2 Ru6 C200 -88.5(13) . . . . ?
Pt2 Ru2 Ru6 C200 113.3(10) . . . . ?
Ru4 Ru2 Ru6 C200 -56.7(10) . . . . ?
Pt1 Ru2 Ru6 C200 63.6(10) . . . . ?
Ru3 Ru2 Ru6 C200 1.8(10) . . . . ?
Ru1 Ru2 Ru6 C200 52.1(10) . . . . ?
C5 Ru2 Ru6 Ru5 -170.4(9) . . . . ?
C4 Ru2 Ru6 Ru5 42(25) . . . . ?
C200 Ru2 Ru6 Ru5 5.6(10) . . . . ?
C6 Ru2 Ru6 Ru5 -82.9(8) . . . . ?
Pt2 Ru2 Ru6 Ru5 118.84(8) . . . . ?
Ru4 Ru2 Ru6 Ru5 -51.13(8) . . . . ?
Pt1 Ru2 Ru6 Ru5 69.16(9) . . . . ?
Ru3 Ru2 Ru6 Ru5 7.43(8) . . . . ?
Ru1 Ru2 Ru6 Ru5 57.66(7) . . . . ?
C5 Ru2 Ru6 Ru1 131.9(9) . . . . ?
C4 Ru2 Ru6 Ru1 -15(25) . . . . ?
C200 Ru2 Ru6 Ru1 -52.1(10) . . . . ?
C6 Ru2 Ru6 Ru1 -140.6(8) . . . . ?
Pt2 Ru2 Ru6 Ru1 61.19(6) . . . . ?
Ru4 Ru2 Ru6 Ru1 -108.78(8) . . . . ?
Pt1 Ru2 Ru6 Ru1 11.50(7) . . . . ?
Ru3 Ru2 Ru6 Ru1 -50.23(7) . . . . ?
C5 Ru2 Ru6 Ru4 -119.3(9) . . . . ?
C4 Ru2 Ru6 Ru4 94(25) . . . . ?
C200 Ru2 Ru6 Ru4 56.7(10) . . . . ?
C6 Ru2 Ru6 Ru4 -31.8(8) . . . . ?
Pt2 Ru2 Ru6 Ru4 169.97(9) . . . . ?
Pt1 Ru2 Ru6 Ru4 120.29(9) . . . . ?
Ru3 Ru2 Ru6 Ru4 58.55(8) . . . . ?
Ru1 Ru2 Ru6 Ru4 108.78(8) . . . . ?
C5 Ru2 Ru6 Pt2 70.7(9) . . . . ?
C4 Ru2 Ru6 Pt2 -76(25) . . . . ?
C200 Ru2 Ru6 Pt2 -113.3(10) . . . . ?
C6 Ru2 Ru6 Pt2 158.2(8) . . . . ?
Ru4 Ru2 Ru6 Pt2 -169.97(9) . . . . ?
Pt1 Ru2 Ru6 Pt2 -49.68(6) . . . . ?
Ru3 Ru2 Ru6 Pt2 -111.42(7) . . . . ?
Ru1 Ru2 Ru6 Pt2 -61.19(6) . . . . ?
C1 Pt2 Ru6 C15 -141.8(13) . . . . ?
P3 Pt2 Ru6 C15 -38.2(10) . . . . ?
Pt3 Pt2 Ru6 C15 163.8(9) . . . . ?
Ru1 Pt2 Ru6 C15 172.9(9) . . . . ?
Ru2 Pt2 Ru6 C15 87.9(9) . . . . ?
Pt1 Pt2 Ru6 C15 132.1(9) . . . . ?
C1 Pt2 Ru6 C16 -56.5(12) . . . . ?
P3 Pt2 Ru6 C16 47.1(9) . . . . ?
Pt3 Pt2 Ru6 C16 -110.9(9) . . . . ?
Ru1 Pt2 Ru6 C16 -101.8(9) . . . . ?
Ru2 Pt2 Ru6 C16 173.2(9) . . . . ?
Pt1 Pt2 Ru6 C16 -142.6(9) . . . . ?
C1 Pt2 Ru6 C14 5(2) . . . . ?
P3 Pt2 Ru6 C14 108.9(19) . . . . ?
Pt3 Pt2 Ru6 C14 -49.1(19) . . . . ?
Ru1 Pt2 Ru6 C14 -40.0(19) . . . . ?
Ru2 Pt2 Ru6 C14 -125.1(19) . . . . ?
Pt1 Pt2 Ru6 C14 -80.8(19) . . . . ?
C1 Pt2 Ru6 C200 88.4(11) . . . . ?
P3 Pt2 Ru6 C200 -168.0(8) . . . . ?
Pt3 Pt2 Ru6 C200 34.0(8) . . . . ?
Ru1 Pt2 Ru6 C200 43.1(7) . . . . ?
Ru2 Pt2 Ru6 C200 -41.9(7) . . . . ?
Pt1 Pt2 Ru6 C200 2.3(7) . . . . ?
C1 Pt2 Ru6 Ru5 58.3(8) . . . . ?
P3 Pt2 Ru6 Ru5 161.8(2) . . . . ?
Pt3 Pt2 Ru6 Ru5 3.82(16) . . . . ?
Ru1 Pt2 Ru6 Ru5 12.95(8) . . . . ?
Ru2 Pt2 Ru6 Ru5 -72.11(9) . . . . ?
Pt1 Pt2 Ru6 Ru5 -27.85(9) . . . . ?
C1 Pt2 Ru6 Ru1 45.3(8) . . . . ?
P3 Pt2 Ru6 Ru1 148.9(2) . . . . ?
Pt3 Pt2 Ru6 Ru1 -9.13(13) . . . . ?
Ru2 Pt2 Ru6 Ru1 -85.06(8) . . . . ?
Pt1 Pt2 Ru6 Ru1 -40.80(6) . . . . ?
C1 Pt2 Ru6 Ru4 121.6(8) . . . . ?
P3 Pt2 Ru6 Ru4 -134.8(2) . . . . ?
Pt3 Pt2 Ru6 Ru4 67.17(14) . . . . ?
Ru1 Pt2 Ru6 Ru4 76.30(9) . . . . ?
Ru2 Pt2 Ru6 Ru4 -8.76(8) . . . . ?
Pt1 Pt2 Ru6 Ru4 35.50(8) . . . . ?
C1 Pt2 Ru6 Ru2 130.4(8) . . . . ?
P3 Pt2 Ru6 Ru2 -126.1(2) . . . . ?
Pt3 Pt2 Ru6 Ru2 75.93(12) . . . . ?
Ru1 Pt2 Ru6 Ru2 85.06(8) . . . . ?
Pt1 Pt2 Ru6 Ru2 44.26(6) . . . . ?
C67 Pt5 Ru7 C69 6.6(17) . . . . ?
P7 Pt5 Ru7 C69 -5.9(14) . . . . ?
Pt6 Pt5 Ru7 C69 87.9(13) . . . . ?
Ru8 Pt5 Ru7 C69 -160.4(13) . . . . ?
Pt4 Pt5 Ru7 C69 135.1(13) . . . . ?
Ru12 Pt5 Ru7 C69 -94.3(13) . . . . ?
C67 Pt5 Ru7 C68 -89.1(14) . . . . ?
P7 Pt5 Ru7 C68 -101.6(9) . . . . ?
Pt6 Pt5 Ru7 C68 -7.8(9) . . . . ?
Ru8 Pt5 Ru7 C68 103.8(9) . . . . ?
Pt4 Pt5 Ru7 C68 39.3(9) . . . . ?
Ru12 Pt5 Ru7 C68 170.0(9) . . . . ?
P7 Pt5 Ru7 C67 -12.5(12) . . . . ?
Pt6 Pt5 Ru7 C67 81.3(11) . . . . ?
Ru8 Pt5 Ru7 C67 -167.1(11) . . . . ?
Pt4 Pt5 Ru7 C67 128.4(11) . . . . ?
Ru12 Pt5 Ru7 C67 -101.0(11) . . . . ?
C67 Pt5 Ru7 C300 142.5(13) . . . . ?
P7 Pt5 Ru7 C300 130.0(8) . . . . ?
Pt6 Pt5 Ru7 C300 -136.3(7) . . . . ?
Ru8 Pt5 Ru7 C300 -24.6(7) . . . . ?
Pt4 Pt5 Ru7 C300 -89.1(7) . . . . ?
Ru12 Pt5 Ru7 C300 41.5(7) . . . . ?
C67 Pt5 Ru7 Pt4 -128.4(11) . . . . ?
P7 Pt5 Ru7 Pt4 -140.9(4) . . . . ?
Pt6 Pt5 Ru7 Pt4 -47.13(4) . . . . ?
Ru8 Pt5 Ru7 Pt4 64.51(6) . . . . ?
Ru12 Pt5 Ru7 Pt4 130.64(7) . . . . ?
C67 Pt5 Ru7 Ru9 -178.3(11) . . . . ?
P7 Pt5 Ru7 Ru9 169.2(4) . . . . ?
Pt6 Pt5 Ru7 Ru9 -97.06(8) . . . . ?
Ru8 Pt5 Ru7 Ru9 14.57(9) . . . . ?
Pt4 Pt5 Ru7 Ru9 -49.93(8) . . . . ?
Ru12 Pt5 Ru7 Ru9 80.70(9) . . . . ?
C67 Pt5 Ru7 Ru12 101.0(11) . . . . ?
P7 Pt5 Ru7 Ru12 88.4(4) . . . . ?
Pt6 Pt5 Ru7 Ru12 -177.77(6) . . . . ?
Ru8 Pt5 Ru7 Ru12 -66.13(7) . . . . ?
Pt4 Pt5 Ru7 Ru12 -130.64(7) . . . . ?
C67 Pt5 Ru7 Ru11 113.0(11) . . . . ?
P7 Pt5 Ru7 Ru11 100.4(4) . . . . ?
Pt6 Pt5 Ru7 Ru11 -165.77(10) . . . . ?
Ru8 Pt5 Ru7 Ru11 -54.13(11) . . . . ?
Pt4 Pt5 Ru7 Ru11 -118.64(11) . . . . ?
Ru12 Pt5 Ru7 Ru11 12.00(9) . . . . ?
C67 Pt5 Ru7 Ru8 167.1(11) . . . . ?
P7 Pt5 Ru7 Ru8 154.6(4) . . . . ?
Pt6 Pt5 Ru7 Ru8 -111.64(6) . . . . ?
Pt4 Pt5 Ru7 Ru8 -64.51(6) . . . . ?
Ru12 Pt5 Ru7 Ru8 66.13(7) . . . . ?
C68 Pt4 Ru7 C69 -4.5(17) . . . . ?
P5 Pt4 Ru7 C69 11.6(14) . . . . ?
Pt6 Pt4 Ru7 C69 -84.0(14) . . . . ?
Ru8 Pt4 Ru7 C69 163.6(14) . . . . ?
Pt5 Pt4 Ru7 C69 -131.0(14) . . . . ?
Ru9 Pt4 Ru7 C69 97.3(14) . . . . ?
P5 Pt4 Ru7 C68 16.1(11) . . . . ?
Pt6 Pt4 Ru7 C68 -79.5(11) . . . . ?
Ru8 Pt4 Ru7 C68 168.1(11) . . . . ?
Pt5 Pt4 Ru7 C68 -126.5(11) . . . . ?
Ru9 Pt4 Ru7 C68 101.7(11) . . . . ?
C68 Pt4 Ru7 C67 88.8(14) . . . . ?
P5 Pt4 Ru7 C67 104.9(9) . . . . ?
Pt6 Pt4 Ru7 C67 9.3(9) . . . . ?
Ru8 Pt4 Ru7 C67 -103.1(9) . . . . ?
Pt5 Pt4 Ru7 C67 -37.7(9) . . . . ?
Ru9 Pt4 Ru7 C67 -169.5(9) . . . . ?
C68 Pt4 Ru7 C300 -142.4(13) . . . . ?
P5 Pt4 Ru7 C300 -126.4(8) . . . . ?
Pt6 Pt4 Ru7 C300 138.0(7) . . . . ?
Ru8 Pt4 Ru7 C300 25.6(7) . . . . ?
Pt5 Pt4 Ru7 C300 91.1(7) . . . . ?
Ru9 Pt4 Ru7 C300 -40.7(7) . . . . ?
C68 Pt4 Ru7 Pt5 126.5(11) . . . . ?
P5 Pt4 Ru7 Pt5 142.6(3) . . . . ?
Pt6 Pt4 Ru7 Pt5 46.97(4) . . . . ?
Ru8 Pt4 Ru7 Pt5 -65.43(6) . . . . ?
Ru9 Pt4 Ru7 Pt5 -131.78(7) . . . . ?
C68 Pt4 Ru7 Ru9 -101.7(11) . . . . ?
P5 Pt4 Ru7 Ru9 -85.7(3) . . . . ?
Pt6 Pt4 Ru7 Ru9 178.75(6) . . . . ?
Ru8 Pt4 Ru7 Ru9 66.35(7) . . . . ?
Pt5 Pt4 Ru7 Ru9 131.78(7) . . . . ?
C68 Pt4 Ru7 Ru12 176.5(11) . . . . ?
P5 Pt4 Ru7 Ru12 -167.4(3) . . . . ?
Pt6 Pt4 Ru7 Ru12 96.97(8) . . . . ?
Ru8 Pt4 Ru7 Ru12 -15.43(8) . . . . ?
Pt5 Pt4 Ru7 Ru12 50.00(7) . . . . ?
Ru9 Pt4 Ru7 Ru12 -81.78(9) . . . . ?
C68 Pt4 Ru7 Ru11 -115.6(11) . . . . ?
P5 Pt4 Ru7 Ru11 -99.5(4) . . . . ?
Pt6 Pt4 Ru7 Ru11 164.93(10) . . . . ?
Ru8 Pt4 Ru7 Ru11 52.53(10) . . . . ?
Pt5 Pt4 Ru7 Ru11 117.96(11) . . . . ?
Ru9 Pt4 Ru7 Ru11 -13.82(9) . . . . ?
C68 Pt4 Ru7 Ru8 -168.1(11) . . . . ?
P5 Pt4 Ru7 Ru8 -152.0(3) . . . . ?
Pt6 Pt4 Ru7 Ru8 112.40(6) . . . . ?
Pt5 Pt4 Ru7 Ru8 65.43(6) . . . . ?
Ru9 Pt4 Ru7 Ru8 -66.35(7) . . . . ?
C68 Pt4 Ru8 C71 125.8(13) . . . . ?
P5 Pt4 Ru8 C71 -80.0(10) . . . . ?
Pt6 Pt4 Ru8 C71 32.5(9) . . . . ?
Ru7 Pt4 Ru8 C71 116.5(9) . . . . ?
Pt5 Pt4 Ru8 C71 53.1(9) . . . . ?
Ru9 Pt4 Ru8 C71 180.0(9) . . . . ?
C68 Pt4 Ru8 C70 -148.4(13) . . . . ?
P5 Pt4 Ru8 C70 5.8(10) . . . . ?
Pt6 Pt4 Ru8 C70 118.2(9) . . . . ?
Ru7 Pt4 Ru8 C70 -157.7(9) . . . . ?
Pt5 Pt4 Ru8 C70 138.9(9) . . . . ?
Ru9 Pt4 Ru8 C70 -94.3(9) . . . . ?
C68 Pt4 Ru8 C300 -15.8(11) . . . . ?
P5 Pt4 Ru8 C300 138.4(7) . . . . ?
Pt6 Pt4 Ru8 C300 -109.1(7) . . . . ?
Ru7 Pt4 Ru8 C300 -25.1(7) . . . . ?
Pt5 Pt4 Ru8 C300 -88.5(7) . . . . ?
Ru9 Pt4 Ru8 C300 38.4(7) . . . . ?
C68 Pt4 Ru8 C72 -108(2) . . . . ?
P5 Pt4 Ru8 C72 46.4(18) . . . . ?
Pt6 Pt4 Ru8 C72 158.8(18) . . . . ?
Ru7 Pt4 Ru8 C72 -117.1(18) . . . . ?
Pt5 Pt4 Ru8 C72 179.5(18) . . . . ?
Ru9 Pt4 Ru8 C72 -53.7(18) . . . . ?
C68 Pt4 Ru8 Ru10 -44.5(9) . . . . ?
P5 Pt4 Ru8 Ru10 109.7(2) . . . . ?
Pt6 Pt4 Ru8 Ru10 -137.84(10) . . . . ?
Ru7 Pt4 Ru8 Ru10 -53.81(11) . . . . ?
Pt5 Pt4 Ru8 Ru10 -117.18(12) . . . . ?
Ru9 Pt4 Ru8 Ru10 9.67(10) . . . . ?
C68 Pt4 Ru8 Pt5 72.7(9) . . . . ?
P5 Pt4 Ru8 Pt5 -133.1(2) . . . . ?
Pt6 Pt4 Ru8 Pt5 -20.66(6) . . . . ?
Ru7 Pt4 Ru8 Pt5 63.37(6) . . . . ?
Ru9 Pt4 Ru8 Pt5 126.85(7) . . . . ?
C68 Pt4 Ru8 Ru12 24.0(9) . . . . ?
P5 Pt4 Ru8 Ru12 178.1(2) . . . . ?
Pt6 Pt4 Ru8 Ru12 -69.40(8) . . . . ?
Ru7 Pt4 Ru8 Ru12 14.63(8) . . . . ?
Pt5 Pt4 Ru8 Ru12 -48.74(7) . . . . ?
Ru9 Pt4 Ru8 Ru12 78.11(8) . . . . ?
C68 Pt4 Ru8 Ru9 -54.2(9) . . . . ?
P5 Pt4 Ru8 Ru9 100.0(2) . . . . ?
Pt6 Pt4 Ru8 Ru9 -147.51(6) . . . . ?
Ru7 Pt4 Ru8 Ru9 -63.48(7) . . . . ?
Pt5 Pt4 Ru8 Ru9 -126.85(7) . . . . ?
C68 Pt4 Ru8 Ru7 9.3(9) . . . . ?
P5 Pt4 Ru8 Ru7 163.5(2) . . . . ?
Pt6 Pt4 Ru8 Ru7 -84.03(6) . . . . ?
Pt5 Pt4 Ru8 Ru7 -63.37(6) . . . . ?
Ru9 Pt4 Ru8 Ru7 63.48(7) . . . . ?
C67 Pt5 Ru8 C71 158.5(13) . . . . ?
P7 Pt5 Ru8 C71 4.6(10) . . . . ?
Pt6 Pt5 Ru8 C71 -105.5(10) . . . . ?
Ru7 Pt5 Ru8 C71 169.2(10) . . . . ?
Pt4 Pt5 Ru8 C71 -126.2(10) . . . . ?
Ru12 Pt5 Ru8 C71 104.6(10) . . . . ?
C67 Pt5 Ru8 C70 -121.2(14) . . . . ?
P7 Pt5 Ru8 C70 84.8(11) . . . . ?
Pt6 Pt5 Ru8 C70 -25.3(10) . . . . ?
Ru7 Pt5 Ru8 C70 -110.6(10) . . . . ?
Pt4 Pt5 Ru8 C70 -46.0(10) . . . . ?
Ru12 Pt5 Ru8 C70 -175.2(10) . . . . ?
C67 Pt5 Ru8 C300 13.5(12) . . . . ?
P7 Pt5 Ru8 C300 -140.5(8) . . . . ?
Pt6 Pt5 Ru8 C300 109.4(7) . . . . ?
Ru7 Pt5 Ru8 C300 24.1(7) . . . . ?
Pt4 Pt5 Ru8 C300 88.7(7) . . . . ?
Ru12 Pt5 Ru8 C300 -40.5(7) . . . . ?
C67 Pt5 Ru8 C72 105.1(16) . . . . ?
P7 Pt5 Ru8 C72 -48.8(14) . . . . ?
Pt6 Pt5 Ru8 C72 -159.0(14) . . . . ?
Ru7 Pt5 Ru8 C72 115.8(14) . . . . ?
Pt4 Pt5 Ru8 C72 -179.6(14) . . . . ?
Ru12 Pt5 Ru8 C72 51.2(14) . . . . ?
C67 Pt5 Ru8 Pt4 -75.3(9) . . . . ?
P7 Pt5 Ru8 Pt4 130.8(3) . . . . ?
Pt6 Pt5 Ru8 Pt4 20.65(5) . . . . ?
Ru7 Pt5 Ru8 Pt4 -64.64(6) . . . . ?
Ru12 Pt5 Ru8 Pt4 -129.21(7) . . . . ?
C67 Pt5 Ru8 Ru10 43.5(9) . . . . ?
P7 Pt5 Ru8 Ru10 -110.5(3) . . . . ?
Pt6 Pt5 Ru8 Ru10 139.38(10) . . . . ?
Ru7 Pt5 Ru8 Ru10 54.10(11) . . . . ?
Pt4 Pt5 Ru8 Ru10 118.74(12) . . . . ?
Ru12 Pt5 Ru8 Ru10 -10.47(10) . . . . ?
C67 Pt5 Ru8 Ru12 53.9(9) . . . . ?
P7 Pt5 Ru8 Ru12 -100.0(3) . . . . ?
Pt6 Pt5 Ru8 Ru12 149.85(6) . . . . ?
Ru7 Pt5 Ru8 Ru12 64.57(7) . . . . ?
Pt4 Pt5 Ru8 Ru12 129.21(7) . . . . ?
C67 Pt5 Ru8 Ru9 -24.1(9) . . . . ?
P7 Pt5 Ru8 Ru9 -178.1(3) . . . . ?
Pt6 Pt5 Ru8 Ru9 71.80(9) . . . . ?
Ru7 Pt5 Ru8 Ru9 -13.48(8) . . . . ?
Pt4 Pt5 Ru8 Ru9 51.16(7) . . . . ?
Ru12 Pt5 Ru8 Ru9 -78.05(9) . . . . ?
C67 Pt5 Ru8 Ru7 -10.6(9) . . . . ?
P7 Pt5 Ru8 Ru7 -164.6(3) . . . . ?
Pt6 Pt5 Ru8 Ru7 85.28(6) . . . . ?
Pt4 Pt5 Ru8 Ru7 64.64(6) . . . . ?
Ru12 Pt5 Ru8 Ru7 -64.57(7) . . . . ?
C69 Ru7 Ru8 C71 122(3) . . . . ?
C68 Ru7 Ru8 C71 -101.5(14) . . . . ?
C67 Ru7 Ru8 C71 -1.7(14) . . . . ?
C300 Ru7 Ru8 C71 129.0(16) . . . . ?
Pt5 Ru7 Ru8 C71 -12.0(11) . . . . ?
Pt4 Ru7 Ru8 C71 -91.9(11) . . . . ?
Ru9 Ru7 Ru8 C71 -176.6(11) . . . . ?
Ru12 Ru7 Ru8 C71 71.5(11) . . . . ?
Ru11 Ru7 Ru8 C71 127.4(11) . . . . ?
C69 Ru7 Ru8 C70 -120(3) . . . . ?
C68 Ru7 Ru8 C70 15.6(14) . . . . ?
C67 Ru7 Ru8 C70 115.5(14) . . . . ?
C300 Ru7 Ru8 C70 -113.9(15) . . . . ?
Pt5 Ru7 Ru8 C70 105.2(10) . . . . ?
Pt4 Ru7 Ru8 C70 25.3(10) . . . . ?
Ru9 Ru7 Ru8 C70 -59.4(10) . . . . ?
Ru12 Ru7 Ru8 C70 -171.4(10) . . . . ?
Ru11 Ru7 Ru8 C70 -115.4(10) . . . . ?
C69 Ru7 Ru8 C300 -7(3) . . . . ?
C68 Ru7 Ru8 C300 129.5(14) . . . . ?
C67 Ru7 Ru8 C300 -130.7(14) . . . . ?
Pt5 Ru7 Ru8 C300 -141.0(11) . . . . ?
Pt4 Ru7 Ru8 C300 139.2(11) . . . . ?
Ru9 Ru7 Ru8 C300 54.5(11) . . . . ?
Ru12 Ru7 Ru8 C300 -57.5(11) . . . . ?
Ru11 Ru7 Ru8 C300 -1.6(11) . . . . ?
C69 Ru7 Ru8 C72 1(3) . . . . ?
C68 Ru7 Ru8 C72 137.4(14) . . . . ?
C67 Ru7 Ru8 C72 -122.8(14) . . . . ?
C300 Ru7 Ru8 C72 7.9(16) . . . . ?
Pt5 Ru7 Ru8 C72 -133.1(11) . . . . ?
Pt4 Ru7 Ru8 C72 147.0(11) . . . . ?
Ru9 Ru7 Ru8 C72 62.4(11) . . . . ?
Ru12 Ru7 Ru8 C72 -49.6(11) . . . . ?
Ru11 Ru7 Ru8 C72 6.3(11) . . . . ?
C69 Ru7 Ru8 Pt4 -146(3) . . . . ?
C68 Ru7 Ru8 Pt4 -9.6(9) . . . . ?
C67 Ru7 Ru8 Pt4 90.2(9) . . . . ?
C300 Ru7 Ru8 Pt4 -139.2(11) . . . . ?
Pt5 Ru7 Ru8 Pt4 79.87(6) . . . . ?
Ru9 Ru7 Ru8 Pt4 -84.68(7) . . . . ?
Ru12 Ru7 Ru8 Pt4 163.36(8) . . . . ?
Ru11 Ru7 Ru8 Pt4 -140.72(8) . . . . ?
C69 Ru7 Ru8 Ru10 -5(3) . . . . ?
C68 Ru7 Ru8 Ru10 130.9(9) . . . . ?
C67 Ru7 Ru8 Ru10 -129.3(9) . . . . ?
C300 Ru7 Ru8 Ru10 1.3(11) . . . . ?
Pt5 Ru7 Ru8 Ru10 -139.63(9) . . . . ?
Pt4 Ru7 Ru8 Ru10 140.50(9) . . . . ?
Ru9 Ru7 Ru8 Ru10 55.82(8) . . . . ?
Ru12 Ru7 Ru8 Ru10 -56.14(8) . . . . ?
Ru11 Ru7 Ru8 Ru10 -0.22(9) . . . . ?
C69 Ru7 Ru8 Pt5 134(3) . . . . ?
C68 Ru7 Ru8 Pt5 -89.5(9) . . . . ?
C67 Ru7 Ru8 Pt5 10.3(9) . . . . ?
C300 Ru7 Ru8 Pt5 141.0(11) . . . . ?
Pt4 Ru7 Ru8 Pt5 -79.87(6) . . . . ?
Ru9 Ru7 Ru8 Pt5 -164.55(9) . . . . ?
Ru12 Ru7 Ru8 Pt5 83.49(7) . . . . ?
Ru11 Ru7 Ru8 Pt5 139.41(9) . . . . ?
C69 Ru7 Ru8 Ru12 51(3) . . . . ?
C68 Ru7 Ru8 Ru12 -173.0(9) . . . . ?
C67 Ru7 Ru8 Ru12 -73.2(9) . . . . ?
C300 Ru7 Ru8 Ru12 57.5(11) . . . . ?
Pt5 Ru7 Ru8 Ru12 -83.49(7) . . . . ?
Pt4 Ru7 Ru8 Ru12 -163.36(8) . . . . ?
Ru9 Ru7 Ru8 Ru12 111.96(9) . . . . ?
Ru11 Ru7 Ru8 Ru12 55.92(8) . . . . ?
C69 Ru7 Ru8 Ru9 -61(3) . . . . ?
C68 Ru7 Ru8 Ru9 75.0(9) . . . . ?
C67 Ru7 Ru8 Ru9 174.9(9) . . . . ?
C300 Ru7 Ru8 Ru9 -54.5(11) . . . . ?
Pt5 Ru7 Ru8 Ru9 164.55(9) . . . . ?
Pt4 Ru7 Ru8 Ru9 84.68(7) . . . . ?
Ru12 Ru7 Ru8 Ru9 -111.96(9) . . . . ?
Ru11 Ru7 Ru8 Ru9 -56.04(8) . . . . ?
C69 Ru7 Ru9 C73 -163(3) . . . . ?
C68 Ru7 Ru9 C73 -77(3) . . . . ?
C67 Ru7 Ru9 C73 16(4) . . . . ?
C300 Ru7 Ru9 C73 85(3) . . . . ?
Pt5 Ru7 Ru9 C73 20(3) . . . . ?
Pt4 Ru7 Ru9 C73 -27(3) . . . . ?
Ru12 Ru7 Ru9 C73 87(3) . . . . ?
Ru11 Ru7 Ru9 C73 140(3) . . . . ?
Ru8 Ru7 Ru9 C73 34(3) . . . . ?
C69 Ru7 Ru9 C74 -68.9(13) . . . . ?
C68 Ru7 Ru9 C74 17.3(13) . . . . ?
C67 Ru7 Ru9 C74 110(3) . . . . ?
C300 Ru7 Ru9 C74 179.0(14) . . . . ?
Pt5 Ru7 Ru9 C74 114.8(9) . . . . ?
Pt4 Ru7 Ru9 C74 67.3(9) . . . . ?
Ru12 Ru7 Ru9 C74 -178.5(9) . . . . ?
Ru11 Ru7 Ru9 C74 -125.5(9) . . . . ?
Ru8 Ru7 Ru9 C74 128.9(9) . . . . ?
C69 Ru7 Ru9 C75 23.0(13) . . . . ?
C68 Ru7 Ru9 C75 109.3(12) . . . . ?
C67 Ru7 Ru9 C75 -158(3) . . . . ?
C300 Ru7 Ru9 C75 -89.1(14) . . . . ?
Pt5 Ru7 Ru9 C75 -153.3(9) . . . . ?
Pt4 Ru7 Ru9 C75 159.2(9) . . . . ?
Ru12 Ru7 Ru9 C75 -86.6(9) . . . . ?
Ru11 Ru7 Ru9 C75 -33.5(9) . . . . ?
Ru8 Ru7 Ru9 C75 -139.2(9) . . . . ?
C69 Ru7 Ru9 C300 112.1(14) . . . . ?
C68 Ru7 Ru9 C300 -161.6(14) . . . . ?
C67 Ru7 Ru9 C300 -69(3) . . . . ?
Pt5 Ru7 Ru9 C300 -64.2(11) . . . . ?
Pt4 Ru7 Ru9 C300 -111.7(11) . . . . ?
Ru12 Ru7 Ru9 C300 2.5(11) . . . . ?
Ru11 Ru7 Ru9 C300 55.5(11) . . . . ?
Ru8 Ru7 Ru9 C300 -50.1(11) . . . . ?
C69 Ru7 Ru9 Ru11 56.6(10) . . . . ?
C68 Ru7 Ru9 Ru11 142.9(9) . . . . ?
C67 Ru7 Ru9 Ru11 -125(3) . . . . ?
C300 Ru7 Ru9 Ru11 -55.5(11) . . . . ?
Pt5 Ru7 Ru9 Ru11 -119.71(10) . . . . ?
Pt4 Ru7 Ru9 Ru11 -167.21(9) . . . . ?
Ru12 Ru7 Ru9 Ru11 -53.04(8) . . . . ?
Ru8 Ru7 Ru9 Ru11 -105.63(9) . . . . ?
C69 Ru7 Ru9 Ru10 111.0(10) . . . . ?
C68 Ru7 Ru9 Ru10 -162.7(9) . . . . ?
C67 Ru7 Ru9 Ru10 -70(3) . . . . ?
C300 Ru7 Ru9 Ru10 -1.0(11) . . . . ?
Pt5 Ru7 Ru9 Ru10 -65.24(10) . . . . ?
Pt4 Ru7 Ru9 Ru10 -112.74(8) . . . . ?
Ru12 Ru7 Ru9 Ru10 1.43(9) . . . . ?
Ru11 Ru7 Ru9 Ru10 54.47(8) . . . . ?
Ru8 Ru7 Ru9 Ru10 -51.16(8) . . . . ?
C69 Ru7 Ru9 Ru8 162.2(10) . . . . ?
C68 Ru7 Ru9 Ru8 -111.5(9) . . . . ?
C67 Ru7 Ru9 Ru8 -19(3) . . . . ?
C300 Ru7 Ru9 Ru8 50.1(11) . . . . ?
Pt5 Ru7 Ru9 Ru8 -14.09(8) . . . . ?
Pt4 Ru7 Ru9 Ru8 -61.59(6) . . . . ?
Ru12 Ru7 Ru9 Ru8 52.59(8) . . . . ?
Ru11 Ru7 Ru9 Ru8 105.63(9) . . . . ?
C69 Ru7 Ru9 Pt4 -136.2(10) . . . . ?
C68 Ru7 Ru9 Pt4 -49.9(9) . . . . ?
C67 Ru7 Ru9 Pt4 43(3) . . . . ?
C300 Ru7 Ru9 Pt4 111.7(11) . . . . ?
Pt5 Ru7 Ru9 Pt4 47.50(7) . . . . ?
Ru12 Ru7 Ru9 Pt4 114.17(8) . . . . ?
Ru11 Ru7 Ru9 Pt4 167.21(9) . . . . ?
Ru8 Ru7 Ru9 Pt4 61.59(6) . . . . ?
C71 Ru8 Ru9 C73 -109(16) . . . . ?
C70 Ru8 Ru9 C73 -36.7(13) . . . . ?
C300 Ru8 Ru9 C73 138.5(14) . . . . ?
C72 Ru8 Ru9 C73 50.5(12) . . . . ?
Pt4 Ru8 Ru9 C73 -108.3(9) . . . . ?
Ru10 Ru8 Ru9 C73 80.4(9) . . . . ?
Pt5 Ru8 Ru9 C73 -157.0(9) . . . . ?
Ru12 Ru8 Ru9 C73 139.3(9) . . . . ?
Ru7 Ru8 Ru9 C73 -170.1(9) . . . . ?
C71 Ru8 Ru9 C74 -13(16) . . . . ?
C70 Ru8 Ru9 C74 59.3(14) . . . . ?
C300 Ru8 Ru9 C74 -125.5(15) . . . . ?
C72 Ru8 Ru9 C74 146.5(14) . . . . ?
Pt4 Ru8 Ru9 C74 -12.3(11) . . . . ?
Ru10 Ru8 Ru9 C74 176.4(11) . . . . ?
Pt5 Ru8 Ru9 C74 -61.0(11) . . . . ?
Ru12 Ru8 Ru9 C74 -124.7(11) . . . . ?
Ru7 Ru8 Ru9 C74 -74.1(11) . . . . ?
C71 Ru8 Ru9 C75 136(16) . . . . ?
C70 Ru8 Ru9 C75 -152.5(15) . . . . ?
C300 Ru8 Ru9 C75 22.7(16) . . . . ?
C72 Ru8 Ru9 C75 -65.3(15) . . . . ?
Pt4 Ru8 Ru9 C75 135.9(12) . . . . ?
Ru10 Ru8 Ru9 C75 -35.4(12) . . . . ?
Pt5 Ru8 Ru9 C75 87.2(12) . . . . ?
Ru12 Ru8 Ru9 C75 23.5(12) . . . . ?
Ru7 Ru8 Ru9 C75 74.1(12) . . . . ?
C71 Ru8 Ru9 C300 113(16) . . . . ?
C70 Ru8 Ru9 C300 -175.2(13) . . . . ?
C72 Ru8 Ru9 C300 -88.0(13) . . . . ?
Pt4 Ru8 Ru9 C300 113.2(10) . . . . ?
Ru10 Ru8 Ru9 C300 -58.1(10) . . . . ?
Pt5 Ru8 Ru9 C300 64.5(10) . . . . ?
Ru12 Ru8 Ru9 C300 0.8(10) . . . . ?
Ru7 Ru8 Ru9 C300 51.4(10) . . . . ?
C71 Ru8 Ru9 Ru11 119(16) . . . . ?
C70 Ru8 Ru9 Ru11 -169.2(9) . . . . ?
C300 Ru8 Ru9 Ru11 6.0(10) . . . . ?
C72 Ru8 Ru9 Ru11 -82.0(8) . . . . ?
Pt4 Ru8 Ru9 Ru11 119.17(8) . . . . ?
Ru10 Ru8 Ru9 Ru11 -52.15(8) . . . . ?
Pt5 Ru8 Ru9 Ru11 70.47(9) . . . . ?
Ru12 Ru8 Ru9 Ru11 6.75(8) . . . . ?
Ru7 Ru8 Ru9 Ru11 57.34(8) . . . . ?
C71 Ru8 Ru9 Ru7 62(16) . . . . ?
C70 Ru8 Ru9 Ru7 133.4(9) . . . . ?
C300 Ru8 Ru9 Ru7 -51.4(10) . . . . ?
C72 Ru8 Ru9 Ru7 -139.4(8) . . . . ?
Pt4 Ru8 Ru9 Ru7 61.83(6) . . . . ?
Ru10 Ru8 Ru9 Ru7 -109.49(9) . . . . ?
Pt5 Ru8 Ru9 Ru7 13.13(8) . . . . ?
Ru12 Ru8 Ru9 Ru7 -50.59(7) . . . . ?
C71 Ru8 Ru9 Ru10 171(16) . . . . ?
C70 Ru8 Ru9 Ru10 -117.1(9) . . . . ?
C300 Ru8 Ru9 Ru10 58.1(10) . . . . ?
C72 Ru8 Ru9 Ru10 -29.9(8) . . . . ?
Pt4 Ru8 Ru9 Ru10 171.32(9) . . . . ?
Pt5 Ru8 Ru9 Ru10 122.62(10) . . . . ?
Ru12 Ru8 Ru9 Ru10 58.90(8) . . . . ?
Ru7 Ru8 Ru9 Ru10 109.49(9) . . . . ?
C71 Ru8 Ru9 Pt4 0(16) . . . . ?
C70 Ru8 Ru9 Pt4 71.6(9) . . . . ?
C300 Ru8 Ru9 Pt4 -113.2(10) . . . . ?
C72 Ru8 Ru9 Pt4 158.8(8) . . . . ?
Ru10 Ru8 Ru9 Pt4 -171.32(9) . . . . ?
Pt5 Ru8 Ru9 Pt4 -48.70(6) . . . . ?
Ru12 Ru8 Ru9 Pt4 -112.42(7) . . . . ?
Ru7 Ru8 Ru9 Pt4 -61.83(6) . . . . ?
C68 Pt4 Ru9 C73 -142.0(13) . . . . ?
P5 Pt4 Ru9 C73 -38.1(10) . . . . ?
Pt6 Pt4 Ru9 C73 169.1(10) . . . . ?
Ru7 Pt4 Ru9 C73 171.6(10) . . . . ?
Ru8 Pt4 Ru9 C73 87.9(10) . . . . ?
Pt5 Pt4 Ru9 C73 132.0(10) . . . . ?
C68 Pt4 Ru9 C74 -60.1(12) . . . . ?
P5 Pt4 Ru9 C74 43.7(9) . . . . ?
Pt6 Pt4 Ru9 C74 -109.0(9) . . . . ?
Ru7 Pt4 Ru9 C74 -106.6(9) . . . . ?
Ru8 Pt4 Ru9 C74 169.7(9) . . . . ?
Pt5 Pt4 Ru9 C74 -146.2(9) . . . . ?
C68 Pt4 Ru9 C75 7.4(18) . . . . ?
P5 Pt4 Ru9 C75 111.3(16) . . . . ?
Pt6 Pt4 Ru9 C75 -41.5(16) . . . . ?
Ru7 Pt4 Ru9 C75 -39.0(15) . . . . ?
Ru8 Pt4 Ru9 C75 -122.8(16) . . . . ?
Pt5 Pt4 Ru9 C75 -78.7(16) . . . . ?
C68 Pt4 Ru9 C300 89.1(11) . . . . ?
P5 Pt4 Ru9 C300 -167.1(8) . . . . ?
Pt6 Pt4 Ru9 C300 40.1(8) . . . . ?
Ru7 Pt4 Ru9 C300 42.6(8) . . . . ?
Ru8 Pt4 Ru9 C300 -41.1(8) . . . . ?
Pt5 Pt4 Ru9 C300 3.0(8) . . . . ?
C68 Pt4 Ru9 Ru11 58.6(8) . . . . ?
P5 Pt4 Ru9 Ru11 162.44(19) . . . . ?
Pt6 Pt4 Ru9 Ru11 9.66(16) . . . . ?
Ru7 Pt4 Ru9 Ru11 12.14(8) . . . . ?
Ru8 Pt4 Ru9 Ru11 -71.61(9) . . . . ?
Pt5 Pt4 Ru9 Ru11 -27.48(9) . . . . ?
C68 Pt4 Ru9 Ru7 46.4(8) . . . . ?
P5 Pt4 Ru9 Ru7 150.30(18) . . . . ?
Pt6 Pt4 Ru9 Ru7 -2.47(12) . . . . ?
Ru8 Pt4 Ru9 Ru7 -83.74(8) . . . . ?
Pt5 Pt4 Ru9 Ru7 -39.62(6) . . . . ?
C68 Pt4 Ru9 Ru10 122.6(8) . . . . ?
P5 Pt4 Ru9 Ru10 -133.50(19) . . . . ?
Pt6 Pt4 Ru9 Ru10 73.72(13) . . . . ?
Ru7 Pt4 Ru9 Ru10 76.20(9) . . . . ?
Ru8 Pt4 Ru9 Ru10 -7.54(8) . . . . ?
Pt5 Pt4 Ru9 Ru10 36.58(8) . . . . ?
C68 Pt4 Ru9 Ru8 130.2(8) . . . . ?
P5 Pt4 Ru9 Ru8 -125.96(18) . . . . ?
Pt6 Pt4 Ru9 Ru8 81.27(12) . . . . ?
Ru7 Pt4 Ru9 Ru8 83.74(8) . . . . ?
Pt5 Pt4 Ru9 Ru8 44.12(6) . . . . ?
C71 Ru8 Ru10 C77 -12.8(16) . . . . ?
C70 Ru8 Ru10 C77 -120.1(15) . . . . ?
C300 Ru8 Ru10 C77 116.3(15) . . . . ?
C72 Ru8 Ru10 C77 -58.1(16) . . . . ?
Pt4 Ru8 Ru10 C77 156.4(12) . . . . ?
Pt5 Ru8 Ru10 C77 74.2(12) . . . . ?
Ru12 Ru8 Ru10 C77 63.3(12) . . . . ?
Ru9 Ru8 Ru10 C77 166.6(12) . . . . ?
Ru7 Ru8 Ru10 C77 115.1(12) . . . . ?
C71 Ru8 Ru10 C76 108.7(15) . . . . ?
C70 Ru8 Ru10 C76 1.4(14) . . . . ?
C300 Ru8 Ru10 C76 -122.2(14) . . . . ?
C72 Ru8 Ru10 C76 63.4(15) . . . . ?
Pt4 Ru8 Ru10 C76 -82.1(11) . . . . ?
Pt5 Ru8 Ru10 C76 -164.3(11) . . . . ?
Ru12 Ru8 Ru10 C76 -175.2(11) . . . . ?
Ru9 Ru8 Ru10 C76 -71.9(11) . . . . ?
Ru7 Ru8 Ru10 C76 -123.4(11) . . . . ?
C71 Ru8 Ru10 C72 45.3(15) . . . . ?
C70 Ru8 Ru10 C72 -62.0(15) . . . . ?
C300 Ru8 Ru10 C72 174.4(15) . . . . ?
Pt4 Ru8 Ru10 C72 -145.5(11) . . . . ?
Pt5 Ru8 Ru10 C72 132.3(11) . . . . ?
Ru12 Ru8 Ru10 C72 121.4(11) . . . . ?
Ru9 Ru8 Ru10 C72 -135.3(11) . . . . ?
Ru7 Ru8 Ru10 C72 173.2(11) . . . . ?
C71 Ru8 Ru10 C300 -129.1(14) . . . . ?
C70 Ru8 Ru10 C300 123.6(14) . . . . ?
C72 Ru8 Ru10 C300 -174.4(15) . . . . ?
Pt4 Ru8 Ru10 C300 40.1(10) . . . . ?
Pt5 Ru8 Ru10 C300 -42.1(10) . . . . ?
Ru12 Ru8 Ru10 C300 -53.0(10) . . . . ?
Ru9 Ru8 Ru10 C300 50.3(10) . . . . ?
Ru7 Ru8 Ru10 C300 -1.2(10) . . . . ?
C71 Ru8 Ru10 Ru11 -127.7(10) . . . . ?
C70 Ru8 Ru10 Ru11 125.0(9) . . . . ?
C300 Ru8 Ru10 Ru11 1.4(10) . . . . ?
C72 Ru8 Ru10 Ru11 -173.0(11) . . . . ?
Pt4 Ru8 Ru10 Ru11 41.50(13) . . . . ?
Pt5 Ru8 Ru10 Ru11 -40.70(13) . . . . ?
Ru12 Ru8 Ru10 Ru11 -51.61(8) . . . . ?
Ru9 Ru8 Ru10 Ru11 51.68(8) . . . . ?
Ru7 Ru8 Ru10 Ru11 0.22(9) . . . . ?
C71 Ru8 Ru10 Ru12 -76.1(10) . . . . ?
C70 Ru8 Ru10 Ru12 176.6(9) . . . . ?
C300 Ru8 Ru10 Ru12 53.0(10) . . . . ?
C72 Ru8 Ru10 Ru12 -121.4(11) . . . . ?
Pt4 Ru8 Ru10 Ru12 93.11(11) . . . . ?
Pt5 Ru8 Ru10 Ru12 10.91(10) . . . . ?
Ru9 Ru8 Ru10 Ru12 103.30(8) . . . . ?
Ru7 Ru8 Ru10 Ru12 51.83(7) . . . . ?
C71 Ru8 Ru10 Ru9 -179.4(10) . . . . ?
C70 Ru8 Ru10 Ru9 73.3(9) . . . . ?
C300 Ru8 Ru10 Ru9 -50.3(10) . . . . ?
C72 Ru8 Ru10 Ru9 135.3(11) . . . . ?
Pt4 Ru8 Ru10 Ru9 -10.18(10) . . . . ?
Pt5 Ru8 Ru10 Ru9 -92.39(11) . . . . ?
Ru12 Ru8 Ru10 Ru9 -103.30(8) . . . . ?
Ru7 Ru8 Ru10 Ru9 -51.46(7) . . . . ?
C73 Ru9 Ru10 C77 109(3) . . . . ?
C74 Ru9 Ru10 C77 92(16) . . . . ?
C75 Ru9 Ru10 C77 11(3) . . . . ?
C300 Ru9 Ru10 C77 -89(3) . . . . ?
Ru11 Ru9 Ru10 C77 -33(3) . . . . ?
Ru7 Ru9 Ru10 C77 -88(3) . . . . ?
Ru8 Ru9 Ru10 C77 -146(3) . . . . ?
Pt4 Ru9 Ru10 C77 -139(3) . . . . ?
C73 Ru9 Ru10 C76 21.1(13) . . . . ?
C74 Ru9 Ru10 C76 3(15) . . . . ?
C75 Ru9 Ru10 C76 -77.5(12) . . . . ?
C300 Ru9 Ru10 C76 -177.3(14) . . . . ?
Ru11 Ru9 Ru10 C76 -120.7(9) . . . . ?
Ru7 Ru9 Ru10 C76 -176.2(9) . . . . ?
Ru8 Ru9 Ru10 C76 125.4(9) . . . . ?
Pt4 Ru9 Ru10 C76 132.7(9) . . . . ?
C73 Ru9 Ru10 C72 -71.0(13) . . . . ?
C74 Ru9 Ru10 C72 -89(15) . . . . ?
C75 Ru9 Ru10 C72 -169.6(12) . . . . ?
C300 Ru9 Ru10 C72 90.6(14) . . . . ?
Ru11 Ru9 Ru10 C72 147.2(9) . . . . ?
Ru7 Ru9 Ru10 C72 91.7(9) . . . . ?
Ru8 Ru9 Ru10 C72 33.4(9) . . . . ?
Pt4 Ru9 Ru10 C72 40.7(9) . . . . ?
C73 Ru9 Ru10 C300 -161.6(14) . . . . ?
C74 Ru9 Ru10 C300 -179(100) . . . . ?
C75 Ru9 Ru10 C300 99.8(13) . . . . ?
Ru11 Ru9 Ru10 C300 56.6(11) . . . . ?
Ru7 Ru9 Ru10 C300 1.1(11) . . . . ?
Ru8 Ru9 Ru10 C300 -57.3(11) . . . . ?
Pt4 Ru9 Ru10 C300 -50.0(11) . . . . ?
C73 Ru9 Ru10 Ru8 -104.4(9) . . . . ?
C74 Ru9 Ru10 Ru8 -122(15) . . . . ?
C75 Ru9 Ru10 Ru8 157.1(8) . . . . ?
C300 Ru9 Ru10 Ru8 57.3(11) . . . . ?
Ru11 Ru9 Ru10 Ru8 113.83(9) . . . . ?
Ru7 Ru9 Ru10 Ru8 58.32(8) . . . . ?
Pt4 Ru9 Ru10 Ru8 7.29(7) . . . . ?
C73 Ru9 Ru10 Ru11 141.8(9) . . . . ?
C74 Ru9 Ru10 Ru11 124(15) . . . . ?
C75 Ru9 Ru10 Ru11 43.2(8) . . . . ?
C300 Ru9 Ru10 Ru11 -56.6(11) . . . . ?
Ru7 Ru9 Ru10 Ru11 -55.51(8) . . . . ?
Ru8 Ru9 Ru10 Ru11 -113.83(9) . . . . ?
Pt4 Ru9 Ru10 Ru11 -106.54(9) . . . . ?
C73 Ru9 Ru10 Ru12 -164.1(9) . . . . ?
C74 Ru9 Ru10 Ru12 178(100) . . . . ?
C75 Ru9 Ru10 Ru12 97.4(8) . . . . ?
C300 Ru9 Ru10 Ru12 -2.5(11) . . . . ?
Ru11 Ru9 Ru10 Ru12 54.11(8) . . . . ?
Ru7 Ru9 Ru10 Ru12 -1.40(9) . . . . ?
Ru8 Ru9 Ru10 Ru12 -59.72(8) . . . . ?
Pt4 Ru9 Ru10 Ru12 -52.43(9) . . . . ?
C73 Ru9 Ru11 C78 106.9(17) . . . . ?
C74 Ru9 Ru11 C78 -14.1(16) . . . . ?
C75 Ru9 Ru11 C78 46.3(16) . . . . ?
C300 Ru9 Ru11 C78 -142.6(16) . . . . ?
Ru7 Ru9 Ru11 C78 -88.0(12) . . . . ?
Ru10 Ru9 Ru11 C78 162.5(12) . . . . ?
Ru8 Ru9 Ru11 C78 -148.4(12) . . . . ?
Pt4 Ru9 Ru11 C78 -99.1(12) . . . . ?
C73 Ru9 Ru11 C79 0.5(16) . . . . ?
C74 Ru9 Ru11 C79 -120.4(14) . . . . ?
C75 Ru9 Ru11 C79 -60.0(15) . . . . ?
C300 Ru9 Ru11 C79 111.1(14) . . . . ?
Ru7 Ru9 Ru11 C79 165.7(10) . . . . ?
Ru10 Ru9 Ru11 C79 56.2(10) . . . . ?
Ru8 Ru9 Ru11 C79 105.3(10) . . . . ?
Pt4 Ru9 Ru11 C79 154.6(10) . . . . ?
C73 Ru9 Ru11 C300 -110.6(16) . . . . ?
C74 Ru9 Ru11 C300 128.5(15) . . . . ?
C75 Ru9 Ru11 C300 -171.1(15) . . . . ?
Ru7 Ru9 Ru11 C300 54.6(10) . . . . ?
Ru10 Ru9 Ru11 C300 -54.9(10) . . . . ?
Ru8 Ru9 Ru11 C300 -5.8(10) . . . . ?
Pt4 Ru9 Ru11 C300 43.5(10) . . . . ?
C73 Ru9 Ru11 C75 60.5(16) . . . . ?
C74 Ru9 Ru11 C75 -60.4(15) . . . . ?
C300 Ru9 Ru11 C75 171.1(15) . . . . ?
Ru7 Ru9 Ru11 C75 -134.3(11) . . . . ?
Ru10 Ru9 Ru11 C75 116.2(11) . . . . ?
Ru8 Ru9 Ru11 C75 165.3(11) . . . . ?
Pt4 Ru9 Ru11 C75 -145.4(11) . . . . ?
C73 Ru9 Ru11 C80 -107.7(16) . . . . ?
C74 Ru9 Ru11 C80 131.3(15) . . . . ?
C75 Ru9 Ru11 C80 -168.3(15) . . . . ?
C300 Ru9 Ru11 C80 2.8(15) . . . . ?
Ru7 Ru9 Ru11 C80 57.4(11) . . . . ?
Ru10 Ru9 Ru11 C80 -52.1(11) . . . . ?
Ru8 Ru9 Ru11 C80 -3.0(11) . . . . ?
Pt4 Ru9 Ru11 C80 46.3(11) . . . . ?
C73 Ru9 Ru11 Ru12 -111.8(12) . . . . ?
C74 Ru9 Ru11 Ru12 127.3(11) . . . . ?
C75 Ru9 Ru11 Ru12 -172.3(11) . . . . ?
C300 Ru9 Ru11 Ru12 -1.2(10) . . . . ?
Ru7 Ru9 Ru11 Ru12 53.40(8) . . . . ?
Ru10 Ru9 Ru11 Ru12 -56.07(8) . . . . ?
Ru8 Ru9 Ru11 Ru12 -6.98(8) . . . . ?
Pt4 Ru9 Ru11 Ru12 42.30(10) . . . . ?
C73 Ru9 Ru11 Ru10 -55.7(12) . . . . ?
C74 Ru9 Ru11 Ru10 -176.6(11) . . . . ?
C75 Ru9 Ru11 Ru10 -116.2(11) . . . . ?
C300 Ru9 Ru11 Ru10 54.9(10) . . . . ?
Ru7 Ru9 Ru11 Ru10 109.47(9) . . . . ?
Ru8 Ru9 Ru11 Ru10 49.09(7) . . . . ?
Pt4 Ru9 Ru11 Ru10 98.37(9) . . . . ?
C73 Ru9 Ru11 Ru7 -165.2(12) . . . . ?
C74 Ru9 Ru11 Ru7 73.9(11) . . . . ?
C75 Ru9 Ru11 Ru7 134.3(11) . . . . ?
C300 Ru9 Ru11 Ru7 -54.6(10) . . . . ?
Ru10 Ru9 Ru11 Ru7 -109.47(9) . . . . ?
Ru8 Ru9 Ru11 Ru7 -60.38(7) . . . . ?
Pt4 Ru9 Ru11 Ru7 -11.10(7) . . . . ?
C77 Ru10 Ru11 C78 38(3) . . . . ?
C76 Ru10 Ru11 C78 -60(3) . . . . ?
C72 Ru10 Ru11 C78 164(3) . . . . ?
C300 Ru10 Ru11 C78 174(3) . . . . ?
Ru8 Ru10 Ru11 C78 173(3) . . . . ?
Ru12 Ru10 Ru11 C78 119(3) . . . . ?
Ru9 Ru10 Ru11 C78 -132(3) . . . . ?
C77 Ru10 Ru11 C79 44.6(13) . . . . ?
C76 Ru10 Ru11 C79 -52.6(14) . . . . ?
C72 Ru10 Ru11 C79 170.8(18) . . . . ?
C300 Ru10 Ru11 C79 -178.6(14) . . . . ?
Ru8 Ru10 Ru11 C79 179.9(10) . . . . ?
Ru12 Ru10 Ru11 C79 125.6(10) . . . . ?
Ru9 Ru10 Ru11 C79 -125.3(10) . . . . ?
C77 Ru10 Ru11 C300 -136.7(14) . . . . ?
C76 Ru10 Ru11 C300 126.1(14) . . . . ?
C72 Ru10 Ru11 C300 -10.5(18) . . . . ?
Ru8 Ru10 Ru11 C300 -1.5(10) . . . . ?
Ru12 Ru10 Ru11 C300 -55.7(10) . . . . ?
Ru9 Ru10 Ru11 C300 53.3(10) . . . . ?
C77 Ru10 Ru11 C75 130.9(12) . . . . ?
C76 Ru10 Ru11 C75 33.7(13) . . . . ?
C72 Ru10 Ru11 C75 -102.9(17) . . . . ?
C300 Ru10 Ru11 C75 -92.4(13) . . . . ?
Ru8 Ru10 Ru11 C75 -93.8(8) . . . . ?
Ru12 Ru10 Ru11 C75 -148.1(8) . . . . ?
Ru9 Ru10 Ru11 C75 -39.0(8) . . . . ?
C77 Ru10 Ru11 C80 -43.2(12) . . . . ?
C76 Ru10 Ru11 C80 -140.4(13) . . . . ?
C72 Ru10 Ru11 C80 83.0(17) . . . . ?
C300 Ru10 Ru11 C80 93.5(13) . . . . ?
Ru8 Ru10 Ru11 C80 92.1(8) . . . . ?
Ru12 Ru10 Ru11 C80 37.8(8) . . . . ?
Ru9 Ru10 Ru11 C80 146.8(8) . . . . ?
C77 Ru10 Ru11 Ru9 169.9(9) . . . . ?
C76 Ru10 Ru11 Ru9 72.7(10) . . . . ?
C72 Ru10 Ru11 Ru9 -63.9(15) . . . . ?
C300 Ru10 Ru11 Ru9 -53.3(10) . . . . ?
Ru8 Ru10 Ru11 Ru9 -54.78(8) . . . . ?
Ru12 Ru10 Ru11 Ru9 -109.04(9) . . . . ?
C77 Ru10 Ru11 Ru12 -81.0(9) . . . . ?
C76 Ru10 Ru11 Ru12 -178.2(10) . . . . ?
C72 Ru10 Ru11 Ru12 45.2(15) . . . . ?
C300 Ru10 Ru11 Ru12 55.7(10) . . . . ?
Ru8 Ru10 Ru11 Ru12 54.26(8) . . . . ?
Ru9 Ru10 Ru11 Ru12 109.04(9) . . . . ?
C77 Ru10 Ru11 Ru7 -135.5(9) . . . . ?
C76 Ru10 Ru11 Ru7 127.3(10) . . . . ?
C72 Ru10 Ru11 Ru7 -9.3(15) . . . . ?
C300 Ru10 Ru11 Ru7 1.2(10) . . . . ?
Ru8 Ru10 Ru11 Ru7 -0.24(9) . . . . ?
Ru12 Ru10 Ru11 Ru7 -54.49(8) . . . . ?
Ru9 Ru10 Ru11 Ru7 54.55(7) . . . . ?
C69 Ru7 Ru11 C78 0.8(14) . . . . ?
C68 Ru7 Ru11 C78 74.2(15) . . . . ?
C67 Ru7 Ru11 C78 -70.0(15) . . . . ?
C300 Ru7 Ru11 C78 -179.0(14) . . . . ?
Pt5 Ru7 Ru11 C78 -135.0(10) . . . . ?
Pt4 Ru7 Ru11 C78 141.4(10) . . . . ?
Ru9 Ru7 Ru11 C78 126.3(10) . . . . ?
Ru12 Ru7 Ru11 C78 -122.0(10) . . . . ?
Ru8 Ru7 Ru11 C78 -177.5(10) . . . . ?
C69 Ru7 Ru11 C79 179(3) . . . . ?
C68 Ru7 Ru11 C79 -108(3) . . . . ?
C67 Ru7 Ru11 C79 108(3) . . . . ?
C300 Ru7 Ru11 C79 -1(3) . . . . ?
Pt5 Ru7 Ru11 C79 43(3) . . . . ?
Pt4 Ru7 Ru11 C79 -40(3) . . . . ?
Ru9 Ru7 Ru11 C79 -56(3) . . . . ?
Ru12 Ru7 Ru11 C79 56(3) . . . . ?
Ru8 Ru7 Ru11 C79 1(3) . . . . ?
C69 Ru7 Ru11 C300 179.7(14) . . . . ?
C68 Ru7 Ru11 C300 -106.9(15) . . . . ?
C67 Ru7 Ru11 C300 109.0(15) . . . . ?
Pt5 Ru7 Ru11 C300 44.0(10) . . . . ?
Pt4 Ru7 Ru11 C300 -39.6(10) . . . . ?
Ru9 Ru7 Ru11 C300 -54.7(10) . . . . ?
Ru12 Ru7 Ru11 C300 57.0(10) . . . . ?
Ru8 Ru7 Ru11 C300 1.5(10) . . . . ?
C69 Ru7 Ru11 C75 -95.4(12) . . . . ?
C68 Ru7 Ru11 C75 -22.0(14) . . . . ?
C67 Ru7 Ru11 C75 -166.1(13) . . . . ?
C300 Ru7 Ru11 C75 84.9(13) . . . . ?
Pt5 Ru7 Ru11 C75 128.9(8) . . . . ?
Pt4 Ru7 Ru11 C75 45.2(8) . . . . ?
Ru9 Ru7 Ru11 C75 30.2(8) . . . . ?
Ru12 Ru7 Ru11 C75 141.9(8) . . . . ?
Ru8 Ru7 Ru11 C75 86.3(8) . . . . ?
C69 Ru7 Ru11 C80 90.2(12) . . . . ?
C68 Ru7 Ru11 C80 163.6(13) . . . . ?
C67 Ru7 Ru11 C80 19.5(13) . . . . ?
C300 Ru7 Ru11 C80 -89.5(13) . . . . ?
Pt5 Ru7 Ru11 C80 -45.5(8) . . . . ?
Pt4 Ru7 Ru11 C80 -129.2(8) . . . . ?
Ru9 Ru7 Ru11 C80 -144.2(8) . . . . ?
Ru12 Ru7 Ru11 C80 -32.5(7) . . . . ?
Ru8 Ru7 Ru11 C80 -88.1(8) . . . . ?
C69 Ru7 Ru11 Ru9 -125.5(10) . . . . ?
C68 Ru7 Ru11 Ru9 -52.2(11) . . . . ?
C67 Ru7 Ru11 Ru9 163.7(11) . . . . ?
C300 Ru7 Ru11 Ru9 54.7(10) . . . . ?
Pt5 Ru7 Ru11 Ru9 98.74(11) . . . . ?
Pt4 Ru7 Ru11 Ru9 15.08(10) . . . . ?
Ru12 Ru7 Ru11 Ru9 111.73(9) . . . . ?
Ru8 Ru7 Ru11 Ru9 56.18(7) . . . . ?
C69 Ru7 Ru11 Ru12 122.7(10) . . . . ?
C68 Ru7 Ru11 Ru12 -163.9(11) . . . . ?
C67 Ru7 Ru11 Ru12 52.0(11) . . . . ?
C300 Ru7 Ru11 Ru12 -57.0(10) . . . . ?
Pt5 Ru7 Ru11 Ru12 -13.00(10) . . . . ?
Pt4 Ru7 Ru11 Ru12 -96.65(11) . . . . ?
Ru9 Ru7 Ru11 Ru12 -111.73(9) . . . . ?
Ru8 Ru7 Ru11 Ru12 -55.55(7) . . . . ?
C69 Ru7 Ru11 Ru10 178.5(10) . . . . ?
C68 Ru7 Ru11 Ru10 -108.1(11) . . . . ?
C67 Ru7 Ru11 Ru10 107.8(11) . . . . ?
C300 Ru7 Ru11 Ru10 -1.2(10) . . . . ?
Pt5 Ru7 Ru11 Ru10 42.77(12) . . . . ?
Pt4 Ru7 Ru11 Ru10 -40.89(12) . . . . ?
Ru9 Ru7 Ru11 Ru10 -55.97(8) . . . . ?
Ru12 Ru7 Ru11 Ru10 55.76(8) . . . . ?
Ru8 Ru7 Ru11 Ru10 0.21(8) . . . . ?
C78 Ru11 Ru12 C81 -108.0(17) . . . . ?
C79 Ru11 Ru12 C81 -3.8(16) . . . . ?
C300 Ru11 Ru12 C81 107.2(16) . . . . ?
C75 Ru11 Ru12 C81 100.7(16) . . . . ?
C80 Ru11 Ru12 C81 -67.7(16) . . . . ?
Ru9 Ru11 Ru12 C81 108.3(12) . . . . ?
Ru10 Ru11 Ru12 C81 52.1(12) . . . . ?
Ru7 Ru11 Ru12 C81 161.7(12) . . . . ?
C78 Ru11 Ru12 C82 14.9(16) . . . . ?
C79 Ru11 Ru12 C82 119.1(15) . . . . ?
C300 Ru11 Ru12 C82 -129.9(15) . . . . ?
C75 Ru11 Ru12 C82 -136.4(16) . . . . ?
C80 Ru11 Ru12 C82 55.2(15) . . . . ?
Ru9 Ru11 Ru12 C82 -128.7(11) . . . . ?
Ru10 Ru11 Ru12 C82 175.1(11) . . . . ?
Ru7 Ru11 Ru12 C82 -75.3(11) . . . . ?
C78 Ru11 Ru12 C80 -40.3(15) . . . . ?
C79 Ru11 Ru12 C80 63.9(14) . . . . ?
C300 Ru11 Ru12 C80 174.9(14) . . . . ?
C75 Ru11 Ru12 C80 168.4(15) . . . . ?
Ru9 Ru11 Ru12 C80 176.1(10) . . . . ?
Ru10 Ru11 Ru12 C80 119.9(10) . . . . ?
Ru7 Ru11 Ru12 C80 -130.5(10) . . . . ?
C78 Ru11 Ru12 C300 144.8(15) . . . . ?
C79 Ru11 Ru12 C300 -111.0(14) . . . . ?
C75 Ru11 Ru12 C300 -6.5(15) . . . . ?
C80 Ru11 Ru12 C300 -174.9(14) . . . . ?
Ru9 Ru11 Ru12 C300 1.2(10) . . . . ?
Ru10 Ru11 Ru12 C300 -55.0(10) . . . . ?
Ru7 Ru11 Ru12 C300 54.6(10) . . . . ?
C78 Ru11 Ru12 Ru7 90.2(11) . . . . ?
C79 Ru11 Ru12 Ru7 -165.6(10) . . . . ?
C300 Ru11 Ru12 Ru7 -54.6(10) . . . . ?
C75 Ru11 Ru12 Ru7 -61.1(11) . . . . ?
C80 Ru11 Ru12 Ru7 130.5(10) . . . . ?
Ru9 Ru11 Ru12 Ru7 -53.39(8) . . . . ?
Ru10 Ru11 Ru12 Ru7 -109.61(9) . . . . ?
C78 Ru11 Ru12 Ru10 -160.2(11) . . . . ?
C79 Ru11 Ru12 Ru10 -56.0(10) . . . . ?
C300 Ru11 Ru12 Ru10 55.0(10) . . . . ?
C75 Ru11 Ru12 Ru10 48.5(11) . . . . ?
C80 Ru11 Ru12 Ru10 -119.9(10) . . . . ?
Ru9 Ru11 Ru12 Ru10 56.21(8) . . . . ?
Ru7 Ru11 Ru12 Ru10 109.61(9) . . . . ?
C78 Ru11 Ru12 Ru8 150.7(11) . . . . ?
C79 Ru11 Ru12 Ru8 -105.1(10) . . . . ?
C300 Ru11 Ru12 Ru8 5.9(10) . . . . ?
C75 Ru11 Ru12 Ru8 -0.6(11) . . . . ?
C80 Ru11 Ru12 Ru8 -169.0(10) . . . . ?
Ru9 Ru11 Ru12 Ru8 7.03(8) . . . . ?
Ru10 Ru11 Ru12 Ru8 -49.18(8) . . . . ?
Ru7 Ru11 Ru12 Ru8 60.43(7) . . . . ?
C78 Ru11 Ru12 Pt5 99.9(11) . . . . ?
C79 Ru11 Ru12 Pt5 -155.9(10) . . . . ?
C300 Ru11 Ru12 Pt5 -44.9(10) . . . . ?
C75 Ru11 Ru12 Pt5 -51.4(11) . . . . ?
C80 Ru11 Ru12 Pt5 140.2(10) . . . . ?
Ru9 Ru11 Ru12 Pt5 -43.70(10) . . . . ?
Ru10 Ru11 Ru12 Pt5 -99.92(10) . . . . ?
Ru7 Ru11 Ru12 Pt5 9.69(8) . . . . ?
C69 Ru7 Ru12 C81 168(3) . . . . ?
C68 Ru7 Ru12 C81 -3(4) . . . . ?
C67 Ru7 Ru12 C81 84(3) . . . . ?
C300 Ru7 Ru12 C81 -78(3) . . . . ?
Pt5 Ru7 Ru12 C81 35(3) . . . . ?
Pt4 Ru7 Ru12 C81 -13(3) . . . . ?
Ru9 Ru7 Ru12 C81 -81(3) . . . . ?
Ru11 Ru7 Ru12 C81 -134(3) . . . . ?
Ru8 Ru7 Ru12 C81 -28(3) . . . . ?
C69 Ru7 Ru12 C82 67.9(13) . . . . ?
C68 Ru7 Ru12 C82 -103(3) . . . . ?
C67 Ru7 Ru12 C82 -15.4(13) . . . . ?
C300 Ru7 Ru12 C82 -178.3(14) . . . . ?
Pt5 Ru7 Ru12 C82 -64.8(9) . . . . ?
Pt4 Ru7 Ru12 C82 -112.8(9) . . . . ?
Ru9 Ru7 Ru12 C82 179.3(9) . . . . ?
Ru11 Ru7 Ru12 C82 126.3(9) . . . . ?
Ru8 Ru7 Ru12 C82 -127.7(9) . . . . ?
C69 Ru7 Ru12 C80 -21.5(13) . . . . ?
C68 Ru7 Ru12 C80 168(3) . . . . ?
C67 Ru7 Ru12 C80 -104.7(12) . . . . ?
C300 Ru7 Ru12 C80 92.4(13) . . . . ?
Pt5 Ru7 Ru12 C80 -154.2(8) . . . . ?
Pt4 Ru7 Ru12 C80 157.9(8) . . . . ?
Ru9 Ru7 Ru12 C80 90.0(8) . . . . ?
Ru11 Ru7 Ru12 C80 37.0(8) . . . . ?
Ru8 Ru7 Ru12 C80 143.0(8) . . . . ?
C69 Ru7 Ru12 C300 -113.9(14) . . . . ?
C68 Ru7 Ru12 C300 75(3) . . . . ?
C67 Ru7 Ru12 C300 162.9(13) . . . . ?
Pt5 Ru7 Ru12 C300 113.4(10) . . . . ?
Pt4 Ru7 Ru12 C300 65.5(10) . . . . ?
Ru9 Ru7 Ru12 C300 -2.4(10) . . . . ?
Ru11 Ru7 Ru12 C300 -55.4(10) . . . . ?
Ru8 Ru7 Ru12 C300 50.6(10) . . . . ?
C69 Ru7 Ru12 Ru11 -58.5(9) . . . . ?
C68 Ru7 Ru12 Ru11 131(3) . . . . ?
C67 Ru7 Ru12 Ru11 -141.7(9) . . . . ?
C300 Ru7 Ru12 Ru11 55.4(10) . . . . ?
Pt5 Ru7 Ru12 Ru11 168.83(9) . . . . ?
Pt4 Ru7 Ru12 Ru11 120.89(9) . . . . ?
Ru9 Ru7 Ru12 Ru11 53.00(8) . . . . ?
Ru8 Ru7 Ru12 Ru11 106.01(8) . . . . ?
C69 Ru7 Ru12 Ru10 -112.9(9) . . . . ?
C68 Ru7 Ru12 Ru10 76(3) . . . . ?
C67 Ru7 Ru12 Ru10 163.9(9) . . . . ?
C300 Ru7 Ru12 Ru10 1.0(10) . . . . ?
Pt5 Ru7 Ru12 Ru10 114.39(8) . . . . ?
Pt4 Ru7 Ru12 Ru10 66.46(10) . . . . ?
Ru9 Ru7 Ru12 Ru10 -1.43(9) . . . . ?
Ru11 Ru7 Ru12 Ru10 -54.44(8) . . . . ?
Ru8 Ru7 Ru12 Ru10 51.57(7) . . . . ?
C69 Ru7 Ru12 Ru8 -164.5(9) . . . . ?
C68 Ru7 Ru12 Ru8 25(3) . . . . ?
C67 Ru7 Ru12 Ru8 112.3(9) . . . . ?
C300 Ru7 Ru12 Ru8 -50.6(10) . . . . ?
Pt5 Ru7 Ru12 Ru8 62.82(6) . . . . ?
Pt4 Ru7 Ru12 Ru8 14.89(7) . . . . ?
Ru9 Ru7 Ru12 Ru8 -53.00(7) . . . . ?
Ru11 Ru7 Ru12 Ru8 -106.01(8) . . . . ?
C69 Ru7 Ru12 Pt5 132.7(9) . . . . ?
C68 Ru7 Ru12 Pt5 -38(3) . . . . ?
C67 Ru7 Ru12 Pt5 49.5(8) . . . . ?
C300 Ru7 Ru12 Pt5 -113.4(10) . . . . ?
Pt4 Ru7 Ru12 Pt5 -47.94(6) . . . . ?
Ru9 Ru7 Ru12 Pt5 -115.83(8) . . . . ?
Ru11 Ru7 Ru12 Pt5 -168.83(9) . . . . ?
Ru8 Ru7 Ru12 Pt5 -62.82(6) . . . . ?
C77 Ru10 Ru12 C81 -35.6(13) . . . . ?
C76 Ru10 Ru12 C81 -126(10) . . . . ?
C72 Ru10 Ru12 C81 61.5(13) . . . . ?
C300 Ru10 Ru12 C81 160.2(14) . . . . ?
Ru8 Ru10 Ru12 C81 102.5(9) . . . . ?
Ru11 Ru10 Ru12 C81 -143.4(9) . . . . ?
Ru9 Ru10 Ru12 C81 162.6(9) . . . . ?
C77 Ru10 Ru12 C82 -25(10) . . . . ?
C76 Ru10 Ru12 C82 -115(14) . . . . ?
C72 Ru10 Ru12 C82 72(10) . . . . ?
C300 Ru10 Ru12 C82 171(10) . . . . ?
Ru8 Ru10 Ru12 C82 113(10) . . . . ?
Ru11 Ru10 Ru12 C82 -133(10) . . . . ?
Ru9 Ru10 Ru12 C82 173(10) . . . . ?
C77 Ru10 Ru12 C80 65.0(13) . . . . ?
C76 Ru10 Ru12 C80 -26(10) . . . . ?
C72 Ru10 Ru12 C80 162.1(12) . . . . ?
C300 Ru10 Ru12 C80 -99.2(13) . . . . ?
Ru8 Ru10 Ru12 C80 -157.0(8) . . . . ?
Ru11 Ru10 Ru12 C80 -42.8(8) . . . . ?
Ru9 Ru10 Ru12 C80 -96.8(8) . . . . ?
C77 Ru10 Ru12 C300 164.2(14) . . . . ?
C76 Ru10 Ru12 C300 73(10) . . . . ?
C72 Ru10 Ru12 C300 -98.8(13) . . . . ?
Ru8 Ru10 Ru12 C300 -57.8(10) . . . . ?
Ru11 Ru10 Ru12 C300 56.4(10) . . . . ?
Ru9 Ru10 Ru12 C300 2.4(10) . . . . ?
C77 Ru10 Ru12 Ru11 107.8(9) . . . . ?
C76 Ru10 Ru12 Ru11 17(10) . . . . ?
C72 Ru10 Ru12 Ru11 -155.1(9) . . . . ?
C300 Ru10 Ru12 Ru11 -56.4(10) . . . . ?
Ru8 Ru10 Ru12 Ru11 -114.13(9) . . . . ?
Ru9 Ru10 Ru12 Ru11 -53.99(8) . . . . ?
C77 Ru10 Ru12 Ru7 163.2(9) . . . . ?
C76 Ru10 Ru12 Ru7 72(10) . . . . ?
C72 Ru10 Ru12 Ru7 -99.7(9) . . . . ?
C300 Ru10 Ru12 Ru7 -1.0(10) . . . . ?
Ru8 Ru10 Ru12 Ru7 -58.74(8) . . . . ?
Ru11 Ru10 Ru12 Ru7 55.40(8) . . . . ?
Ru9 Ru10 Ru12 Ru7 1.40(9) . . . . ?
C77 Ru10 Ru12 Ru8 -138.1(9) . . . . ?
C76 Ru10 Ru12 Ru8 131(10) . . . . ?
C72 Ru10 Ru12 Ru8 -41.0(9) . . . . ?
C300 Ru10 Ru12 Ru8 57.8(10) . . . . ?
Ru11 Ru10 Ru12 Ru8 114.13(9) . . . . ?
Ru9 Ru10 Ru12 Ru8 60.14(8) . . . . ?
C77 Ru10 Ru12 Pt5 -146.2(9) . . . . ?
C76 Ru10 Ru12 Pt5 123(10) . . . . ?
C72 Ru10 Ru12 Pt5 -49.2(9) . . . . ?
C300 Ru10 Ru12 Pt5 49.6(10) . . . . ?
Ru8 Ru10 Ru12 Pt5 -8.17(8) . . . . ?
Ru11 Ru10 Ru12 Pt5 105.96(9) . . . . ?
Ru9 Ru10 Ru12 Pt5 51.97(9) . . . . ?
C71 Ru8 Ru12 C81 44.6(13) . . . . ?
C70 Ru8 Ru12 C81 -105(7) . . . . ?
C300 Ru8 Ru12 C81 -137.7(14) . . . . ?
C72 Ru8 Ru12 C81 -42.7(12) . . . . ?
Pt4 Ru8 Ru12 C81 156.8(9) . . . . ?
Ru10 Ru8 Ru12 C81 -79.7(9) . . . . ?
Pt5 Ru8 Ru12 C81 109.8(9) . . . . ?
Ru9 Ru8 Ru12 C81 -138.5(9) . . . . ?
Ru7 Ru8 Ru12 C81 171.1(9) . . . . ?
C71 Ru8 Ru12 C82 -49.4(14) . . . . ?
C70 Ru8 Ru12 C82 161(7) . . . . ?
C300 Ru8 Ru12 C82 128.3(15) . . . . ?
C72 Ru8 Ru12 C82 -136.7(14) . . . . ?
Pt4 Ru8 Ru12 C82 62.8(11) . . . . ?
Ru10 Ru8 Ru12 C82 -173.7(11) . . . . ?
Pt5 Ru8 Ru12 C82 15.8(11) . . . . ?
Ru9 Ru8 Ru12 C82 127.5(11) . . . . ?
Ru7 Ru8 Ru12 C82 77.2(11) . . . . ?
C71 Ru8 Ru12 C80 162.7(16) . . . . ?
C70 Ru8 Ru12 C80 13(7) . . . . ?
C300 Ru8 Ru12 C80 -19.6(17) . . . . ?
C72 Ru8 Ru12 C80 75.4(15) . . . . ?
Pt4 Ru8 Ru12 C80 -85.2(13) . . . . ?
Ru10 Ru8 Ru12 C80 38.3(13) . . . . ?
Pt5 Ru8 Ru12 C80 -132.1(13) . . . . ?
Ru9 Ru8 Ru12 C80 -20.4(13) . . . . ?
Ru7 Ru8 Ru12 C80 -70.8(13) . . . . ?
C71 Ru8 Ru12 C300 -177.7(13) . . . . ?
C70 Ru8 Ru12 C300 32(7) . . . . ?
C72 Ru8 Ru12 C300 95.0(13) . . . . ?
Pt4 Ru8 Ru12 C300 -65.5(10) . . . . ?
Ru10 Ru8 Ru12 C300 58.0(10) . . . . ?
Pt5 Ru8 Ru12 C300 -112.5(10) . . . . ?
Ru9 Ru8 Ru12 C300 -0.8(10) . . . . ?
Ru7 Ru8 Ru12 C300 -51.2(10) . . . . ?
C71 Ru8 Ru12 Ru11 176.3(9) . . . . ?
C70 Ru8 Ru12 Ru11 26(7) . . . . ?
C300 Ru8 Ru12 Ru11 -6.0(10) . . . . ?
C72 Ru8 Ru12 Ru11 89.0(8) . . . . ?
Pt4 Ru8 Ru12 Ru11 -71.49(9) . . . . ?
Ru10 Ru8 Ru12 Ru11 52.01(8) . . . . ?
Pt5 Ru8 Ru12 Ru11 -118.48(8) . . . . ?
Ru9 Ru8 Ru12 Ru11 -6.75(8) . . . . ?
Ru7 Ru8 Ru12 Ru11 -57.13(7) . . . . ?
C71 Ru8 Ru12 Ru7 -126.5(9) . . . . ?
C70 Ru8 Ru12 Ru7 84(7) . . . . ?
C300 Ru8 Ru12 Ru7 51.2(10) . . . . ?
C72 Ru8 Ru12 Ru7 146.2(8) . . . . ?
Pt4 Ru8 Ru12 Ru7 -14.36(7) . . . . ?
Ru10 Ru8 Ru12 Ru7 109.14(9) . . . . ?
Pt5 Ru8 Ru12 Ru7 -61.35(6) . . . . ?
Ru9 Ru8 Ru12 Ru7 50.38(7) . . . . ?
C71 Ru8 Ru12 Ru10 124.3(9) . . . . ?
C70 Ru8 Ru12 Ru10 -26(7) . . . . ?
C300 Ru8 Ru12 Ru10 -58.0(10) . . . . ?
C72 Ru8 Ru12 Ru10 37.0(8) . . . . ?
Pt4 Ru8 Ru12 Ru10 -123.50(10) . . . . ?
Pt5 Ru8 Ru12 Ru10 -170.49(9) . . . . ?
Ru9 Ru8 Ru12 Ru10 -58.76(8) . . . . ?
Ru7 Ru8 Ru12 Ru10 -109.14(9) . . . . ?
C71 Ru8 Ru12 Pt5 -65.2(9) . . . . ?
C70 Ru8 Ru12 Pt5 145(7) . . . . ?
C300 Ru8 Ru12 Pt5 112.5(10) . . . . ?
C72 Ru8 Ru12 Pt5 -152.5(8) . . . . ?
Pt4 Ru8 Ru12 Pt5 46.99(6) . . . . ?
Ru10 Ru8 Ru12 Pt5 170.49(9) . . . . ?
Ru9 Ru8 Ru12 Pt5 111.73(7) . . . . ?
Ru7 Ru8 Ru12 Pt5 61.35(6) . . . . ?
C67 Pt5 Ru12 C81 143.2(13) . . . . ?
P7 Pt5 Ru12 C81 41.8(10) . . . . ?
Pt6 Pt5 Ru12 C81 -163.7(9) . . . . ?
Ru7 Pt5 Ru12 C81 -168.4(10) . . . . ?
Ru8 Pt5 Ru12 C81 -84.9(9) . . . . ?
Pt4 Pt5 Ru12 C81 -127.2(9) . . . . ?
C67 Pt5 Ru12 C82 61.4(13) . . . . ?
P7 Pt5 Ru12 C82 -39.9(10) . . . . ?
Pt6 Pt5 Ru12 C82 114.5(10) . . . . ?
Ru7 Pt5 Ru12 C82 109.8(10) . . . . ?
Ru8 Pt5 Ru12 C82 -166.7(10) . . . . ?
Pt4 Pt5 Ru12 C82 151.0(10) . . . . ?
C67 Pt5 Ru12 C80 -2.7(16) . . . . ?
P7 Pt5 Ru12 C80 -104.1(14) . . . . ?
Pt6 Pt5 Ru12 C80 50.3(14) . . . . ?
Ru7 Pt5 Ru12 C80 45.6(14) . . . . ?
Ru8 Pt5 Ru12 C80 129.1(14) . . . . ?
Pt4 Pt5 Ru12 C80 86.9(14) . . . . ?
C67 Pt5 Ru12 C300 -90.1(11) . . . . ?
P7 Pt5 Ru12 C300 168.5(8) . . . . ?
Pt6 Pt5 Ru12 C300 -37.1(7) . . . . ?
Ru7 Pt5 Ru12 C300 -41.8(7) . . . . ?
Ru8 Pt5 Ru12 C300 41.7(7) . . . . ?
Pt4 Pt5 Ru12 C300 -0.5(7) . . . . ?
C67 Pt5 Ru12 Ru11 -59.0(8) . . . . ?
P7 Pt5 Ru12 Ru11 -160.35(19) . . . . ?
Pt6 Pt5 Ru12 Ru11 -5.92(17) . . . . ?
Ru7 Pt5 Ru12 Ru11 -10.60(8) . . . . ?
Ru8 Pt5 Ru12 Ru11 72.88(9) . . . . ?
Pt4 Pt5 Ru12 Ru11 30.63(9) . . . . ?
C67 Pt5 Ru12 Ru7 -48.4(8) . . . . ?
P7 Pt5 Ru12 Ru7 -149.75(19) . . . . ?
Pt6 Pt5 Ru12 Ru7 4.68(13) . . . . ?
Ru8 Pt5 Ru12 Ru7 83.48(8) . . . . ?
Pt4 Pt5 Ru12 Ru7 41.24(6) . . . . ?
C67 Pt5 Ru12 Ru10 -123.5(8) . . . . ?
P7 Pt5 Ru12 Ru10 135.13(19) . . . . ?
Pt6 Pt5 Ru12 Ru10 -70.44(15) . . . . ?
Ru7 Pt5 Ru12 Ru10 -75.12(9) . . . . ?
Ru8 Pt5 Ru12 Ru10 8.36(8) . . . . ?
Pt4 Pt5 Ru12 Ru10 -33.88(9) . . . . ?
C67 Pt5 Ru12 Ru8 -131.9(8) . . . . ?
P7 Pt5 Ru12 Ru8 126.77(19) . . . . ?
Pt6 Pt5 Ru12 Ru8 -78.80(12) . . . . ?
Ru7 Pt5 Ru12 Ru8 -83.48(8) . . . . ?
Pt4 Pt5 Ru12 Ru8 -42.25(6) . . . . ?
C2 Pt1 P1 C23 155.7(15) . . . . ?
Pt3 Pt1 P1 C23 69.2(12) . . . . ?
Ru1 Pt1 P1 C23 165.7(12) . . . . ?
Ru2 Pt1 P1 C23 -46.9(13) . . . . ?
Pt2 Pt1 P1 C23 42.2(13) . . . . ?
Ru3 Pt1 P1 C23 -120.9(12) . . . . ?
C2 Pt1 P1 C17 -78.8(15) . . . . ?
Pt3 Pt1 P1 C17 -165.3(12) . . . . ?
Ru1 Pt1 P1 C17 -68.8(13) . . . . ?
Ru2 Pt1 P1 C17 78.5(12) . . . . ?
Pt2 Pt1 P1 C17 167.6(12) . . . . ?
Ru3 Pt1 P1 C17 4.5(12) . . . . ?
C2 Pt1 P1 C29 38.7(12) . . . . ?
Pt3 Pt1 P1 C29 -47.8(9) . . . . ?
Ru1 Pt1 P1 C29 48.7(10) . . . . ?
Ru2 Pt1 P1 C29 -163.9(9) . . . . ?
Pt2 Pt1 P1 C29 -74.8(9) . . . . ?
Ru3 Pt1 P1 C29 122.1(9) . . . . ?
P4 Pt3 P2 C30 45.9(13) . . . . ?
Pt1 Pt3 P2 C30 -135.7(12) . . . . ?
Pt2 Pt3 P2 C30 -167.2(12) . . . . ?
P4 Pt3 P2 C36 -76.1(11) . . . . ?
Pt1 Pt3 P2 C36 102.3(11) . . . . ?
Pt2 Pt3 P2 C36 70.8(13) . . . . ?
P4 Pt3 P2 C29 168.3(10) . . . . ?
Pt1 Pt3 P2 C29 -13.3(10) . . . . ?
Pt2 Pt3 P2 C29 -44.8(12) . . . . ?
C1 Pt2 P3 C48 -165.3(15) . . . . ?
Pt3 Pt2 P3 C48 -81.0(12) . . . . ?
Ru1 Pt2 P3 C48 -180.0(12) . . . . ?
Ru2 Pt2 P3 C48 37.8(12) . . . . ?
Pt1 Pt2 P3 C48 -54.7(12) . . . . ?
Ru6 Pt2 P3 C48 109.6(12) . . . . ?
C1 Pt2 P3 C42 73.7(15) . . . . ?
Pt3 Pt2 P3 C42 158.0(12) . . . . ?
Ru1 Pt2 P3 C42 59.0(13) . . . . ?
Ru2 Pt2 P3 C42 -83.2(12) . . . . ?
Pt1 Pt2 P3 C42 -175.7(11) . . . . ?
Ru6 Pt2 P3 C42 -11.4(12) . . . . ?
C1 Pt2 P3 C54 -45.0(13) . . . . ?
Pt3 Pt2 P3 C54 39.2(9) . . . . ?
Ru1 Pt2 P3 C54 -59.7(11) . . . . ?
Ru2 Pt2 P3 C54 158.0(9) . . . . ?
Pt1 Pt2 P3 C54 65.5(10) . . . . ?
Ru6 Pt2 P3 C54 -130.2(9) . . . . ?
P2 Pt3 P4 C55 49.4(12) . . . . ?
Pt1 Pt3 P4 C55 -124.8(13) . . . . ?
Pt2 Pt3 P4 C55 -119.6(12) . . . . ?
P2 Pt3 P4 C61 -79.7(12) . . . . ?
Pt1 Pt3 P4 C61 106.2(13) . . . . ?
Pt2 Pt3 P4 C61 111.4(12) . . . . ?
P2 Pt3 P4 C54 163.6(10) . . . . ?
Pt1 Pt3 P4 C54 -10.5(13) . . . . ?
Pt2 Pt3 P4 C54 -5.3(10) . . . . ?
C68 Pt4 P5 C89 -162.0(14) . . . . ?
Pt6 Pt4 P5 C89 -78.1(12) . . . . ?
Ru7 Pt4 P5 C89 -174.1(11) . . . . ?
Ru8 Pt4 P5 C89 42.7(12) . . . . ?
Pt5 Pt4 P5 C89 -49.0(12) . . . . ?
Ru9 Pt4 P5 C89 115.2(12) . . . . ?
C68 Pt4 P5 C95 -43.0(13) . . . . ?
Pt6 Pt4 P5 C95 41.0(9) . . . . ?
Ru7 Pt4 P5 C95 -55.1(10) . . . . ?
Ru8 Pt4 P5 C95 161.8(9) . . . . ?
Pt5 Pt4 P5 C95 70.0(10) . . . . ?
Ru9 Pt4 P5 C95 -125.7(9) . . . . ?
C68 Pt4 P5 C83 74.2(14) . . . . ?
Pt6 Pt4 P5 C83 158.2(11) . . . . ?
Ru7 Pt4 P5 C83 62.1(12) . . . . ?
Ru8 Pt4 P5 C83 -81.0(11) . . . . ?
Pt5 Pt4 P5 C83 -172.8(11) . . . . ?
Ru9 Pt4 P5 C83 -8.5(11) . . . . ?
P8 Pt6 P6 C102 51.1(13) . . . . ?
Pt5 Pt6 P6 C102 -127.8(13) . . . . ?
Pt4 Pt6 P6 C102 -119.8(13) . . . . ?
P8 Pt6 P6 C96 -78.3(11) . . . . ?
Pt5 Pt6 P6 C96 102.8(12) . . . . ?
Pt4 Pt6 P6 C96 110.8(11) . . . . ?
P8 Pt6 P6 C95 167.2(9) . . . . ?
Pt5 Pt6 P6 C95 -11.7(12) . . . . ?
Pt4 Pt6 P6 C95 -3.7(9) . . . . ?
C67 Pt5 P7 C121 155.9(15) . . . . ?
Pt6 Pt5 P7 C121 70.7(12) . . . . ?
Ru7 Pt5 P7 C121 165.5(12) . . . . ?
Ru8 Pt5 P7 C121 -48.3(12) . . . . ?
Pt4 Pt5 P7 C121 42.0(12) . . . . ?
Ru12 Pt5 P7 C121 -121.2(12) . . . . ?
C67 Pt5 P7 C120 37.0(13) . . . . ?
Pt6 Pt5 P7 C120 -48.2(9) . . . . ?
Ru7 Pt5 P7 C120 46.6(11) . . . . ?
Ru8 Pt5 P7 C120 -167.2(9) . . . . ?
Pt4 Pt5 P7 C120 -76.9(10) . . . . ?
Ru12 Pt5 P7 C120 120.0(9) . . . . ?
C67 Pt5 P7 C127 -82.7(14) . . . . ?
Pt6 Pt5 P7 C127 -167.8(12) . . . . ?
Ru7 Pt5 P7 C127 -73.1(12) . . . . ?
Ru8 Pt5 P7 C127 73.1(12) . . . . ?
Pt4 Pt5 P7 C127 163.4(11) . . . . ?
Ru12 Pt5 P7 C127 0.3(12) . . . . ?
P6 Pt6 P8 C108 45.9(12) . . . . ?
Pt5 Pt6 P8 C108 -134.4(12) . . . . ?
Pt4 Pt6 P8 C108 -160.6(11) . . . . ?
P6 Pt6 P8 C114 -75.9(12) . . . . ?
Pt5 Pt6 P8 C114 103.8(12) . . . . ?
Pt4 Pt6 P8 C114 77.6(13) . . . . ?
P6 Pt6 P8 C120 167.5(10) . . . . ?
Pt5 Pt6 P8 C120 -12.8(10) . . . . ?
Pt4 Pt6 P8 C120 -39.0(11) . . . . ?
C3 Ru1 C1 O1 -9(5) . . . . ?
C2 Ru1 C1 O1 79(5) . . . . ?
C200 Ru1 C1 O1 -137(4) . . . . ?
Pt1 Ru1 C1 O1 130(4) . . . . ?
Pt2 Ru1 C1 O1 179(5) . . . . ?
Ru6 Ru1 C1 O1 -117(5) . . . . ?
Ru3 Ru1 C1 O1 157(3) . . . . ?
Ru5 Ru1 C1 O1 -76(5) . . . . ?
Ru2 Ru1 C1 O1 -174(4) . . . . ?
C3 Ru1 C1 Pt2 172.4(12) . . . . ?
C2 Ru1 C1 Pt2 -99.3(11) . . . . ?
C200 Ru1 C1 Pt2 44.5(17) . . . . ?
Pt1 Ru1 C1 Pt2 -48.9(8) . . . . ?
Ru6 Ru1 C1 Pt2 64.5(8) . . . . ?
Ru3 Ru1 C1 Pt2 -22(3) . . . . ?
Ru5 Ru1 C1 Pt2 105.4(10) . . . . ?
Ru2 Ru1 C1 Pt2 7.5(10) . . . . ?
P3 Pt2 C1 O1 10(3) . . . . ?
Pt3 Pt2 C1 O1 -79(3) . . . . ?
Ru1 Pt2 C1 O1 -179(4) . . . . ?
Ru2 Pt2 C1 O1 172(3) . . . . ?
Pt1 Pt2 C1 O1 -135(3) . . . . ?
Ru6 Pt2 C1 O1 125(3) . . . . ?
P3 Pt2 C1 Ru1 -170.7(6) . . . . ?
Pt3 Pt2 C1 Ru1 100.4(8) . . . . ?
Ru2 Pt2 C1 Ru1 -9.2(12) . . . . ?
Pt1 Pt2 C1 Ru1 44.4(8) . . . . ?
Ru6 Pt2 C1 Ru1 -56.0(7) . . . . ?
C3 Ru1 C2 O2 4(5) . . . . ?
C1 Ru1 C2 O2 -85(5) . . . . ?
C200 Ru1 C2 O2 129(4) . . . . ?
Pt1 Ru1 C2 O2 180(5) . . . . ?
Pt2 Ru1 C2 O2 -134(4) . . . . ?
Ru6 Ru1 C2 O2 -178(2) . . . . ?
Ru3 Ru1 C2 O2 114(5) . . . . ?
Ru5 Ru1 C2 O2 73(5) . . . . ?
Ru2 Ru1 C2 O2 169(4) . . . . ?
C3 Ru1 C2 Pt1 -175.6(11) . . . . ?
C1 Ru1 C2 Pt1 95.0(11) . . . . ?
C200 Ru1 C2 Pt1 -50.9(15) . . . . ?
Pt2 Ru1 C2 Pt1 46.3(8) . . . . ?
Ru6 Ru1 C2 Pt1 3(4) . . . . ?
Ru3 Ru1 C2 Pt1 -65.4(7) . . . . ?
Ru5 Ru1 C2 Pt1 -107.0(8) . . . . ?
Ru2 Ru1 C2 Pt1 -10.0(9) . . . . ?
P1 Pt1 C2 O2 -6(3) . . . . ?
Pt3 Pt1 C2 O2 82(3) . . . . ?
Ru1 Pt1 C2 O2 -180(4) . . . . ?
Ru2 Pt1 C2 O2 -167(3) . . . . ?
Pt2 Pt1 C2 O2 138(3) . . . . ?
Ru3 Pt1 C2 O2 -119(3) . . . . ?
P1 Pt1 C2 Ru1 174.0(5) . . . . ?
Pt3 Pt1 C2 Ru1 -98.2(7) . . . . ?
Ru2 Pt1 C2 Ru1 12.2(11) . . . . ?
Pt2 Pt1 C2 Ru1 -41.9(7) . . . . ?
Ru3 Pt1 C2 Ru1 60.2(7) . . . . ?
C1 Ru1 C3 O3 63(17) . . . . ?
C2 Ru1 C3 O3 -30(17) . . . . ?
C200 Ru1 C3 O3 -161(17) . . . . ?
Pt1 Ru1 C3 O3 -35(18) . . . . ?
Pt2 Ru1 C3 O3 71(17) . . . . ?
Ru6 Ru1 C3 O3 150(17) . . . . ?
Ru3 Ru1 C3 O3 -112(17) . . . . ?
Ru5 Ru1 C3 O3 -160(17) . . . . ?
Ru2 Ru1 C3 O3 -165(15) . . . . ?
C5 Ru2 C4 O4 40(15) . . . . ?
C200 Ru2 C4 O4 -138(14) . . . . ?
C6 Ru2 C4 O4 -48(15) . . . . ?
Pt2 Ru2 C4 O4 111(14) . . . . ?
Ru4 Ru2 C4 O4 -81(15) . . . . ?
Pt1 Ru2 C4 O4 160(15) . . . . ?
Ru6 Ru2 C4 O4 -173(14) . . . . ?
Ru3 Ru2 C4 O4 -138(15) . . . . ?
Ru1 Ru2 C4 O4 172(14) . . . . ?
C4 Ru2 C5 O5 -95(21) . . . . ?
C200 Ru2 C5 O5 82(22) . . . . ?
C6 Ru2 C5 O5 -7(21) . . . . ?
Pt2 Ru2 C5 O5 153(22) . . . . ?
Ru4 Ru2 C5 O5 29(22) . . . . ?
Pt1 Ru2 C5 O5 -163(21) . . . . ?
Ru6 Ru2 C5 O5 86(21) . . . . ?
Ru3 Ru2 C5 O5 59(28) . . . . ?
Ru1 Ru2 C5 O5 133(21) . . . . ?
C10 Ru4 C6 O6 44(4) . . . . ?
C11 Ru4 C6 O6 -47(4) . . . . ?
C200 Ru4 C6 O6 -180(4) . . . . ?
Ru2 Ru4 C6 O6 178(5) . . . . ?
Ru5 Ru4 C6 O6 -178(3) . . . . ?
Ru6 Ru4 C6 O6 135(4) . . . . ?
Ru3 Ru4 C6 O6 -136(4) . . . . ?
C10 Ru4 C6 Ru2 -133.8(12) . . . . ?
C11 Ru4 C6 Ru2 135.6(12) . . . . ?
C200 Ru4 C6 Ru2 2.3(12) . . . . ?
Ru5 Ru4 C6 Ru2 4(2) . . . . ?
Ru6 Ru4 C6 Ru2 -42.8(8) . . . . ?
Ru3 Ru4 C6 Ru2 46.7(8) . . . . ?
C5 Ru2 C6 O6 -48(3) . . . . ?
C4 Ru2 C6 O6 45(3) . . . . ?
C200 Ru2 C6 O6 180(3) . . . . ?
Pt2 Ru2 C6 O6 -90(3) . . . . ?
Ru4 Ru2 C6 O6 -178(4) . . . . ?
Pt1 Ru2 C6 O6 94(3) . . . . ?
Ru6 Ru2 C6 O6 -136(3) . . . . ?
Ru3 Ru2 C6 O6 137(3) . . . . ?
Ru1 Ru2 C6 O6 179(2) . . . . ?
C5 Ru2 C6 Ru4 130.5(13) . . . . ?
C4 Ru2 C6 Ru4 -136.4(12) . . . . ?
C200 Ru2 C6 Ru4 -2.2(11) . . . . ?
Pt2 Ru2 C6 Ru4 88.0(17) . . . . ?
Pt1 Ru2 C6 Ru4 -88.0(15) . . . . ?
Ru6 Ru2 C6 Ru4 41.9(9) . . . . ?
Ru3 Ru2 C6 Ru4 -45.1(8) . . . . ?
Ru1 Ru2 C6 Ru4 -3.2(15) . . . . ?
C8 Ru3 C7 O7 -89(69) . . . . ?
C9 Ru3 C7 O7 1(69) . . . . ?
C200 Ru3 C7 O7 103(69) . . . . ?
Ru5 Ru3 C7 O7 41(70) . . . . ?
Ru1 Ru3 C7 O7 177(100) . . . . ?
Ru4 Ru3 C7 O7 88(69) . . . . ?
Ru2 Ru3 C7 O7 143(69) . . . . ?
Pt1 Ru3 C7 O7 -160(69) . . . . ?
C7 Ru3 C8 O8 -96(94) . . . . ?
C9 Ru3 C8 O8 166(94) . . . . ?
C200 Ru3 C8 O8 71(95) . . . . ?
Ru5 Ru3 C8 O8 127(94) . . . . ?
Ru1 Ru3 C8 O8 69(94) . . . . ?
Ru4 Ru3 C8 O8 -152(83) . . . . ?
Ru2 Ru3 C8 O8 9(95) . . . . ?
Pt1 Ru3 C8 O8 18(94) . . . . ?
C7 Ru3 C9 O9 -51(4) . . . . ?
C8 Ru3 C9 O9 37(4) . . . . ?
C200 Ru3 C9 O9 176(4) . . . . ?
Ru5 Ru3 C9 O9 170(4) . . . . ?
Ru1 Ru3 C9 O9 130(4) . . . . ?
Ru4 Ru3 C9 O9 -140(4) . . . . ?
Ru2 Ru3 C9 O9 -169(3) . . . . ?
Pt1 Ru3 C9 O9 98(4) . . . . ?
C7 Ru3 C9 Ru5 138.9(11) . . . . ?
C8 Ru3 C9 Ru5 -132.8(12) . . . . ?
C200 Ru3 C9 Ru5 5.9(11) . . . . ?
Ru1 Ru3 C9 Ru5 -40.2(8) . . . . ?
Ru4 Ru3 C9 Ru5 49.6(7) . . . . ?
Ru2 Ru3 C9 Ru5 20.5(16) . . . . ?
Pt1 Ru3 C9 Ru5 -72.2(16) . . . . ?
C12 Ru5 C9 O9 67(3) . . . . ?
C13 Ru5 C9 O9 -25(4) . . . . ?
C200 Ru5 C9 O9 -177(3) . . . . ?
C14 Ru5 C9 O9 102(5) . . . . ?
Ru4 Ru5 C9 O9 138(3) . . . . ?
Ru3 Ru5 C9 O9 -171(4) . . . . ?
Ru6 Ru5 C9 O9 -180(3) . . . . ?
Ru1 Ru5 C9 O9 -132(3) . . . . ?
C12 Ru5 C9 Ru3 -122.0(12) . . . . ?
C13 Ru5 C9 Ru3 146.3(12) . . . . ?
C200 Ru5 C9 Ru3 -5.9(11) . . . . ?
C14 Ru5 C9 Ru3 -87(5) . . . . ?
Ru4 Ru5 C9 Ru3 -51.6(8) . . . . ?
Ru6 Ru5 C9 Ru3 -8.9(16) . . . . ?
Ru1 Ru5 C9 Ru3 39.3(8) . . . . ?
C11 Ru4 C10 O10 -104(40) . . . . ?
C6 Ru4 C10 O10 159(39) . . . . ?
C200 Ru4 C10 O10 52(40) . . . . ?
Ru2 Ru4 C10 O10 117(39) . . . . ?
Ru5 Ru4 C10 O10 4(40) . . . . ?
Ru6 Ru4 C10 O10 61(39) . . . . ?
Ru3 Ru4 C10 O10 -23(44) . . . . ?
C10 Ru4 C11 O11 69(21) . . . . ?
C6 Ru4 C11 O11 163(21) . . . . ?
C200 Ru4 C11 O11 -88(21) . . . . ?
Ru2 Ru4 C11 O11 -154(21) . . . . ?
Ru5 Ru4 C11 O11 -43(21) . . . . ?
Ru6 Ru4 C11 O11 -22(24) . . . . ?
Ru3 Ru4 C11 O11 -100(21) . . . . ?
C13 Ru5 C12 O12 -11(11) . . . . ?
C200 Ru5 C12 O12 166(11) . . . . ?
C9 Ru5 C12 O12 -107(11) . . . . ?
C14 Ru5 C12 O12 81(11) . . . . ?
Ru4 Ru5 C12 O12 164(12) . . . . ?
Ru3 Ru5 C12 O12 -146(11) . . . . ?
Ru6 Ru5 C12 O12 116(11) . . . . ?
Ru1 Ru5 C12 O12 168(9) . . . . ?
C12 Ru5 C13 O13 50(62) . . . . ?
C200 Ru5 C13 O13 -124(61) . . . . ?
C9 Ru5 C13 O13 135(62) . . . . ?
C14 Ru5 C13 O13 -34(62) . . . . ?
Ru4 Ru5 C13 O13 36(64) . . . . ?
Ru3 Ru5 C13 O13 166(62) . . . . ?
Ru6 Ru5 C13 O13 -65(62) . . . . ?
Ru1 Ru5 C13 O13 -129(62) . . . . ?
C15 Ru6 C14 O14 28(5) . . . . ?
C16 Ru6 C14 O14 -62(4) . . . . ?
C200 Ru6 C14 O14 161(4) . . . . ?
Ru5 Ru6 C14 O14 173(5) . . . . ?
Ru1 Ru6 C14 O14 -152(4) . . . . ?
Ru4 Ru6 C14 O14 118(4) . . . . ?
Ru2 Ru6 C14 O14 139(4) . . . . ?
Pt2 Ru6 C14 O14 -120(4) . . . . ?
C15 Ru6 C14 Ru5 -144.6(11) . . . . ?
C16 Ru6 C14 Ru5 125.0(11) . . . . ?
C200 Ru6 C14 Ru5 -11.3(11) . . . . ?
Ru1 Ru6 C14 Ru5 35.3(9) . . . . ?
Ru4 Ru6 C14 Ru5 -54.1(6) . . . . ?
Ru2 Ru6 C14 Ru5 -33.4(16) . . . . ?
Pt2 Ru6 C14 Ru5 67(2) . . . . ?
C12 Ru5 C14 O14 -47(3) . . . . ?
C13 Ru5 C14 O14 45(3) . . . . ?
C200 Ru5 C14 O14 -163(3) . . . . ?
C9 Ru5 C14 O14 -82(6) . . . . ?
Ru4 Ru5 C14 O14 -118(3) . . . . ?
Ru3 Ru5 C14 O14 -156(2) . . . . ?
Ru6 Ru5 C14 O14 -175(4) . . . . ?
Ru1 Ru5 C14 O14 152(3) . . . . ?
C12 Ru5 C14 Ru6 127.8(13) . . . . ?
C13 Ru5 C14 Ru6 -140.3(12) . . . . ?
C200 Ru5 C14 Ru6 11.4(11) . . . . ?
C9 Ru5 C14 Ru6 93(5) . . . . ?
Ru4 Ru5 C14 Ru6 57.0(8) . . . . ?
Ru3 Ru5 C14 Ru6 18.7(15) . . . . ?
Ru1 Ru5 C14 Ru6 -33.5(9) . . . . ?
C16 Ru6 C15 O15 -100(29) . . . . ?
C14 Ru6 C15 O15 167(29) . . . . ?
C200 Ru6 C15 O15 61(29) . . . . ?
Ru5 Ru6 C15 O15 125(28) . . . . ?
Ru1 Ru6 C15 O15 -12(31) . . . . ?
Ru4 Ru6 C15 O15 82(29) . . . . ?
Ru2 Ru6 C15 O15 26(29) . . . . ?
Pt2 Ru6 C15 O15 -27(29) . . . . ?
C15 Ru6 C16 O16 -80(21) . . . . ?
C14 Ru6 C16 O16 18(21) . . . . ?
C200 Ru6 C16 O16 121(21) . . . . ?
Ru5 Ru6 C16 O16 66(21) . . . . ?
Ru1 Ru6 C16 O16 123(21) . . . . ?
Ru4 Ru6 C16 O16 38(37) . . . . ?
Ru2 Ru6 C16 O16 -179(100) . . . . ?
Pt2 Ru6 C16 O16 174(21) . . . . ?
C7 Ru3 C200 Ru5 -109.7(15) . . . . ?
C8 Ru3 C200 Ru5 87.8(18) . . . . ?
C9 Ru3 C200 Ru5 -6.3(12) . . . . ?
Ru1 Ru3 C200 Ru5 90.3(10) . . . . ?
Ru4 Ru3 C200 Ru5 -88.6(10) . . . . ?
Ru2 Ru3 C200 Ru5 -172.2(15) . . . . ?
Pt1 Ru3 C200 Ru5 139.1(8) . . . . ?
C7 Ru3 C200 Ru4 -21.0(18) . . . . ?
C8 Ru3 C200 Ru4 176.4(14) . . . . ?
C9 Ru3 C200 Ru4 82.3(11) . . . . ?
Ru5 Ru3 C200 Ru4 88.6(10) . . . . ?
Ru1 Ru3 C200 Ru4 178.9(15) . . . . ?
Ru2 Ru3 C200 Ru4 -83.6(10) . . . . ?
Pt1 Ru3 C200 Ru4 -132.3(8) . . . . ?
C7 Ru3 C200 Ru6 -162(22) . . . . ?
C8 Ru3 C200 Ru6 36(23) . . . . ?
C9 Ru3 C200 Ru6 -58(22) . . . . ?
Ru5 Ru3 C200 Ru6 -52(22) . . . . ?
Ru1 Ru3 C200 Ru6 38(22) . . . . ?
Ru4 Ru3 C200 Ru6 -141(23) . . . . ?
Ru2 Ru3 C200 Ru6 136(23) . . . . ?
Pt1 Ru3 C200 Ru6 87(22) . . . . ?
C7 Ru3 C200 Ru1 160.0(12) . . . . ?
C8 Ru3 C200 Ru1 -2(2) . . . . ?
C9 Ru3 C200 Ru1 -96.6(11) . . . . ?
Ru5 Ru3 C200 Ru1 -90.3(10) . . . . ?
Ru4 Ru3 C200 Ru1 -178.9(15) . . . . ?
Ru2 Ru3 C200 Ru1 97.5(11) . . . . ?
Pt1 Ru3 C200 Ru1 48.8(6) . . . . ?
C7 Ru3 C200 Ru2 62.5(17) . . . . ?
C8 Ru3 C200 Ru2 -100.0(17) . . . . ?
C9 Ru3 C200 Ru2 165.9(11) . . . . ?
Ru5 Ru3 C200 Ru2 172.2(15) . . . . ?
Ru1 Ru3 C200 Ru2 -97.5(11) . . . . ?
Ru4 Ru3 C200 Ru2 83.6(10) . . . . ?
Pt1 Ru3 C200 Ru2 -48.7(7) . . . . ?
C12 Ru5 C200 Ru3 90.0(13) . . . . ?
C13 Ru5 C200 Ru3 -97(2) . . . . ?
C9 Ru5 C200 Ru3 5.9(11) . . . . ?
C14 Ru5 C200 Ru3 172.4(11) . . . . ?
Ru4 Ru5 C200 Ru3 91.9(10) . . . . ?
Ru6 Ru5 C200 Ru3 -176.9(14) . . . . ?
Ru1 Ru5 C200 Ru3 -89.1(10) . . . . ?
C12 Ru5 C200 Ru4 -1.9(15) . . . . ?
C13 Ru5 C200 Ru4 172(2) . . . . ?
C9 Ru5 C200 Ru4 -86.0(11) . . . . ?
C14 Ru5 C200 Ru4 80.5(10) . . . . ?
Ru3 Ru5 C200 Ru4 -91.9(10) . . . . ?
Ru6 Ru5 C200 Ru4 91.2(10) . . . . ?
Ru1 Ru5 C200 Ru4 179.0(14) . . . . ?
C12 Ru5 C200 Ru6 -93.1(13) . . . . ?
C13 Ru5 C200 Ru6 80(2) . . . . ?
C9 Ru5 C200 Ru6 -177.2(11) . . . . ?
C14 Ru5 C200 Ru6 -10.7(10) . . . . ?
Ru4 Ru5 C200 Ru6 -91.2(10) . . . . ?
Ru3 Ru5 C200 Ru6 176.9(14) . . . . ?
Ru1 Ru5 C200 Ru6 87.9(10) . . . . ?
C12 Ru5 C200 Ru1 179.0(11) . . . . ?
C13 Ru5 C200 Ru1 -8(3) . . . . ?
C9 Ru5 C200 Ru1 95.0(11) . . . . ?
C14 Ru5 C200 Ru1 -98.5(10) . . . . ?
Ru4 Ru5 C200 Ru1 -179.0(14) . . . . ?
Ru3 Ru5 C200 Ru1 89.1(10) . . . . ?
Ru6 Ru5 C200 Ru1 -87.9(10) . . . . ?
C12 Ru5 C200 Ru2 -9(11) . . . . ?
C13 Ru5 C200 Ru2 164(9) . . . . ?
C9 Ru5 C200 Ru2 -93(11) . . . . ?
C14 Ru5 C200 Ru2 73(11) . . . . ?
Ru4 Ru5 C200 Ru2 -7(10) . . . . ?
Ru3 Ru5 C200 Ru2 -99(11) . . . . ?
Ru6 Ru5 C200 Ru2 84(10) . . . . ?
Ru1 Ru5 C200 Ru2 172(11) . . . . ?
C10 Ru4 C200 Ru3 -165.3(13) . . . . ?
C11 Ru4 C200 Ru3 -17.2(18) . . . . ?
C6 Ru4 C200 Ru3 89.8(12) . . . . ?
Ru2 Ru4 C200 Ru3 92.1(10) . . . . ?
Ru5 Ru4 C200 Ru3 -88.9(10) . . . . ?
Ru6 Ru4 C200 Ru3 -177.5(15) . . . . ?
C10 Ru4 C200 Ru5 -76.4(17) . . . . ?
C11 Ru4 C200 Ru5 71.8(17) . . . . ?
C6 Ru4 C200 Ru5 178.7(11) . . . . ?
Ru2 Ru4 C200 Ru5 -179.0(13) . . . . ?
Ru6 Ru4 C200 Ru5 -88.6(10) . . . . ?
Ru3 Ru4 C200 Ru5 88.9(10) . . . . ?
C10 Ru4 C200 Ru6 12.3(19) . . . . ?
C11 Ru4 C200 Ru6 160.4(13) . . . . ?
C6 Ru4 C200 Ru6 -92.7(12) . . . . ?
Ru2 Ru4 C200 Ru6 -90.3(10) . . . . ?
Ru5 Ru4 C200 Ru6 88.6(10) . . . . ?
Ru3 Ru4 C200 Ru6 177.5(15) . . . . ?
C10 Ru4 C200 Ru1 -33(57) . . . . ?
C11 Ru4 C200 Ru1 115(56) . . . . ?
C6 Ru4 C200 Ru1 -138(56) . . . . ?
Ru2 Ru4 C200 Ru1 -136(56) . . . . ?
Ru5 Ru4 C200 Ru1 43(55) . . . . ?
Ru6 Ru4 C200 Ru1 -46(55) . . . . ?
Ru3 Ru4 C200 Ru1 132(56) . . . . ?
C10 Ru4 C200 Ru2 102.6(15) . . . . ?
C11 Ru4 C200 Ru2 -109.3(14) . . . . ?
C6 Ru4 C200 Ru2 -2.3(12) . . . . ?
Ru5 Ru4 C200 Ru2 179.0(13) . . . . ?
Ru6 Ru4 C200 Ru2 90.3(10) . . . . ?
Ru3 Ru4 C200 Ru2 -92.1(10) . . . . ?
C15 Ru6 C200 Ru3 172(22) . . . . ?
C16 Ru6 C200 Ru3 -36(23) . . . . ?
C14 Ru6 C200 Ru3 65(22) . . . . ?
Ru5 Ru6 C200 Ru3 52(22) . . . . ?
Ru1 Ru6 C200 Ru3 -38(22) . . . . ?
Ru4 Ru6 C200 Ru3 141(23) . . . . ?
Ru2 Ru6 C200 Ru3 -136(23) . . . . ?
Pt2 Ru6 C200 Ru3 -87(22) . . . . ?
C15 Ru6 C200 Ru5 119.6(14) . . . . ?
C16 Ru6 C200 Ru5 -87.6(16) . . . . ?
C14 Ru6 C200 Ru5 12.7(12) . . . . ?
Ru1 Ru6 C200 Ru5 -90.3(10) . . . . ?
Ru4 Ru6 C200 Ru5 88.6(10) . . . . ?
Ru2 Ru6 C200 Ru5 172.1(14) . . . . ?
Pt2 Ru6 C200 Ru5 -139.4(8) . . . . ?
C15 Ru6 C200 Ru4 31.0(18) . . . . ?
C16 Ru6 C200 Ru4 -176.3(13) . . . . ?
C14 Ru6 C200 Ru4 -75.9(12) . . . . ?
Ru5 Ru6 C200 Ru4 -88.6(10) . . . . ?
Ru1 Ru6 C200 Ru4 -179.0(14) . . . . ?
Ru2 Ru6 C200 Ru4 83.5(10) . . . . ?
Pt2 Ru6 C200 Ru4 131.9(8) . . . . ?
C15 Ru6 C200 Ru1 -150.1(12) . . . . ?
C16 Ru6 C200 Ru1 2.7(19) . . . . ?
C14 Ru6 C200 Ru1 103.0(11) . . . . ?
Ru5 Ru6 C200 Ru1 90.3(10) . . . . ?
Ru4 Ru6 C200 Ru1 179.0(14) . . . . ?
Ru2 Ru6 C200 Ru1 -97.5(11) . . . . ?
Pt2 Ru6 C200 Ru1 -49.1(6) . . . . ?
C15 Ru6 C200 Ru2 -52.5(17) . . . . ?
C16 Ru6 C200 Ru2 100.2(16) . . . . ?
C14 Ru6 C200 Ru2 -159.4(11) . . . . ?
Ru5 Ru6 C200 Ru2 -172.1(14) . . . . ?
Ru1 Ru6 C200 Ru2 97.5(11) . . . . ?
Ru4 Ru6 C200 Ru2 -83.5(10) . . . . ?
Pt2 Ru6 C200 Ru2 48.4(6) . . . . ?
C3 Ru1 C200 Ru3 90.0(13) . . . . ?
C1 Ru1 C200 Ru3 -153.9(12) . . . . ?
C2 Ru1 C200 Ru3 -20.7(16) . . . . ?
Pt1 Ru1 C200 Ru3 -57.3(7) . . . . ?
Pt2 Ru1 C200 Ru3 -122.1(7) . . . . ?
Ru6 Ru1 C200 Ru3 177.6(14) . . . . ?
Ru5 Ru1 C200 Ru3 89.0(10) . . . . ?
Ru2 Ru1 C200 Ru3 -92.2(11) . . . . ?
C3 Ru1 C200 Ru5 1.1(15) . . . . ?
C1 Ru1 C200 Ru5 117.2(13) . . . . ?
C2 Ru1 C200 Ru5 -109.6(13) . . . . ?
Pt1 Ru1 C200 Ru5 -146.3(7) . . . . ?
Pt2 Ru1 C200 Ru5 149.0(7) . . . . ?
Ru6 Ru1 C200 Ru5 88.7(10) . . . . ?
Ru3 Ru1 C200 Ru5 -89.0(10) . . . . ?
Ru2 Ru1 C200 Ru5 178.8(15) . . . . ?
C3 Ru1 C200 Ru4 -42(56) . . . . ?
C1 Ru1 C200 Ru4 74(56) . . . . ?
C2 Ru1 C200 Ru4 -153(55) . . . . ?
Pt1 Ru1 C200 Ru4 171(100) . . . . ?
Pt2 Ru1 C200 Ru4 106(56) . . . . ?
Ru6 Ru1 C200 Ru4 46(55) . . . . ?
Ru3 Ru1 C200 Ru4 -132(56) . . . . ?
Ru5 Ru1 C200 Ru4 -43(55) . . . . ?
Ru2 Ru1 C200 Ru4 136(57) . . . . ?
C3 Ru1 C200 Ru6 -87.6(13) . . . . ?
C1 Ru1 C200 Ru6 28.5(17) . . . . ?
C2 Ru1 C200 Ru6 161.7(11) . . . . ?
Pt1 Ru1 C200 Ru6 125.1(7) . . . . ?
Pt2 Ru1 C200 Ru6 60.3(7) . . . . ?
Ru3 Ru1 C200 Ru6 -177.6(14) . . . . ?
Ru5 Ru1 C200 Ru6 -88.7(10) . . . . ?
Ru2 Ru1 C200 Ru6 90.2(11) . . . . ?
C3 Ru1 C200 Ru2 -177.8(11) . . . . ?
C1 Ru1 C200 Ru2 -61.7(17) . . . . ?
C2 Ru1 C200 Ru2 71.5(15) . . . . ?
Pt1 Ru1 C200 Ru2 34.9(8) . . . . ?
Pt2 Ru1 C200 Ru2 -29.9(8) . . . . ?
Ru6 Ru1 C200 Ru2 -90.2(11) . . . . ?
Ru3 Ru1 C200 Ru2 92.2(11) . . . . ?
Ru5 Ru1 C200 Ru2 -178.8(15) . . . . ?
C5 Ru2 C200 Ru3 -177.3(13) . . . . ?
C4 Ru2 C200 Ru3 -0.9(19) . . . . ?
C6 Ru2 C200 Ru3 -89.5(11) . . . . ?
Pt2 Ru2 C200 Ru3 118.9(8) . . . . ?
Ru4 Ru2 C200 Ru3 -91.6(10) . . . . ?
Pt1 Ru2 C200 Ru3 55.3(8) . . . . ?
Ru6 Ru2 C200 Ru3 177.3(15) . . . . ?
Ru1 Ru2 C200 Ru3 89.4(11) . . . . ?
C5 Ru2 C200 Ru5 -78(11) . . . . ?
C4 Ru2 C200 Ru5 98(11) . . . . ?
C6 Ru2 C200 Ru5 10(11) . . . . ?
Pt2 Ru2 C200 Ru5 -142(11) . . . . ?
Ru4 Ru2 C200 Ru5 7(10) . . . . ?
Pt1 Ru2 C200 Ru5 154(11) . . . . ?
Ru6 Ru2 C200 Ru5 -84(10) . . . . ?
Ru3 Ru2 C200 Ru5 99(11) . . . . ?
Ru1 Ru2 C200 Ru5 -172(11) . . . . ?
C5 Ru2 C200 Ru4 -85.6(16) . . . . ?
C4 Ru2 C200 Ru4 90.7(16) . . . . ?
C6 Ru2 C200 Ru4 2.1(10) . . . . ?
Pt2 Ru2 C200 Ru4 -149.4(7) . . . . ?
Pt1 Ru2 C200 Ru4 147.0(7) . . . . ?
Ru6 Ru2 C200 Ru4 -91.1(10) . . . . ?
Ru3 Ru2 C200 Ru4 91.6(10) . . . . ?
Ru1 Ru2 C200 Ru4 -179.0(15) . . . . ?
C5 Ru2 C200 Ru6 5.4(19) . . . . ?
C4 Ru2 C200 Ru6 -178.2(13) . . . . ?
C6 Ru2 C200 Ru6 93.2(11) . . . . ?
Pt2 Ru2 C200 Ru6 -58.3(7) . . . . ?
Ru4 Ru2 C200 Ru6 91.1(10) . . . . ?
Pt1 Ru2 C200 Ru6 -122.0(8) . . . . ?
Ru3 Ru2 C200 Ru6 -177.3(15) . . . . ?
Ru1 Ru2 C200 Ru6 -87.9(11) . . . . ?
C5 Ru2 C200 Ru1 93.4(16) . . . . ?
C4 Ru2 C200 Ru1 -90.3(17) . . . . ?
C6 Ru2 C200 Ru1 -178.9(11) . . . . ?
Pt2 Ru2 C200 Ru1 29.6(8) . . . . ?
Ru4 Ru2 C200 Ru1 179.0(15) . . . . ?
Pt1 Ru2 C200 Ru1 -34.1(8) . . . . ?
Ru6 Ru2 C200 Ru1 87.9(11) . . . . ?
Ru3 Ru2 C200 Ru1 -89.4(11) . . . . ?
C23 P1 C17 C22 -110(3) . . . . ?
C29 P1 C17 C22 -3(3) . . . . ?
Pt1 P1 C17 C22 118(3) . . . . ?
C23 P1 C17 C18 68(3) . . . . ?
C29 P1 C17 C18 175(3) . . . . ?
Pt1 P1 C17 C18 -64(3) . . . . ?
C22 C17 C18 C19 -6(5) . . . . ?
P1 C17 C18 C19 176(3) . . . . ?
C17 C18 C19 C20 9(5) . . . . ?
C18 C19 C20 C21 -7(5) . . . . ?
C19 C20 C21 C22 3(5) . . . . ?
C20 C21 C22 C17 -1(5) . . . . ?
C18 C17 C22 C21 2(5) . . . . ?
P1 C17 C22 C21 -180(2) . . . . ?
C17 P1 C23 C24 -150(3) . . . . ?
C29 P1 C23 C24 103(3) . . . . ?
Pt1 P1 C23 C24 -17(3) . . . . ?
C17 P1 C23 C28 32(3) . . . . ?
C29 P1 C23 C28 -75(3) . . . . ?
Pt1 P1 C23 C28 164(2) . . . . ?
C28 C23 C24 C25 1(5) . . . . ?
P1 C23 C24 C25 -177(3) . . . . ?
C23 C24 C25 C26 1(5) . . . . ?
C24 C25 C26 C27 1(5) . . . . ?
C25 C26 C27 C28 -6(5) . . . . ?
C26 C27 C28 C23 8(5) . . . . ?
C24 C23 C28 C27 -5(5) . . . . ?
P1 C23 C28 C27 173(3) . . . . ?
C30 P2 C29 P1 114.0(16) . . . . ?
C36 P2 C29 P1 -139.5(15) . . . . ?
Pt3 P2 C29 P1 -17.4(16) . . . . ?
C23 P1 C29 P2 -79.0(17) . . . . ?
C17 P1 C29 P2 173.9(15) . . . . ?
Pt1 P1 C29 P2 46.9(15) . . . . ?
C36 P2 C30 C35 32(3) . . . . ?
C29 P2 C30 C35 138(2) . . . . ?
Pt3 P2 C30 C35 -95(3) . . . . ?
C36 P2 C30 C31 -151(3) . . . . ?
C29 P2 C30 C31 -46(3) . . . . ?
Pt3 P2 C30 C31 82(3) . . . . ?
C35 C30 C31 C32 3(5) . . . . ?
P2 C30 C31 C32 -173(2) . . . . ?
C30 C31 C32 C33 1(5) . . . . ?
C31 C32 C33 C34 -4(5) . . . . ?
C32 C33 C34 C35 3(5) . . . . ?
C31 C30 C35 C34 -4(5) . . . . ?
P2 C30 C35 C34 172(2) . . . . ?
C33 C34 C35 C30 1(5) . . . . ?
C30 P2 C36 C41 -135(3) . . . . ?
C29 P2 C36 C41 118(3) . . . . ?
Pt3 P2 C36 C41 -4(3) . . . . ?
C30 P2 C36 C37 47(3) . . . . ?
C29 P2 C36 C37 -59(3) . . . . ?
Pt3 P2 C36 C37 179(2) . . . . ?
C41 C36 C37 C38 0(5) . . . . ?
P2 C36 C37 C38 178(2) . . . . ?
C36 C37 C38 C39 0(5) . . . . ?
C37 C38 C39 C40 2(5) . . . . ?
C38 C39 C40 C41 -3(4) . . . . ?
C37 C36 C41 C40 -2(5) . . . . ?
P2 C36 C41 C40 -179(2) . . . . ?
C39 C40 C41 C36 3(5) . . . . ?
C48 P3 C42 C43 -71(3) . . . . ?
C54 P3 C42 C43 179(3) . . . . ?
Pt2 P3 C42 C43 56(3) . . . . ?
C48 P3 C42 C47 105(3) . . . . ?
C54 P3 C42 C47 -5(3) . . . . ?
Pt2 P3 C42 C47 -127(2) . . . . ?
C47 C42 C43 C44 3(5) . . . . ?
P3 C42 C43 C44 180(3) . . . . ?
C42 C43 C44 C45 -4(5) . . . . ?
C43 C44 C45 C46 3(4) . . . . ?
C44 C45 C46 C47 -2(5) . . . . ?
C45 C46 C47 C42 1(5) . . . . ?
C43 C42 C47 C46 -1(5) . . . . ?
P3 C42 C47 C46 -178(2) . . . . ?
C42 P3 C48 C49 -23(3) . . . . ?
C54 P3 C48 C49 87(3) . . . . ?
Pt2 P3 C48 C49 -150(2) . . . . ?
C42 P3 C48 C53 154(3) . . . . ?
C54 P3 C48 C53 -97(3) . . . . ?
Pt2 P3 C48 C53 26(3) . . . . ?
C53 C48 C49 C50 2(5) . . . . ?
P3 C48 C49 C50 178(2) . . . . ?
C48 C49 C50 C51 2(5) . . . . ?
C49 C50 C51 C52 -5(5) . . . . ?
C50 C51 C52 C53 4(5) . . . . ?
C51 C52 C53 C48 -1(5) . . . . ?
C49 C48 C53 C52 -2(5) . . . . ?
P3 C48 C53 C52 -179(2) . . . . ?
C55 P4 C54 P3 157.8(15) . . . . ?
C61 P4 C54 P3 -89.6(16) . . . . ?
Pt3 P4 C54 P3 33.1(15) . . . . ?
C48 P3 C54 P4 75.8(17) . . . . ?
C42 P3 C54 P4 -176.2(14) . . . . ?
Pt2 P3 C54 P4 -50.5(15) . . . . ?
C61 P4 C55 C56 -159(3) . . . . ?
C54 P4 C55 C56 -51(3) . . . . ?
Pt3 P4 C55 C56 70(3) . . . . ?
C61 P4 C55 C60 12(3) . . . . ?
C54 P4 C55 C60 121(2) . . . . ?
Pt3 P4 C55 C60 -119(2) . . . . ?
C60 C55 C56 C57 4(5) . . . . ?
P4 C55 C56 C57 176(2) . . . . ?
C55 C56 C57 C58 2(5) . . . . ?
C56 C57 C58 C59 -8(5) . . . . ?
C57 C58 C59 C60 9(5) . . . . ?
C58 C59 C60 C55 -2(5) . . . . ?
C56 C55 C60 C59 -4(5) . . . . ?
P4 C55 C60 C59 -176(2) . . . . ?
C55 P4 C61 C66 -119(3) . . . . ?
C54 P4 C61 C66 135(3) . . . . ?
Pt3 P4 C61 C66 14(3) . . . . ?
C55 P4 C61 C62 65(3) . . . . ?
C54 P4 C61 C62 -41(3) . . . . ?
Pt3 P4 C61 C62 -162(2) . . . . ?
C66 C61 C62 C63 -1(5) . . . . ?
P4 C61 C62 C63 175(3) . . . . ?
C61 C62 C63 C64 1(5) . . . . ?
C62 C63 C64 C65 0(5) . . . . ?
C63 C64 C65 C66 -2(5) . . . . ?
C62 C61 C66 C65 -1(5) . . . . ?
P4 C61 C66 C65 -177(2) . . . . ?
C64 C65 C66 C61 2(5) . . . . ?
C69 Ru7 C67 O67 7(5) . . . . ?
C68 Ru7 C67 O67 -80(5) . . . . ?
C300 Ru7 C67 O67 132(5) . . . . ?
Pt5 Ru7 C67 O67 -177(6) . . . . ?
Pt4 Ru7 C67 O67 -131(5) . . . . ?
Ru9 Ru7 C67 O67 -171(3) . . . . ?
Ru12 Ru7 C67 O67 116(5) . . . . ?
Ru11 Ru7 C67 O67 73(5) . . . . ?
Ru8 Ru7 C67 O67 172(5) . . . . ?
C69 Ru7 C67 Pt5 -175.3(12) . . . . ?
C68 Ru7 C67 Pt5 97.1(11) . . . . ?
C300 Ru7 C67 Pt5 -50.9(16) . . . . ?
Pt4 Ru7 C67 Pt5 45.7(8) . . . . ?
Ru9 Ru7 C67 Pt5 6(4) . . . . ?
Ru12 Ru7 C67 Pt5 -66.6(7) . . . . ?
Ru11 Ru7 C67 Pt5 -109.5(8) . . . . ?
Ru8 Ru7 C67 Pt5 -11.2(9) . . . . ?
P7 Pt5 C67 O67 -8(3) . . . . ?
Pt6 Pt5 C67 O67 80(3) . . . . ?
Ru7 Pt5 C67 O67 178(4) . . . . ?
Ru8 Pt5 C67 O67 -168(3) . . . . ?
Pt4 Pt5 C67 O67 136(3) . . . . ?
Ru12 Pt5 C67 O67 -123(3) . . . . ?
P7 Pt5 C67 Ru7 174.2(6) . . . . ?
Pt6 Pt5 C67 Ru7 -98.2(8) . . . . ?
Ru8 Pt5 C67 Ru7 13.5(11) . . . . ?
Pt4 Pt5 C67 Ru7 -41.9(8) . . . . ?
Ru12 Pt5 C67 Ru7 59.3(7) . . . . ?
C69 Ru7 C68 O68 -7(6) . . . . ?
C67 Ru7 C68 O68 78(6) . . . . ?
C300 Ru7 C68 O68 -134(5) . . . . ?
Pt5 Ru7 C68 O68 128(5) . . . . ?
Pt4 Ru7 C68 O68 175(6) . . . . ?
Ru9 Ru7 C68 O68 -118(6) . . . . ?
Ru12 Ru7 C68 O68 164(3) . . . . ?
Ru11 Ru7 C68 O68 -75(6) . . . . ?
Ru8 Ru7 C68 O68 -174(5) . . . . ?
C69 Ru7 C68 Pt4 177.1(11) . . . . ?
C67 Ru7 C68 Pt4 -97.8(11) . . . . ?
C300 Ru7 C68 Pt4 50.5(15) . . . . ?
Pt5 Ru7 C68 Pt4 -47.1(8) . . . . ?
Ru9 Ru7 C68 Pt4 66.8(7) . . . . ?
Ru12 Ru7 C68 Pt4 -12(4) . . . . ?
Ru11 Ru7 C68 Pt4 109.6(8) . . . . ?
Ru8 Ru7 C68 Pt4 10.2(9) . . . . ?
P5 Pt4 C68 O68 10(3) . . . . ?
Pt6 Pt4 C68 O68 -79(3) . . . . ?
Ru7 Pt4 C68 O68 -178(3) . . . . ?
Ru8 Pt4 C68 O68 170(2) . . . . ?
Pt5 Pt4 C68 O68 -135(3) . . . . ?
Ru9 Pt4 C68 O68 124(3) . . . . ?
P5 Pt4 C68 Ru7 -172.6(5) . . . . ?
Pt6 Pt4 C68 Ru7 99.0(8) . . . . ?
Ru8 Pt4 C68 Ru7 -12.2(11) . . . . ?
Pt5 Pt4 C68 Ru7 42.6(8) . . . . ?
Ru9 Pt4 C68 Ru7 -58.5(7) . . . . ?
C68 Ru7 C69 O69 53(18) . . . . ?
C67 Ru7 C69 O69 -42(18) . . . . ?
C300 Ru7 C69 O69 -173(18) . . . . ?
Pt5 Ru7 C69 O69 -47(19) . . . . ?
Pt4 Ru7 C69 O69 57(19) . . . . ?
Ru9 Ru7 C69 O69 138(18) . . . . ?
Ru12 Ru7 C69 O69 -124(18) . . . . ?
Ru11 Ru7 C69 O69 -174(19) . . . . ?
Ru8 Ru7 C69 O69 -168(16) . . . . ?
C71 Ru8 C70 O70 -86(13) . . . . ?
C300 Ru8 C70 O70 93(13) . . . . ?
C72 Ru8 C70 O70 1(13) . . . . ?
Pt4 Ru8 C70 O70 164(13) . . . . ?
Ru10 Ru8 C70 O70 40(13) . . . . ?
Pt5 Ru8 C70 O70 -153(12) . . . . ?
Ru12 Ru8 C70 O70 64(17) . . . . ?
Ru9 Ru8 C70 O70 97(13) . . . . ?
Ru7 Ru8 C70 O70 143(12) . . . . ?
C70 Ru8 C71 O71 65(16) . . . . ?
C300 Ru8 C71 O71 -114(16) . . . . ?
C72 Ru8 C71 O71 -22(16) . . . . ?
Pt4 Ru8 C71 O71 136(16) . . . . ?
Ru10 Ru8 C71 O71 -53(16) . . . . ?
Pt5 Ru8 C71 O71 -174(16) . . . . ?
Ru12 Ru8 C71 O71 -111(16) . . . . ?
Ru9 Ru8 C71 O71 137(13) . . . . ?
Ru7 Ru8 C71 O71 -164(16) . . . . ?
C77 Ru10 C72 O72 -40(4) . . . . ?
C76 Ru10 C72 O72 50(4) . . . . ?
C300 Ru10 C72 O72 -176(4) . . . . ?
Ru8 Ru10 C72 O72 180(5) . . . . ?
Ru11 Ru10 C72 O72 -169(3) . . . . ?
Ru12 Ru10 C72 O72 -131(4) . . . . ?
Ru9 Ru10 C72 O72 140(4) . . . . ?
C77 Ru10 C72 Ru8 140.2(11) . . . . ?
C76 Ru10 C72 Ru8 -129.9(11) . . . . ?
C300 Ru10 C72 Ru8 4.3(11) . . . . ?
Ru11 Ru10 C72 Ru8 11.8(19) . . . . ?
Ru12 Ru10 C72 Ru8 49.3(8) . . . . ?
Ru9 Ru10 C72 Ru8 -39.7(9) . . . . ?
C71 Ru8 C72 O72 37(3) . . . . ?
C70 Ru8 C72 O72 -55(3) . . . . ?
C300 Ru8 C72 O72 176(3) . . . . ?
Pt4 Ru8 C72 O72 -93(3) . . . . ?
Ru10 Ru8 C72 O72 -180(4) . . . . ?
Pt5 Ru8 C72 O72 86(3) . . . . ?
Ru12 Ru8 C72 O72 132(3) . . . . ?
Ru9 Ru8 C72 O72 -141(3) . . . . ?
Ru7 Ru8 C72 O72 171(2) . . . . ?
C71 Ru8 C72 Ru10 -142.9(12) . . . . ?
C70 Ru8 C72 Ru10 124.9(12) . . . . ?
C300 Ru8 C72 Ru10 -4.2(11) . . . . ?
Pt4 Ru8 C72 Ru10 86.7(18) . . . . ?
Pt5 Ru8 C72 Ru10 -94.1(13) . . . . ?
Ru12 Ru8 C72 Ru10 -48.6(8) . . . . ?
Ru9 Ru8 C72 Ru10 38.3(9) . . . . ?
Ru7 Ru8 C72 Ru10 -9.3(15) . . . . ?
C74 Ru9 C73 O73 -131(100) . . . . ?
C75 Ru9 C73 O73 138(100) . . . . ?
C300 Ru9 C73 O73 33(100) . . . . ?
Ru11 Ru9 C73 O73 96(100) . . . . ?
Ru7 Ru9 C73 O73 -36(100) . . . . ?
Ru10 Ru9 C73 O73 50(100) . . . . ?
Ru8 Ru9 C73 O73 -4(100) . . . . ?
Pt4 Ru9 C73 O73 -59(100) . . . . ?
C73 Ru9 C74 O74 -140(44) . . . . ?
C75 Ru9 C74 O74 -41(44) . . . . ?
C300 Ru9 C74 O74 59(44) . . . . ?
Ru11 Ru9 C74 O74 1(44) . . . . ?
Ru7 Ru9 C74 O74 58(44) . . . . ?
Ru10 Ru9 C74 O74 -122(39) . . . . ?
Ru8 Ru9 C74 O74 118(43) . . . . ?
Pt4 Ru9 C74 O74 108(44) . . . . ?
C73 Ru9 C75 O75 45(4) . . . . ?
C74 Ru9 C75 O75 -44(4) . . . . ?
C300 Ru9 C75 O75 177(4) . . . . ?
Ru11 Ru9 C75 O75 -176(4) . . . . ?
Ru7 Ru9 C75 O75 -137(4) . . . . ?
Ru10 Ru9 C75 O75 133(4) . . . . ?
Ru8 Ru9 C75 O75 162(3) . . . . ?
Pt4 Ru9 C75 O75 -106(4) . . . . ?
C73 Ru9 C75 Ru11 -138.8(11) . . . . ?
C74 Ru9 C75 Ru11 132.6(11) . . . . ?
C300 Ru9 C75 Ru11 -6.4(11) . . . . ?
Ru7 Ru9 C75 Ru11 39.3(8) . . . . ?
Ru10 Ru9 C75 Ru11 -50.8(7) . . . . ?
Ru8 Ru9 C75 Ru11 -22.2(16) . . . . ?
Pt4 Ru9 C75 Ru11 69.9(17) . . . . ?
C78 Ru11 C75 O75 31(3) . . . . ?
C79 Ru11 C75 O75 -58(3) . . . . ?
C300 Ru11 C75 O75 -177(3) . . . . ?
C80 Ru11 C75 O75 -85(8) . . . . ?
Ru9 Ru11 C75 O75 177(4) . . . . ?
Ru12 Ru11 C75 O75 -172(2) . . . . ?
Ru10 Ru11 C75 O75 -131(3) . . . . ?
Ru7 Ru11 C75 O75 139(3) . . . . ?
C78 Ru11 C75 Ru9 -146.0(12) . . . . ?
C79 Ru11 C75 Ru9 125.4(12) . . . . ?
C300 Ru11 C75 Ru9 6.3(10) . . . . ?
C80 Ru11 C75 Ru9 98(8) . . . . ?
Ru12 Ru11 C75 Ru9 11.0(15) . . . . ?
Ru10 Ru11 C75 Ru9 52.2(8) . . . . ?
Ru7 Ru11 C75 Ru9 -38.3(8) . . . . ?
C77 Ru10 C76 O76 12(32) . . . . ?
C72 Ru10 C76 O76 -85(32) . . . . ?
C300 Ru10 C76 O76 171(31) . . . . ?
Ru8 Ru10 C76 O76 -128(32) . . . . ?
Ru11 Ru10 C76 O76 119(32) . . . . ?
Ru12 Ru10 C76 O76 103(31) . . . . ?
Ru9 Ru10 C76 O76 174(32) . . . . ?
C76 Ru10 C77 O77 51(31) . . . . ?
C72 Ru10 C77 O77 143(31) . . . . ?
C300 Ru10 C77 O77 -108(31) . . . . ?
Ru8 Ru10 C77 O77 -176(100) . . . . ?
Ru11 Ru10 C77 O77 -66(31) . . . . ?
Ru12 Ru10 C77 O77 -124(31) . . . . ?
Ru9 Ru10 C77 O77 -37(33) . . . . ?
C79 Ru11 C78 O78 176(100) . . . . ?
C300 Ru11 C78 O78 -6(100) . . . . ?
C75 Ru11 C78 O78 91(100) . . . . ?
C80 Ru11 C78 O78 -97(100) . . . . ?
Ru9 Ru11 C78 O78 60(100) . . . . ?
Ru12 Ru11 C78 O78 -70(100) . . . . ?
Ru10 Ru11 C78 O78 -177(100) . . . . ?
Ru7 Ru11 C78 O78 -5(100) . . . . ?
C78 Ru11 C79 O79 19(15) . . . . ?
C300 Ru11 C79 O79 -160(15) . . . . ?
C75 Ru11 C79 O79 114(15) . . . . ?
C80 Ru11 C79 O79 -69(15) . . . . ?
Ru9 Ru11 C79 O79 152(15) . . . . ?
Ru12 Ru11 C79 O79 -109(15) . . . . ?
Ru10 Ru11 C79 O79 -158(15) . . . . ?
Ru7 Ru11 C79 O79 -159(12) . . . . ?
C81 Ru12 C80 O80 -42(4) . . . . ?
C82 Ru12 C80 O80 47(4) . . . . ?
C300 Ru12 C80 O80 -173(4) . . . . ?
Ru11 Ru12 C80 O80 -176(4) . . . . ?
Ru7 Ru12 C80 O80 141(4) . . . . ?
Ru10 Ru12 C80 O80 -128(4) . . . . ?
Ru8 Ru12 C80 O80 -159(3) . . . . ?
Pt5 Ru12 C80 O80 106(4) . . . . ?
C81 Ru12 C80 Ru11 134.8(11) . . . . ?
C82 Ru12 C80 Ru11 -137.0(11) . . . . ?
C300 Ru12 C80 Ru11 3.7(10) . . . . ?
Ru7 Ru12 C80 Ru11 -42.1(7) . . . . ?
Ru10 Ru12 C80 Ru11 48.5(7) . . . . ?
Ru8 Ru12 C80 Ru11 17.5(16) . . . . ?
Pt5 Ru12 C80 Ru11 -77.4(14) . . . . ?
C78 Ru11 C80 O80 -35(3) . . . . ?
C79 Ru11 C80 O80 54(3) . . . . ?
C300 Ru11 C80 O80 173(3) . . . . ?
C75 Ru11 C80 O80 81(9) . . . . ?
Ru9 Ru11 C80 O80 171(3) . . . . ?
Ru12 Ru11 C80 O80 177(4) . . . . ?
Ru10 Ru11 C80 O80 127(3) . . . . ?
Ru7 Ru11 C80 O80 -142(3) . . . . ?
C78 Ru11 C80 Ru12 148.4(12) . . . . ?
C79 Ru11 C80 Ru12 -122.6(12) . . . . ?
C300 Ru11 C80 Ru12 -3.7(10) . . . . ?
C75 Ru11 C80 Ru12 -96(8) . . . . ?
Ru9 Ru11 C80 Ru12 -5.7(15) . . . . ?
Ru10 Ru11 C80 Ru12 -49.6(7) . . . . ?
Ru7 Ru11 C80 Ru12 41.1(8) . . . . ?
C82 Ru12 C81 O81 -93(52) . . . . ?
C80 Ru12 C81 O81 -5(53) . . . . ?
C300 Ru12 C81 O81 103(52) . . . . ?
Ru11 Ru12 C81 O81 43(53) . . . . ?
Ru7 Ru12 C81 O81 166(50) . . . . ?
Ru10 Ru12 C81 O81 86(52) . . . . ?
Ru8 Ru12 C81 O81 141(52) . . . . ?
Pt5 Ru12 C81 O81 -165(52) . . . . ?
C81 Ru12 C82 O82 86(26) . . . . ?
C80 Ru12 C82 O82 -14(26) . . . . ?
C300 Ru12 C82 O82 -114(25) . . . . ?
Ru11 Ru12 C82 O82 -54(26) . . . . ?
Ru7 Ru12 C82 O82 -112(26) . . . . ?
Ru10 Ru12 C82 O82 76(29) . . . . ?
Ru8 Ru12 C82 O82 -175(25) . . . . ?
Pt5 Ru12 C82 O82 -161(26) . . . . ?
C73 Ru9 C300 Ru7 -157.0(12) . . . . ?
C74 Ru9 C300 Ru7 -2(2) . . . . ?
C75 Ru9 C300 Ru7 96.9(11) . . . . ?
Ru11 Ru9 C300 Ru7 90.1(10) . . . . ?
Ru10 Ru9 C300 Ru7 178.5(15) . . . . ?
Ru8 Ru9 C300 Ru7 -98.2(11) . . . . ?
Pt4 Ru9 C300 Ru7 -49.5(7) . . . . ?
C73 Ru9 C300 Ru11 112.9(14) . . . . ?
C74 Ru9 C300 Ru11 -91.6(18) . . . . ?
C75 Ru9 C300 Ru11 6.8(11) . . . . ?
Ru7 Ru9 C300 Ru11 -90.1(10) . . . . ?
Ru10 Ru9 C300 Ru11 88.4(10) . . . . ?
Ru8 Ru9 C300 Ru11 171.7(14) . . . . ?
Pt4 Ru9 C300 Ru11 -139.6(8) . . . . ?
C73 Ru9 C300 Ru10 24.5(18) . . . . ?
C74 Ru9 C300 Ru10 179.9(14) . . . . ?
C75 Ru9 C300 Ru10 -81.6(11) . . . . ?
Ru11 Ru9 C300 Ru10 -88.4(10) . . . . ?
Ru7 Ru9 C300 Ru10 -178.5(15) . . . . ?
Ru8 Ru9 C300 Ru10 83.3(10) . . . . ?
Pt4 Ru9 C300 Ru10 132.0(9) . . . . ?
C73 Ru9 C300 Ru12 139(22) . . . . ?
C74 Ru9 C300 Ru12 -66(23) . . . . ?
C75 Ru9 C300 Ru12 33(23) . . . . ?
Ru11 Ru9 C300 Ru12 26(22) . . . . ?
Ru7 Ru9 C300 Ru12 -64(22) . . . . ?
Ru10 Ru9 C300 Ru12 114(23) . . . . ?
Ru8 Ru9 C300 Ru12 -163(23) . . . . ?
Pt4 Ru9 C300 Ru12 -114(23) . . . . ?
C73 Ru9 C300 Ru8 -58.8(17) . . . . ?
C74 Ru9 C300 Ru8 96.6(17) . . . . ?
C75 Ru9 C300 Ru8 -164.9(11) . . . . ?
Ru11 Ru9 C300 Ru8 -171.7(14) . . . . ?
Ru7 Ru9 C300 Ru8 98.2(11) . . . . ?
Ru10 Ru9 C300 Ru8 -83.3(10) . . . . ?
Pt4 Ru9 C300 Ru8 48.7(7) . . . . ?
C69 Ru7 C300 Ru9 -89.3(14) . . . . ?
C68 Ru7 C300 Ru9 23.4(17) . . . . ?
C67 Ru7 C300 Ru9 161.5(11) . . . . ?
Pt5 Ru7 C300 Ru9 124.8(7) . . . . ?
Pt4 Ru7 C300 Ru9 60.4(8) . . . . ?
Ru12 Ru7 C300 Ru9 -176.6(15) . . . . ?
Ru11 Ru7 C300 Ru9 -89.0(10) . . . . ?
Ru8 Ru7 C300 Ru9 93.2(12) . . . . ?
C69 Ru7 C300 Ru11 -0.3(16) . . . . ?
C68 Ru7 C300 Ru11 112.5(13) . . . . ?
C67 Ru7 C300 Ru11 -109.4(13) . . . . ?
Pt5 Ru7 C300 Ru11 -146.2(7) . . . . ?
Pt4 Ru7 C300 Ru11 149.5(7) . . . . ?
Ru9 Ru7 C300 Ru11 89.0(10) . . . . ?
Ru12 Ru7 C300 Ru11 -87.5(10) . . . . ?
Ru8 Ru7 C300 Ru11 -177.8(16) . . . . ?
C69 Ru7 C300 Ru10 50(38) . . . . ?
C68 Ru7 C300 Ru10 163(37) . . . . ?
C67 Ru7 C300 Ru10 -59(38) . . . . ?
Pt5 Ru7 C300 Ru10 -96(38) . . . . ?
Pt4 Ru7 C300 Ru10 -160(38) . . . . ?
Ru9 Ru7 C300 Ru10 139(38) . . . . ?
Ru12 Ru7 C300 Ru10 -37(37) . . . . ?
Ru11 Ru7 C300 Ru10 50(37) . . . . ?
Ru8 Ru7 C300 Ru10 -128(38) . . . . ?
C69 Ru7 C300 Ru12 87.3(14) . . . . ?
C68 Ru7 C300 Ru12 -160.0(11) . . . . ?
C67 Ru7 C300 Ru12 -21.9(17) . . . . ?
Pt5 Ru7 C300 Ru12 -58.6(7) . . . . ?
Pt4 Ru7 C300 Ru12 -123.0(7) . . . . ?
Ru9 Ru7 C300 Ru12 176.6(15) . . . . ?
Ru11 Ru7 C300 Ru12 87.5(10) . . . . ?
Ru8 Ru7 C300 Ru12 -90.3(11) . . . . ?
C69 Ru7 C300 Ru8 177.5(11) . . . . ?
C68 Ru7 C300 Ru8 -69.7(16) . . . . ?
C67 Ru7 C300 Ru8 68.4(16) . . . . ?
Pt5 Ru7 C300 Ru8 31.6(8) . . . . ?
Pt4 Ru7 C300 Ru8 -32.7(8) . . . . ?
Ru9 Ru7 C300 Ru8 -93.2(12) . . . . ?
Ru12 Ru7 C300 Ru8 90.3(11) . . . . ?
Ru11 Ru7 C300 Ru8 177.8(16) . . . . ?
C78 Ru11 C300 Ru9 92(3) . . . . ?
C79 Ru11 C300 Ru9 -90.3(13) . . . . ?
C75 Ru11 C300 Ru9 -6.2(10) . . . . ?
C80 Ru11 C300 Ru9 -178.1(10) . . . . ?
Ru12 Ru11 C300 Ru9 178.3(14) . . . . ?
Ru10 Ru11 C300 Ru9 -91.8(10) . . . . ?
Ru7 Ru11 C300 Ru9 90.0(10) . . . . ?
C78 Ru11 C300 Ru7 2(3) . . . . ?
C79 Ru11 C300 Ru7 179.7(11) . . . . ?
C75 Ru11 C300 Ru7 -96.2(11) . . . . ?
C80 Ru11 C300 Ru7 92.0(10) . . . . ?
Ru9 Ru11 C300 Ru7 -90.0(10) . . . . ?
Ru12 Ru11 C300 Ru7 88.4(10) . . . . ?
Ru10 Ru11 C300 Ru7 178.3(14) . . . . ?
C78 Ru11 C300 Ru10 -176(2) . . . . ?
C79 Ru11 C300 Ru10 1.5(15) . . . . ?
C75 Ru11 C300 Ru10 85.5(10) . . . . ?
C80 Ru11 C300 Ru10 -86.3(10) . . . . ?
Ru9 Ru11 C300 Ru10 91.8(10) . . . . ?
Ru12 Ru11 C300 Ru10 -89.9(10) . . . . ?
Ru7 Ru11 C300 Ru10 -178.3(14) . . . . ?
C78 Ru11 C300 Ru12 -86(3) . . . . ?
C79 Ru11 C300 Ru12 91.4(13) . . . . ?
C75 Ru11 C300 Ru12 175.4(10) . . . . ?
C80 Ru11 C300 Ru12 3.6(10) . . . . ?
Ru9 Ru11 C300 Ru12 -178.3(14) . . . . ?
Ru10 Ru11 C300 Ru12 89.9(10) . . . . ?
Ru7 Ru11 C300 Ru12 -88.4(10) . . . . ?
C78 Ru11 C300 Ru8 -163(9) . . . . ?
C79 Ru11 C300 Ru8 15(10) . . . . ?
C75 Ru11 C300 Ru8 99(10) . . . . ?
C80 Ru11 C300 Ru8 -73(10) . . . . ?
Ru9 Ru11 C300 Ru8 105(10) . . . . ?
Ru12 Ru11 C300 Ru8 -77(10) . . . . ?
Ru10 Ru11 C300 Ru8 13(9) . . . . ?
Ru7 Ru11 C300 Ru8 -165(11) . . . . ?
C77 Ru10 C300 Ru9 154.5(13) . . . . ?
C76 Ru10 C300 Ru9 3.7(19) . . . . ?
C72 Ru10 C300 Ru9 -97.3(12) . . . . ?
Ru8 Ru10 C300 Ru9 -92.9(10) . . . . ?
Ru11 Ru10 C300 Ru9 89.0(10) . . . . ?
Ru12 Ru10 C300 Ru9 176.5(15) . . . . ?
C77 Ru10 C300 Ru7 15(39) . . . . ?
C76 Ru10 C300 Ru7 -135(37) . . . . ?
C72 Ru10 C300 Ru7 124(38) . . . . ?
Ru8 Ru10 C300 Ru7 128(38) . . . . ?
Ru11 Ru10 C300 Ru7 -50(37) . . . . ?
Ru12 Ru10 C300 Ru7 37(37) . . . . ?
Ru9 Ru10 C300 Ru7 -139(38) . . . . ?
C77 Ru10 C300 Ru11 65.5(17) . . . . ?
C76 Ru10 C300 Ru11 -85.3(16) . . . . ?
C72 Ru10 C300 Ru11 173.7(11) . . . . ?
Ru8 Ru10 C300 Ru11 178.1(13) . . . . ?
Ru12 Ru10 C300 Ru11 87.5(10) . . . . ?
Ru9 Ru10 C300 Ru11 -89.0(10) . . . . ?
C77 Ru10 C300 Ru12 -22.1(19) . . . . ?
C76 Ru10 C300 Ru12 -172.8(13) . . . . ?
C72 Ru10 C300 Ru12 86.2(11) . . . . ?
Ru8 Ru10 C300 Ru12 90.5(10) . . . . ?
Ru11 Ru10 C300 Ru12 -87.5(10) . . . . ?
Ru9 Ru10 C300 Ru12 -176.5(15) . . . . ?
C77 Ru10 C300 Ru8 -112.6(15) . . . . ?
C76 Ru10 C300 Ru8 96.6(15) . . . . ?
C72 Ru10 C300 Ru8 -4.4(11) . . . . ?
Ru11 Ru10 C300 Ru8 -178.1(13) . . . . ?
Ru12 Ru10 C300 Ru8 -90.5(10) . . . . ?
Ru9 Ru10 C300 Ru8 92.9(10) . . . . ?
C81 Ru12 C300 Ru9 -140(22) . . . . ?
C82 Ru12 C300 Ru9 67(23) . . . . ?
C80 Ru12 C300 Ru9 -30(23) . . . . ?
Ru11 Ru12 C300 Ru9 -26(22) . . . . ?
Ru7 Ru12 C300 Ru9 64(22) . . . . ?
Ru10 Ru12 C300 Ru9 -114(23) . . . . ?
Ru8 Ru12 C300 Ru9 163(23) . . . . ?
Pt5 Ru12 C300 Ru9 113(23) . . . . ?
C81 Ru12 C300 Ru7 156.0(12) . . . . ?
C82 Ru12 C300 Ru7 3(2) . . . . ?
C80 Ru12 C300 Ru7 -94.2(11) . . . . ?
Ru11 Ru12 C300 Ru7 -90.2(10) . . . . ?
Ru10 Ru12 C300 Ru7 -178.6(14) . . . . ?
Ru8 Ru12 C300 Ru7 98.2(11) . . . . ?
Pt5 Ru12 C300 Ru7 48.4(6) . . . . ?
C81 Ru12 C300 Ru11 -113.9(14) . . . . ?
C82 Ru12 C300 Ru11 92.9(18) . . . . ?
C80 Ru12 C300 Ru11 -4.0(11) . . . . ?
Ru7 Ru12 C300 Ru11 90.2(10) . . . . ?
Ru10 Ru12 C300 Ru11 -88.5(10) . . . . ?
Ru8 Ru12 C300 Ru11 -171.7(14) . . . . ?
Pt5 Ru12 C300 Ru11 138.6(8) . . . . ?
C81 Ru12 C300 Ru10 -25.4(17) . . . . ?
C82 Ru12 C300 Ru10 -178.6(15) . . . . ?
C80 Ru12 C300 Ru10 84.4(11) . . . . ?
Ru11 Ru12 C300 Ru10 88.5(10) . . . . ?
Ru7 Ru12 C300 Ru10 178.6(14) . . . . ?
Ru8 Ru12 C300 Ru10 -83.2(9) . . . . ?
Pt5 Ru12 C300 Ru10 -133.0(8) . . . . ?
C81 Ru12 C300 Ru8 57.8(16) . . . . ?
C82 Ru12 C300 Ru8 -95.4(18) . . . . ?
C80 Ru12 C300 Ru8 167.7(10) . . . . ?
Ru11 Ru12 C300 Ru8 171.7(14) . . . . ?
Ru7 Ru12 C300 Ru8 -98.2(11) . . . . ?
Ru10 Ru12 C300 Ru8 83.2(9) . . . . ?
Pt5 Ru12 C300 Ru8 -49.8(6) . . . . ?
C71 Ru8 C300 Ru9 -175.4(14) . . . . ?
C70 Ru8 C300 Ru9 6.2(17) . . . . ?
C72 Ru8 C300 Ru9 95.3(11) . . . . ?
Pt4 Ru8 C300 Ru9 -58.1(8) . . . . ?
Ru10 Ru8 C300 Ru9 91.4(10) . . . . ?
Pt5 Ru8 C300 Ru9 -121.0(8) . . . . ?
Ru12 Ru8 C300 Ru9 -178.9(15) . . . . ?
Ru7 Ru8 C300 Ru9 -90.4(12) . . . . ?
C71 Ru8 C300 Ru7 -85.0(18) . . . . ?
C70 Ru8 C300 Ru7 96.6(15) . . . . ?
C72 Ru8 C300 Ru7 -174.2(11) . . . . ?
Pt4 Ru8 C300 Ru7 32.3(8) . . . . ?
Ru10 Ru8 C300 Ru7 -178.2(15) . . . . ?
Pt5 Ru8 C300 Ru7 -30.6(8) . . . . ?
Ru12 Ru8 C300 Ru7 -88.4(11) . . . . ?
Ru9 Ru8 C300 Ru7 90.4(12) . . . . ?
C71 Ru8 C300 Ru11 80(10) . . . . ?
C70 Ru8 C300 Ru11 -98(10) . . . . ?
C72 Ru8 C300 Ru11 -9(10) . . . . ?
Pt4 Ru8 C300 Ru11 -163(10) . . . . ?
Ru10 Ru8 C300 Ru11 -13(9) . . . . ?
Pt5 Ru8 C300 Ru11 134(10) . . . . ?
Ru12 Ru8 C300 Ru11 77(10) . . . . ?
Ru9 Ru8 C300 Ru11 -105(10) . . . . ?
Ru7 Ru8 C300 Ru11 165(11) . . . . ?
C71 Ru8 C300 Ru10 93.2(17) . . . . ?
C70 Ru8 C300 Ru10 -85.2(14) . . . . ?
C72 Ru8 C300 Ru10 4.0(10) . . . . ?
Pt4 Ru8 C300 Ru10 -149.5(7) . . . . ?
Pt5 Ru8 C300 Ru10 147.6(7) . . . . ?
Ru12 Ru8 C300 Ru10 89.8(10) . . . . ?
Ru9 Ru8 C300 Ru10 -91.4(10) . . . . ?
Ru7 Ru8 C300 Ru10 178.2(15) . . . . ?
C71 Ru8 C300 Ru12 3(2) . . . . ?
C70 Ru8 C300 Ru12 -174.9(11) . . . . ?
C72 Ru8 C300 Ru12 -85.8(11) . . . . ?
Pt4 Ru8 C300 Ru12 120.8(7) . . . . ?
Ru10 Ru8 C300 Ru12 -89.8(10) . . . . ?
Pt5 Ru8 C300 Ru12 57.8(7) . . . . ?
Ru9 Ru8 C300 Ru12 178.9(15) . . . . ?
Ru7 Ru8 C300 Ru12 88.4(11) . . . . ?
C89 P5 C83 C84 -73(3) . . . . ?
C95 P5 C83 C84 180(3) . . . . ?
Pt4 P5 C83 C84 58(3) . . . . ?
C89 P5 C83 C88 106(3) . . . . ?
C95 P5 C83 C88 -1(3) . . . . ?
Pt4 P5 C83 C88 -122(2) . . . . ?
C88 C83 C84 C85 1(5) . . . . ?
P5 C83 C84 C85 -180(3) . . . . ?
C83 C84 C85 C86 -2(5) . . . . ?
C84 C85 C86 C87 2(5) . . . . ?
C85 C86 C87 C88 0(5) . . . . ?
C84 C83 C88 C87 1(5) . . . . ?
P5 C83 C88 C87 -178(2) . . . . ?
C86 C87 C88 C83 -2(5) . . . . ?
C95 P5 C89 C94 60(3) . . . . ?
C83 P5 C89 C94 -48(3) . . . . ?
Pt4 P5 C89 C94 -177(2) . . . . ?
C95 P5 C89 C90 -119(3) . . . . ?
C83 P5 C89 C90 134(3) . . . . ?
Pt4 P5 C89 C90 4(3) . . . . ?
C94 C89 C90 C91 1(5) . . . . ?
P5 C89 C90 C91 180(2) . . . . ?
C89 C90 C91 C92 1(5) . . . . ?
C90 C91 C92 C93 -1(5) . . . . ?
C91 C92 C93 C94 0(5) . . . . ?
C90 C89 C94 C93 -2(5) . . . . ?
P5 C89 C94 C93 179(2) . . . . ?
C92 C93 C94 C89 2(5) . . . . ?
C89 P5 C95 P6 76.4(17) . . . . ?
C83 P5 C95 P6 -176.2(15) . . . . ?
Pt4 P5 C95 P6 -51.9(15) . . . . ?
C102 P6 C95 P5 161.7(15) . . . . ?
C96 P6 C95 P5 -89.1(17) . . . . ?
Pt6 P6 C95 P5 32.2(15) . . . . ?
C102 P6 C96 C97 -131(3) . . . . ?
C95 P6 C96 C97 124(3) . . . . ?
Pt6 P6 C96 C97 6(3) . . . . ?
C102 P6 C96 C101 50(3) . . . . ?
C95 P6 C96 C101 -54(3) . . . . ?
Pt6 P6 C96 C101 -172(2) . . . . ?
C101 C96 C97 C98 2(5) . . . . ?
P6 C96 C97 C98 -176(2) . . . . ?
C96 C97 C98 C99 -3(5) . . . . ?
C97 C98 C99 C100 1(5) . . . . ?
C98 C99 C100 C101 1(5) . . . . ?
C97 C96 C101 C100 0(5) . . . . ?
P6 C96 C101 C100 178(2) . . . . ?
C99 C100 C101 C96 -1(5) . . . . ?
C96 P6 C102 C103 17(3) . . . . ?
C95 P6 C102 C103 124(3) . . . . ?
Pt6 P6 C102 C103 -115(3) . . . . ?
C96 P6 C102 C107 -165(2) . . . . ?
C95 P6 C102 C107 -58(3) . . . . ?
Pt6 P6 C102 C107 63(3) . . . . ?
C107 C102 C103 C104 2(5) . . . . ?
P6 C102 C103 C104 -180(2) . . . . ?
C102 C103 C104 C105 -1(5) . . . . ?
C103 C104 C105 C106 0(5) . . . . ?
C104 C105 C106 C107 0(5) . . . . ?
C105 C106 C107 C102 1(5) . . . . ?
C103 C102 C107 C106 -2(5) . . . . ?
P6 C102 C107 C106 180(2) . . . . ?
C114 P8 C108 C113 -144(3) . . . . ?
C120 P8 C108 C113 -39(3) . . . . ?
Pt6 P8 C108 C113 86(3) . . . . ?
C114 P8 C108 C109 36(3) . . . . ?
C120 P8 C108 C109 142(2) . . . . ?
Pt6 P8 C108 C109 -94(2) . . . . ?
C113 C108 C109 C110 -8(5) . . . . ?
P8 C108 C109 C110 171(2) . . . . ?
C108 C109 C110 C111 5(5) . . . . ?
C109 C110 C111 C112 1(5) . . . . ?
C110 C111 C112 C113 -4(5) . . . . ?
C109 C108 C113 C112 5(5) . . . . ?
P8 C108 C113 C112 -174(2) . . . . ?
C111 C112 C113 C108 1(5) . . . . ?
C108 P8 C114 C115 58(3) . . . . ?
C120 P8 C114 C115 -52(3) . . . . ?
Pt6 P8 C114 C115 -174(3) . . . . ?
C108 P8 C114 C119 -120(3) . . . . ?
C120 P8 C114 C119 131(3) . . . . ?
Pt6 P8 C114 C119 9(3) . . . . ?
C119 C114 C115 C116 -5(5) . . . . ?
P8 C114 C115 C116 178(3) . . . . ?
C114 C115 C116 C117 5(5) . . . . ?
C115 C116 C117 C118 -8(5) . . . . ?
C116 C117 C118 C119 11(5) . . . . ?
C117 C118 C119 C114 -10(5) . . . . ?
C115 C114 C119 C118 8(5) . . . . ?
P8 C114 C119 C118 -175(3) . . . . ?
C121 P7 C120 P8 -78.9(17) . . . . ?
C127 P7 C120 P8 175.8(15) . . . . ?
Pt5 P7 C120 P8 48.1(15) . . . . ?
C108 P8 C120 P7 108.7(16) . . . . ?
C114 P8 C120 P7 -144.9(15) . . . . ?
Pt6 P8 C120 P7 -18.4(16) . . . . ?
C120 P7 C121 C126 -67(3) . . . . ?
C127 P7 C121 C126 42(3) . . . . ?
Pt5 P7 C121 C126 172(2) . . . . ?
C120 P7 C121 C122 105(3) . . . . ?
C127 P7 C121 C122 -146(3) . . . . ?
Pt5 P7 C121 C122 -16(3) . . . . ?
C126 C121 C122 C123 2(5) . . . . ?
P7 C121 C122 C123 -170(2) . . . . ?
C121 C122 C123 C124 -2(5) . . . . ?
C122 C123 C124 C125 -1(5) . . . . ?
C123 C124 C125 C126 4(5) . . . . ?
C122 C121 C126 C125 1(5) . . . . ?
P7 C121 C126 C125 173(2) . . . . ?
C124 C125 C126 C121 -4(5) . . . . ?
C121 P7 C127 C132 82(3) . . . . ?
C120 P7 C127 C132 -170(3) . . . . ?
Pt5 P7 C127 C132 -48(3) . . . . ?
C121 P7 C127 C128 -96(3) . . . . ?
C120 P7 C127 C128 12(3) . . . . ?
Pt5 P7 C127 C128 134(2) . . . . ?
C132 C127 C128 C129 1(5) . . . . ?
P7 C127 C128 C129 178(2) . . . . ?
C127 C128 C129 C130 -2(5) . . . . ?
C128 C129 C130 C131 4(5) . . . . ?
C129 C130 C131 C132 -3(5) . . . . ?
C128 C127 C132 C131 -1(5) . . . . ?
P7 C127 C132 C131 -178(2) . . . . ?
C130 C131 C132 C127 2(5) . . . . ?
